data_7037718
loop_
_publ_author_name
'Whitehead, George F. S.'
'Ferrando-Soria, Jes\'us'
'Carthy, Laura'
'Pritchard, Robin G.'
'Teat, Simon J.'
'Timco, Grigore A.'
'Winpenny, Richard E. P.'

_publ_section_title
;
 Synthesis and reactions of N-heterocycle functionalised variants of
 heterometallic {Cr7Ni} rings.
;
_journal_issue 4
_journal_name_full 'Dalton transactions (Cambridge, England : 2003)'
_journal_page_first 1638
_journal_page_last 1647
_journal_paper_doi 10.1039/c5dt04062k
_journal_volume 45
_journal_year 2016
_chemical_compound_source 'synthesis as described'
_chemical_formula_moiety 'C351 H626 Cr28 Cu2 F32 N12 Ni4 O142.50'
_chemical_formula_sum 'C351 H626 Cr28 Cu2 F32 N12 Ni4 O142.5'
_chemical_formula_weight 9720.56
_chemical_name_systematic
;
?
;
_space_group_IT_number 2
_symmetry_cell_setting triclinic
_symmetry_Int_Tables_number 2
_symmetry_space_group_name_Hall '-P 1'
_symmetry_space_group_name_H-M 'P -1'
_atom_sites_solution_hydrogens constr
_atom_sites_solution_primary direct
_atom_sites_solution_secondary difmap
_audit_block_doi 10.5517/ccr4vk8
_audit_conform_dict_location ftp://ftp.iucr.org/pub/cif_core.dic
_audit_conform_dict_name cif_core.dic
_audit_conform_dict_version 2.3
_audit_creation_date 2008-05-20T22:53:31-00:00
_audit_creation_method 'WinGX routine CIF_UPDATE'
_audit_update_record
;
2008-05-30 deposited with the CCDC.
2015-12-21 downloaded from the CCDC.
;
_cell_angle_alpha 83.3020(10)
_cell_angle_beta 87.7560(10)
_cell_angle_gamma 90.499(3)
_cell_formula_units_Z 2
_cell_length_a 16.5633(6)
_cell_length_b 34.1024(10)
_cell_length_c 48.3098(19)
_cell_measurement_reflns_used 20279
_cell_measurement_temperature 150(2)
_cell_measurement_theta_max 20
_cell_measurement_theta_min 2
_cell_measurement_wavelength 0.71073
_cell_volume 27078.3(17)
_computing_cell_refinement 'HKL Scalepack (Otwinowski & Minor 1997)'
_computing_data_collection 'Collect (Nonius BV, 1997-2000)'
_computing_data_reduction 'HKL Denzo and Scalepack (Otwinowski & Minor 1997)'
_computing_molecular_graphics 'Ortep-3 for Windows (Farrugia, 1997)'
_computing_publication_material 'WinGX publication routines (Farrugia, 1999)'
_computing_structure_refinement 'SHELXL-97 (Sheldrick, 1997)'
_computing_structure_solution 'SHELXS-97 (Sheldrick, 1997)'
_diffrn_ambient_temperature 150(2)
_diffrn_detector 'CCD plate'
_diffrn_detector_area_resol_mean 9
_diffrn_measured_fraction_theta_full 0.777
_diffrn_measured_fraction_theta_max 0.777
_diffrn_measurement_device '95mm CCD camera on \k-goniostat'
_diffrn_measurement_device_type KappaCCD
_diffrn_measurement_method 'CCD rotation images, thick slices'
_diffrn_orient_matrix_type 'by Nonius Collect from scalepack cell'
_diffrn_orient_matrix_UB_11 -0.260202E-1
_diffrn_orient_matrix_UB_12 0.256393E-1
_diffrn_orient_matrix_UB_13 0.28865E-2
_diffrn_orient_matrix_UB_21 -0.49527E-1
_diffrn_orient_matrix_UB_22 -0.84313E-2
_diffrn_orient_matrix_UB_23 -0.90489E-2
_diffrn_orient_matrix_UB_31 -0.228331E-1
_diffrn_orient_matrix_UB_32 -0.119759E-1
_diffrn_orient_matrix_UB_33 0.185711E-1
_diffrn_radiation_monochromator graphite
_diffrn_radiation_probe x-ray
_diffrn_radiation_type MoK\a
_diffrn_radiation_wavelength 0.71073
_diffrn_reflns_av_R_equivalents 0.153
_diffrn_reflns_av_unetI/netI 0.2618
_diffrn_reflns_limit_h_max 15
_diffrn_reflns_limit_h_min 0
_diffrn_reflns_limit_k_max 32
_diffrn_reflns_limit_k_min -32
_diffrn_reflns_limit_l_max 46
_diffrn_reflns_limit_l_min -46
_diffrn_reflns_number 67957
_diffrn_reflns_reduction_process
;
Scaled and merged with SORTAV
R.H. Blessing, (1987) Cryst. Rev. 1, 3-58
R.H. Blessing, (1989) J. Appl. Cryst. 22, 396-397
;
_diffrn_reflns_theta_full 20
_diffrn_reflns_theta_max 20
_diffrn_reflns_theta_min 2.92
_diffrn_source 'Enraf Nonius FR590'
_exptl_absorpt_coefficient_mu 0.826
_exptl_absorpt_correction_T_max 0.8522
_exptl_absorpt_correction_T_min 0.7897
_exptl_absorpt_correction_type multi-scan
_exptl_absorpt_process_details
;
R.H. Blessing, Acta Cryst. (1995), A51, 33-38
;
_exptl_crystal_colour green
_exptl_crystal_density_diffrn 1.192
_exptl_crystal_density_method 'not measured'
_exptl_crystal_description prism
_exptl_crystal_F_000 10172
_exptl_crystal_size_max 0.3
_exptl_crystal_size_mid 0.23
_exptl_crystal_size_min 0.2
_refine_diff_density_max 0.749
_refine_diff_density_min -0.685
_refine_diff_density_rms 0.132
_refine_ls_extinction_method none
_refine_ls_goodness_of_fit_ref 1.423
_refine_ls_hydrogen_treatment mixed
_refine_ls_matrix_type full
_refine_ls_number_parameters 2556
_refine_ls_number_reflns 39277
_refine_ls_number_restraints 29655
_refine_ls_restrained_S_all 1.311
_refine_ls_R_factor_all 0.2643
_refine_ls_R_factor_gt 0.1399
_refine_ls_shift/su_max 0.01
_refine_ls_shift/su_mean 0
_refine_ls_structure_factor_coef Fsqd
_refine_ls_weighting_details 'calc w=1/[\s^2^(Fo^2^)+(0.0800P)^2^+4.0000P] where P=(Fo^2^+2Fc^2^)/3'
_refine_ls_weighting_scheme calc
_refine_ls_wR_factor_gt 0.3019
_refine_ls_wR_factor_ref 0.3331
_reflns_number_gt 13155
_reflns_number_total 39277
_reflns_threshold_expression >2sigma(I)
_cod_data_source_file c5dt04062k2.cif
_cod_data_source_block rob
_cod_depositor_comments 'Adding full bibliography for 7037717--7037737.cif.'
_cod_original_formula_sum 'C351 H626 Cr28 Cu2 F32 N12 Ni4 O142.50'
_cod_database_code 7037718

loop_
_symmetry_equiv_pos_as_xyz
'x, y, z'
'-x, -y, -z'

loop_
_atom_site_label
_atom_site_type_symbol
_atom_site_fract_x
_atom_site_fract_y
_atom_site_fract_z
_atom_site_U_iso_or_equiv
_atom_site_adp_type
_atom_site_occupancy
_atom_site_symmetry_multiplicity
_atom_site_calc_flag
_atom_site_refinement_flags
_atom_site_disorder_assembly
_atom_site_disorder_group
Cr1 Cr 0.2249(2) 0.85082(11) 0.06926(8) 0.0775(13) Uani 0.5 1 d P . .
Cr2 Cr 0.20817(19) 0.93882(10) 0.09713(8) 0.0692(12) Uani 0.5 1 d P . .
Ni1 Ni 0.2249(2) 0.85082(11) 0.06926(8) 0.0775(13) Uani 0.5 1 d P . .
Ni2 Ni 0.20817(19) 0.93882(10) 0.09713(8) 0.0692(12) Uani 0.5 1 d P . .
Cr3 Cr 0.3381(2) 0.99489(12) 0.12873(9) 0.0765(14) Uani 1 1 d . . .
Cr4 Cr 0.5329(2) 0.98522(12) 0.14874(9) 0.0803(15) Uani 1 1 d . . .
Cr5 Cr 0.6743(2) 0.91620(12) 0.13865(9) 0.0782(15) Uani 1 1 d . . .
Cr6 Cr 0.6751(2) 0.82083(12) 0.12576(9) 0.0747(14) Uani 1 1 d . . .
Cr7 Cr 0.5495(2) 0.76630(12) 0.09164(9) 0.0765(14) Uani 1 1 d . . .
Cr8 Cr 0.3502(2) 0.77386(12) 0.07739(9) 0.0779(15) Uani 1 1 d . . .
Cr21 Cr 0.0705(2) 0.57588(11) 0.39022(8) 0.0748(13) Uani 0.5 1 d P . .
Cr22 Cr 0.06497(19) 0.66146(11) 0.42153(8) 0.0763(13) Uani 0.5 1 d P . .
Ni21 Ni 0.0705(2) 0.57588(11) 0.39022(8) 0.0748(13) Uani 0.5 1 d P . .
Ni22 Ni 0.06497(19) 0.66146(11) 0.42153(8) 0.0763(13) Uani 0.5 1 d P . .
Cr23 Cr -0.0674(2) 0.73643(12) 0.42289(9) 0.0801(15) Uani 1 1 d . . .
Cr24 Cr -0.2667(2) 0.74571(13) 0.41078(10) 0.0854(15) Uani 1 1 d . . .
Cr25 Cr -0.4011(2) 0.69314(13) 0.37919(11) 0.0958(17) Uani 1 1 d . . .
Cr26 Cr -0.3986(2) 0.60877(14) 0.34933(11) 0.0966(17) Uani 1 1 d . . .
Cr27 Cr -0.2578(2) 0.54209(13) 0.33627(11) 0.0980(17) Uani 1 1 d . . .
Cr28 Cr -0.0580(2) 0.53410(13) 0.34982(10) 0.0878(16) Uani 1 1 d . . .
F1 F 0.2752(6) 0.8973(3) 0.0802(2) 0.065(4) Uiso 1 1 d . . .
F2 F 0.3026(6) 0.9471(3) 0.1206(2) 0.067(4) Uiso 1 1 d . . .
F3 F 0.4505(6) 0.9758(3) 0.1236(2) 0.068(4) Uiso 1 1 d . . .
F4 F 0.5632(6) 0.9302(3) 0.1458(2) 0.068(4) Uiso 1 1 d . . .
F5 F 0.6352(6) 0.8760(3) 0.1191(2) 0.062(4) Uiso 1 1 d . . .
F6 F 0.5696(6) 0.8047(3) 0.1180(2) 0.056(4) Uiso 1 1 d . . .
F7 F 0.4555(6) 0.7959(3) 0.0798(2) 0.065(4) Uiso 1 1 d . . .
F8 F 0.3093(6) 0.8206(3) 0.0899(2) 0.061(4) Uiso 1 1 d . . .
F21 F 0.0091(6) 0.6158(3) 0.4096(2) 0.065(4) Uiso 1 1 d . . .
F22 F -0.0284(6) 0.6931(4) 0.4066(3) 0.078(4) Uiso 1 1 d . . .
F23 F -0.1767(6) 0.7146(3) 0.4204(2) 0.068(4) Uiso 1 1 d . . .
F24 F -0.2947(7) 0.7121(4) 0.3839(3) 0.079(4) Uiso 1 1 d . . .
F25 F -0.3629(6) 0.6418(3) 0.3766(2) 0.063(4) Uiso 1 1 d . . .
F26 F -0.2897(6) 0.5940(4) 0.3421(3) 0.074(4) Uiso 1 1 d . . .
F27 F -0.1669(7) 0.5474(4) 0.3602(3) 0.085(4) Uiso 1 1 d . . .
F28 F -0.0251(6) 0.5780(3) 0.3661(2) 0.061(4) Uiso 1 1 d . . .
O11 O 0.1592(7) 0.8421(4) 0.1064(3) 0.058(5) Uiso 1 1 d . . .
O12 O 0.1673(7) 0.8984(4) 0.1292(3) 0.055(4) Uiso 1 1 d . . .
O21 O 0.1440(8) 0.8812(5) 0.0482(3) 0.074(5) Uiso 1 1 d . . .
O22 O 0.1208(8) 0.9323(4) 0.0721(3) 0.070(5) Uiso 1 1 d . . .
O31 O 0.2533(8) 0.9809(4) 0.0684(3) 0.068(5) Uiso 1 1 d . . .
O32 O 0.3398(9) 1.0160(4) 0.0882(4) 0.089(6) Uiso 1 1 d . . .
O41 O 0.1440(8) 0.9814(4) 0.1160(3) 0.071(5) Uiso 1 1 d . . .
O42 O 0.2294(10) 1.0144(4) 0.1354(3) 0.081(6) Uiso 1 1 d . . .
O51 O 0.3821(10) 1.0482(5) 0.1370(3) 0.097(6) Uiso 1 1 d . . .
O52 O 0.5044(8) 1.0381(5) 0.1495(3) 0.080(5) Uiso 1 1 d . . .
O61 O 0.3377(8) 0.9766(4) 0.1693(3) 0.070(5) Uiso 1 1 d . . .
O62 O 0.4610(10) 0.9694(4) 0.1809(3) 0.084(5) Uiso 1 1 d . . .
O71 O 0.6172(10) 0.9927(5) 0.1735(3) 0.097(6) Uiso 1 1 d . . .
O72 O 0.7197(9) 0.9562(5) 0.1578(4) 0.100(6) Uiso 1 1 d . . .
O81 O 0.6029(9) 1.0037(5) 0.1159(4) 0.090(6) Uiso 1 1 d . . .
O82 O 0.6791(8) 0.9533(5) 0.1034(3) 0.083(5) Uiso 1 1 d . . .
O91 O 0.6676(8) 0.8782(5) 0.1743(3) 0.087(6) Uiso 1 1 d . . .
O92 O 0.6418(8) 0.8178(5) 0.1668(3) 0.079(5) Uiso 1 1 d . . .
O101 O 0.7864(9) 0.9017(5) 0.1301(3) 0.087(6) Uiso 1 1 d . . .
O102 O 0.7815(9) 0.8373(5) 0.1343(3) 0.086(6) Uiso 1 1 d . . .
O111 O 0.7109(7) 0.8234(4) 0.0858(3) 0.067(5) Uiso 1 1 d . . .
O112 O 0.6187(8) 0.7977(4) 0.0626(3) 0.073(5) Uiso 1 1 d . . .
O121 O 0.7109(8) 0.7664(5) 0.1324(3) 0.089(6) Uiso 1 1 d . . .
O122 O 0.6407(9) 0.7340(4) 0.1025(3) 0.088(6) Uiso 1 1 d . . .
O131 O 0.4866(9) 0.7332(4) 0.1203(3) 0.075(5) Uiso 1 1 d . . .
O132 O 0.3530(8) 0.7513(4) 0.1169(3) 0.065(5) Uiso 1 1 d . . .
O141 O 0.5301(10) 0.7277(5) 0.0646(3) 0.090(6) Uiso 1 1 d . . .
O142 O 0.3980(9) 0.7246(4) 0.0656(3) 0.081(5) Uiso 1 1 d . . .
O151 O 0.2478(9) 0.7501(4) 0.0764(3) 0.076(5) Uiso 1 1 d . . .
O152 O 0.1717(8) 0.8018(5) 0.0609(3) 0.084(5) Uiso 1 1 d . . .
O161 O 0.3480(7) 0.7955(5) 0.0382(3) 0.063(5) Uiso 1 1 d . . .
O162 O 0.2952(8) 0.8552(5) 0.0338(3) 0.072(5) Uiso 1 1 d . . .
O181 O 0.2546(11) 0.7912(6) 0.2542(4) 0.128(7) Uiso 1 1 d . . .
O182 O 0.3579(13) 0.7627(6) 0.2447(4) 0.139(8) Uiso 1 1 d . . .
O183 O 0.2561(10) 0.7321(6) 0.2360(4) 0.112(7) Uiso 1 1 d . . .
O184 O 0.0237(11) 0.7497(6) 0.2408(4) 0.135(7) Uiso 1 1 d . . .
O185 O -0.0849(16) 0.7925(7) 0.2570(5) 0.202(11) Uiso 1 1 d . . .
O186 O 0.0563(10) 0.8041(5) 0.2648(4) 0.107(6) Uiso 1 1 d . . .
O187 O 0.1053(9) 0.6934(5) 0.2189(4) 0.121(7) Uiso 1 1 d . . .
O211 O 0.1215(8) 0.6211(5) 0.3622(3) 0.085(6) Uiso 1 1 d . . .
O212 O 0.1176(8) 0.6745(5) 0.3823(4) 0.085(6) Uiso 1 1 d . . .
O221 O 0.1563(9) 0.5738(5) 0.4169(4) 0.093(6) Uiso 1 1 d . . .
O222 O 0.1545(7) 0.6301(4) 0.4366(3) 0.064(5) Uiso 1 1 d . . .
O231 O 0.1258(8) 0.7116(5) 0.4311(3) 0.087(6) Uiso 1 1 d . . .
O232 O 0.0381(9) 0.7587(4) 0.4247(3) 0.076(5) Uiso 1 1 d . . .
O241 O 0.0076(9) 0.6542(5) 0.4588(4) 0.088(6) Uiso 1 1 d . . .
O242 O -0.0582(8) 0.7095(5) 0.4610(4) 0.093(6) Uiso 1 1 d . . .
O251 O -0.0762(9) 0.7650(5) 0.3845(3) 0.083(5) Uiso 1 1 d . . .
O252 O -0.2082(9) 0.7788(4) 0.3816(3) 0.085(6) Uiso 1 1 d . . .
O261 O -0.1109(9) 0.7832(5) 0.4390(3) 0.085(5) Uiso 1 1 d . . .
O262 O -0.2410(11) 0.7821(5) 0.4369(4) 0.112(7) Uiso 1 1 d . . .
O271 O -0.3652(11) 0.7761(5) 0.4041(4) 0.123(7) Uiso 1 1 d . . .
O272 O -0.4418(10) 0.7451(7) 0.3820(4) 0.136(8) Uiso 1 1 d . . .
O281 O -0.3345(10) 0.7163(6) 0.4390(4) 0.114(7) Uiso 1 1 d . . .
O282 O -0.4185(10) 0.6792(5) 0.4213(4) 0.112(7) Uiso 1 1 d . . .
O291 O -0.5082(10) 0.6762(5) 0.3765(4) 0.094(6) Uiso 1 1 d . . .
O292 O -0.5113(11) 0.6219(6) 0.3561(4) 0.144(8) Uiso 1 1 d . . .
N11 N 0.1450(10) 0.7880(7) 0.2052(5) 0.088(7) Uiso 1 1 d . . .
N12 N 0.4305(15) 0.8874(8) 0.1065(7) 0.167(11) Uiso 1 1 d . . .
H12W H 0.4048 0.9108 0.1083 0.201 Uiso 1 1 calc R . .
H12X H 0.3928 0.8723 0.0989 0.201 Uiso 1 1 calc R . .
N582 N 0.445(2) 0.2092(12) 0.2174(10) 0.15(2) Uiso 0.5 1 d PD . .
O586 O 0.446(2) 0.2401(11) 0.2304(9) 0.166(18) Uiso 0.5 1 d PD . .
O584 O 0.507(2) 0.2012(12) 0.2029(9) 0.19(2) Uiso 0.5 1 d PD . .
O585 O 0.379(2) 0.1889(14) 0.2180(12) 0.25(3) Uiso 0.5 1 d PD . .
N581 N 0.4828(15) 0.3035(9) 0.2470(7) 0.103(16) Uiso 0.5 1 d PD . .
O581 O 0.4199(10) 0.3113(5) 0.2620(4) 0.127(7) Uiso 1 1 d D . .
O582 O 0.5525(15) 0.3175(10) 0.2527(8) 0.151(16) Uiso 0.5 1 d PD . .
O583 O 0.4823(19) 0.2680(10) 0.2392(8) 0.154(17) Uiso 0.5 1 d PD . .
N583 N 0.2118(15) 0.2346(8) 0.2462(7) 0.216(14) Uiso 0.72(3) 1 d PD . .
O587 O 0.2816(18) 0.2214(10) 0.2399(8) 0.24(2) Uiso 0.72(3) 1 d PD . .
O588 O 0.154(2) 0.2071(11) 0.2520(11) 0.34(3) Uiso 0.72(3) 1 d PD . .
O589 O 0.2004(15) 0.2687(9) 0.2536(7) 0.257(15) Uiso 0.72(3) 1 d PD . .
N584 N 0.2004(15) 0.2687(9) 0.2536(7) 0.257(15) Uiso 0.28(3) 1 d PD . .
O590 O 0.128(2) 0.2830(19) 0.255(2) 0.28(6) Uiso 0.28(3) 1 d PD . .
O591 O 0.260(3) 0.2918(12) 0.2586(12) 0.09(3) Uiso 0.28(3) 1 d PD . .
O592 O 0.2118(15) 0.2346(8) 0.2462(7) 0.216(14) Uiso 0.28(3) 1 d PD . .
N21 N 0.1314(11) 0.7184(7) 0.2810(5) 0.088(7) Uiso 1 1 d . . .
N22 N -0.1370(13) 0.6380(7) 0.3863(6) 0.148(10) Uiso 1 1 d . . .
H22A H -0.0973 0.6199 0.3838 0.178 Uiso 1 1 calc R . .
H22B H -0.114 0.6565 0.3961 0.178 Uiso 1 1 calc R . .
N41 N 0.3233(11) 0.3001(8) 0.2107(5) 0.102(8) Uiso 1 1 d . . .
N42 N 0.0581(13) 0.3890(7) 0.1083(6) 0.124(9) Uiso 1 1 d . . .
H42A H 0.0873 0.4111 0.1111 0.149 Uiso 1 1 calc R . .
H42B H 0.0945 0.3728 0.1005 0.149 Uiso 1 1 calc R . .
C11 C 0.1711(13) 0.8590(8) 0.1279(6) 0.075(8) Uiso 1 1 d . . .
C12 C 0.1542(12) 0.8353(8) 0.1539(6) 0.063(8) Uiso 1 1 d . . .
C13 C 0.1566(12) 0.7966(8) 0.1543(6) 0.086(9) Uiso 1 1 d . . .
H13 H 0.1661 0.7857 0.1373 0.103 Uiso 1 1 calc R . .
C14 C 0.1450(15) 0.7695(9) 0.1805(7) 0.132(12) Uiso 1 1 d . . .
H14 H 0.138 0.7418 0.1807 0.158 Uiso 1 1 calc R . .
C15 C 0.1423(11) 0.8296(8) 0.2055(5) 0.076(8) Uiso 1 1 d . . .
H15 H 0.1376 0.842 0.2221 0.091 Uiso 1 1 calc R . .
C16 C 0.1472(12) 0.8497(8) 0.1793(6) 0.081(8) Uiso 1 1 d . . .
H16 H 0.1455 0.8776 0.1785 0.097 Uiso 1 1 calc R . .
C21 C 0.1107(10) 0.9126(6) 0.0531(4) 0.057(7) Uiso 1 1 d D . .
C22 C 0.0503(9) 0.9275(4) 0.0298(3) 0.070(8) Uiso 1 1 d D . .
C23 C 0.0991(11) 0.9376(6) 0.0024(3) 0.127(11) Uiso 1 1 d D . .
H23A H 0.1374 0.9591 0.0043 0.19 Uiso 1 1 calc R . .
H23B H 0.0624 0.9459 -0.0126 0.19 Uiso 1 1 calc R . .
H23C H 0.1288 0.9143 -0.0021 0.19 Uiso 1 1 calc R . .
C24 C 0.0082(10) 0.9642(5) 0.0380(4) 0.105(10) Uiso 1 1 d D . .
H24A H -0.0241 0.9574 0.0553 0.158 Uiso 1 1 calc R . .
H24B H -0.0271 0.9746 0.0231 0.158 Uiso 1 1 calc R . .
H24C H 0.0488 0.9843 0.0408 0.158 Uiso 1 1 calc R . .
C25 C -0.0113(9) 0.8952(5) 0.0271(4) 0.097(9) Uiso 1 1 d D . .
H25A H -0.0429 0.8896 0.0448 0.145 Uiso 1 1 calc R . .
H25B H 0.0166 0.8713 0.0229 0.145 Uiso 1 1 calc R . .
H25C H -0.0475 0.9039 0.0121 0.145 Uiso 1 1 calc R . .
C31 C 0.3009(13) 1.0071(6) 0.0685(4) 0.071(8) Uiso 1 1 d D . .
C32 C 0.3098(11) 1.0397(6) 0.0426(4) 0.102(10) Uiso 1 1 d D . .
C33 C 0.2374(14) 1.0664(8) 0.0435(7) 0.26(2) Uiso 1 1 d D . .
H33A H 0.1877 1.0506 0.0432 0.397 Uiso 1 1 calc R . .
H33B H 0.2404 1.0865 0.0272 0.397 Uiso 1 1 calc R . .
H33C H 0.2373 1.0793 0.0606 0.397 Uiso 1 1 calc R . .
C34 C 0.3015(16) 1.0198(8) 0.0164(5) 0.205(16) Uiso 1 1 d D . .
H34A H 0.2505 1.0047 0.0176 0.308 Uiso 1 1 calc R . .
H34B H 0.3468 1.0018 0.0145 0.308 Uiso 1 1 calc R . .
H34C H 0.3019 1.0398 0.0001 0.308 Uiso 1 1 calc R . .
C35 C 0.3867(12) 1.0639(7) 0.0423(6) 0.168(14) Uiso 1 1 d D . .
H35A H 0.3863 1.0782 0.0588 0.251 Uiso 1 1 calc R . .
H35B H 0.3904 1.0829 0.0254 0.251 Uiso 1 1 calc R . .
H35C H 0.4334 1.0464 0.0426 0.251 Uiso 1 1 calc R . .
C41 C 0.1682(13) 1.0049(7) 0.1299(5) 0.078(9) Uiso 1 1 d D . .
C42 C 0.0959(11) 1.0293(6) 0.1413(4) 0.093(9) Uiso 1 1 d D . .
C43 C 0.0679(19) 1.0086(10) 0.1696(5) 0.30(2) Uiso 1 1 d D . .
H43A H 0.0497 0.9817 0.1676 0.452 Uiso 1 1 calc R . .
H43B H 0.0232 1.0232 0.1773 0.452 Uiso 1 1 calc R . .
H43C H 0.1128 1.0075 0.1823 0.452 Uiso 1 1 calc R . .
C44 C 0.0234(13) 1.0276(8) 0.1230(5) 0.164(13) Uiso 1 1 d D . .
H44A H 0.0058 1.0001 0.1231 0.246 Uiso 1 1 calc R . .
H44B H 0.0388 1.0387 0.1039 0.246 Uiso 1 1 calc R . .
H44C H -0.0208 1.0429 0.1302 0.246 Uiso 1 1 calc R . .
C45 C 0.1266(15) 1.0703(6) 0.1430(6) 0.185(15) Uiso 1 1 d D . .
H45A H 0.1714 1.0695 0.1557 0.278 Uiso 1 1 calc R . .
H45B H 0.0829 1.0862 0.15 0.278 Uiso 1 1 calc R . .
H45C H 0.1454 1.0822 0.1244 0.278 Uiso 1 1 calc R . .
C51 C 0.4485(15) 1.0611(5) 0.1424(5) 0.088(9) Uiso 1 1 d D . .
C52 C 0.4541(11) 1.1073(6) 0.1414(4) 0.094(9) Uiso 1 1 d D . .
C53 C 0.5058(13) 1.1228(7) 0.1159(4) 0.144(12) Uiso 1 1 d D . .
H53A H 0.5589 1.1103 0.1168 0.216 Uiso 1 1 calc R . .
H53B H 0.5125 1.1515 0.1152 0.216 Uiso 1 1 calc R . .
H53C H 0.4794 1.1166 0.0991 0.216 Uiso 1 1 calc R . .
C54 C 0.4997(15) 1.1156(8) 0.1671(5) 0.193(15) Uiso 1 1 d D . .
H54A H 0.5541 1.1046 0.166 0.289 Uiso 1 1 calc R . .
H54B H 0.4706 1.1033 0.184 0.289 Uiso 1 1 calc R . .
H54C H 0.5036 1.1442 0.1677 0.289 Uiso 1 1 calc R . .
C55 C 0.3706(11) 1.1249(7) 0.1423(5) 0.149(12) Uiso 1 1 d D . .
H55A H 0.3416 1.1143 0.1597 0.223 Uiso 1 1 calc R . .
H55B H 0.3408 1.118 0.1264 0.223 Uiso 1 1 calc R . .
H55C H 0.3752 1.1537 0.1415 0.223 Uiso 1 1 calc R . .
C61 C 0.3883(14) 0.9679(6) 0.1850(4) 0.067(8) Uiso 1 1 d D . .
C62 C 0.3573(11) 0.9628(6) 0.2166(4) 0.107(10) Uiso 1 1 d D . .
C63 C 0.2874(14) 0.9331(8) 0.2197(6) 0.236(19) Uiso 1 1 d D . .
H63A H 0.3071 0.9073 0.2157 0.354 Uiso 1 1 calc R . .
H63B H 0.2458 0.942 0.2066 0.354 Uiso 1 1 calc R . .
H63C H 0.2643 0.9309 0.2388 0.354 Uiso 1 1 calc R . .
C64 C 0.3253(13) 1.0017(6) 0.2247(5) 0.152(13) Uiso 1 1 d D . .
H64A H 0.3698 1.021 0.2239 0.228 Uiso 1 1 calc R . .
H64B H 0.3013 0.9975 0.2437 0.228 Uiso 1 1 calc R . .
H64C H 0.2841 1.0116 0.2117 0.228 Uiso 1 1 calc R . .
C65 C 0.4254(12) 0.9468(7) 0.2346(5) 0.142(12) Uiso 1 1 d D . .
H65A H 0.4697 0.9663 0.2331 0.214 Uiso 1 1 calc R . .
H65B H 0.445 0.9223 0.2282 0.214 Uiso 1 1 calc R . .
H65C H 0.4056 0.9416 0.2541 0.214 Uiso 1 1 calc R . .
C71 C 0.6979(14) 0.9840(7) 0.1710(5) 0.102(10) Uiso 1 1 d D . .
C72 C 0.7548(11) 1.0075(6) 0.1893(4) 0.124(11) Uiso 1 1 d D . .
C73 C 0.7294(15) 0.9974(8) 0.2198(4) 0.188(15) Uiso 1 1 d D . .
H73A H 0.6725 1.004 0.2227 0.283 Uiso 1 1 calc R . .
H73B H 0.7628 1.0124 0.2312 0.283 Uiso 1 1 calc R . .
H73C H 0.7365 0.969 0.2252 0.283 Uiso 1 1 calc R . .
C74 C 0.7396(15) 1.0508(6) 0.1805(6) 0.203(16) Uiso 1 1 d D . .
H74A H 0.683 1.0567 0.1847 0.305 Uiso 1 1 calc R . .
H74B H 0.7514 1.0568 0.1604 0.305 Uiso 1 1 calc R . .
H74C H 0.7747 1.067 0.1906 0.305 Uiso 1 1 calc R . .
C75 C 0.8410(10) 0.9968(7) 0.1841(5) 0.117(10) Uiso 1 1 d D . .
H75A H 0.8567 1.0046 0.1644 0.175 Uiso 1 1 calc R . .
H75B H 0.847 0.9682 0.1885 0.175 Uiso 1 1 calc R . .
H75C H 0.8756 1.0106 0.1959 0.175 Uiso 1 1 calc R . .
C81 C 0.6529(13) 0.9875(7) 0.1011(4) 0.077(8) Uiso 1 1 d D . .
C82 C 0.6917(12) 1.0156(6) 0.0756(4) 0.140(12) Uiso 1 1 d D . .
C83 C 0.6246(14) 1.0322(8) 0.0575(5) 0.199(16) Uiso 1 1 d D . .
H83A H 0.5865 1.0463 0.0687 0.298 Uiso 1 1 calc R . .
H83B H 0.5962 1.0106 0.0502 0.298 Uiso 1 1 calc R . .
H83C H 0.6476 1.0505 0.042 0.298 Uiso 1 1 calc R . .
C84 C 0.7341(14) 1.0495(7) 0.0873(5) 0.172(14) Uiso 1 1 d D . .
H84A H 0.7781 1.0391 0.0989 0.257 Uiso 1 1 calc R . .
H84B H 0.6953 1.063 0.0987 0.257 Uiso 1 1 calc R . .
H84C H 0.7563 1.0682 0.0719 0.257 Uiso 1 1 calc R . .
C85 C 0.7560(15) 0.9934(8) 0.0605(6) 0.215(17) Uiso 1 1 d D . .
H85A H 0.7985 0.9849 0.0734 0.322 Uiso 1 1 calc R . .
H85B H 0.7796 1.0107 0.0446 0.322 Uiso 1 1 calc R . .
H85C H 0.7314 0.9702 0.0539 0.322 Uiso 1 1 calc R . .
C91 C 0.6521(13) 0.8448(8) 0.1799(4) 0.084(9) Uiso 1 1 d D . .
C92 C 0.6323(11) 0.8340(6) 0.2122(4) 0.109(10) Uiso 1 1 d D . .
C93 C 0.5879(13) 0.7943(6) 0.2164(5) 0.141(12) Uiso 1 1 d D . .
H93A H 0.537 0.7965 0.2067 0.211 Uiso 1 1 calc R . .
H93B H 0.5766 0.7866 0.2364 0.211 Uiso 1 1 calc R . .
H93C H 0.6217 0.7743 0.2088 0.211 Uiso 1 1 calc R . .
C94 C 0.5775(14) 0.8658(7) 0.2214(6) 0.198(16) Uiso 1 1 d D . .
H94A H 0.5268 0.8655 0.2117 0.296 Uiso 1 1 calc R . .
H94B H 0.6042 0.8916 0.217 0.296 Uiso 1 1 calc R . .
H94C H 0.5661 0.8607 0.2416 0.296 Uiso 1 1 calc R . .
C95 C 0.7099(13) 0.8337(8) 0.2270(5) 0.183(15) Uiso 1 1 d D . .
H95A H 0.7443 0.8127 0.2212 0.275 Uiso 1 1 calc R . .
H95B H 0.6985 0.8289 0.2472 0.275 Uiso 1 1 calc R . .
H95C H 0.7377 0.8592 0.2224 0.275 Uiso 1 1 calc R . .
C101 C 0.8172(10) 0.8699(8) 0.1306(5) 0.072(8) Uiso 1 1 d D . .
C102 C 0.9118(10) 0.8742(6) 0.1285(4) 0.102(10) Uiso 1 1 d D . .
C103 C 0.9444(12) 0.8378(6) 0.1168(5) 0.133(11) Uiso 1 1 d D . .
H10A H 0.9286 0.8142 0.1295 0.199 Uiso 1 1 calc R . .
H10B H 1.0035 0.8396 0.1149 0.199 Uiso 1 1 calc R . .
H10C H 0.9223 0.8359 0.0985 0.199 Uiso 1 1 calc R . .
C104 C 0.9430(14) 0.8767(8) 0.1576(4) 0.162(13) Uiso 1 1 d D . .
H10D H 0.9277 0.8526 0.1698 0.243 Uiso 1 1 calc R . .
H10E H 0.9193 0.8996 0.1652 0.243 Uiso 1 1 calc R . .
H10F H 1.002 0.8796 0.1564 0.243 Uiso 1 1 calc R . .
C105 C 0.9346(13) 0.9109(6) 0.1092(5) 0.156(13) Uiso 1 1 d D . .
H10G H 0.9123 0.934 0.1169 0.234 Uiso 1 1 calc R . .
H10H H 0.9127 0.9091 0.0908 0.234 Uiso 1 1 calc R . .
H10I H 0.9936 0.9135 0.1074 0.234 Uiso 1 1 calc R . .
C111 C 0.6801(13) 0.8177(6) 0.0645(4) 0.073(8) Uiso 1 1 d D . .
C112 C 0.7306(10) 0.8318(5) 0.0369(4) 0.063(7) Uiso 1 1 d D . .
C113 C 0.7491(12) 0.8755(5) 0.0364(5) 0.099(9) Uiso 1 1 d D . .
H11A H 0.7784 0.8798 0.0531 0.149 Uiso 1 1 calc R . .
H11B H 0.6985 0.8901 0.0362 0.149 Uiso 1 1 calc R . .
H11C H 0.7825 0.8847 0.0197 0.149 Uiso 1 1 calc R . .
C114 C 0.8092(10) 0.8091(6) 0.0379(5) 0.124(11) Uiso 1 1 d D . .
H11D H 0.8381 0.8144 0.0545 0.186 Uiso 1 1 calc R . .
H11E H 0.8428 0.8175 0.0211 0.186 Uiso 1 1 calc R . .
H11F H 0.7973 0.7808 0.0389 0.186 Uiso 1 1 calc R . .
C115 C 0.6874(12) 0.8243(6) 0.0114(4) 0.115(10) Uiso 1 1 d D . .
H11G H 0.6374 0.8395 0.0104 0.172 Uiso 1 1 calc R . .
H11H H 0.6744 0.7961 0.0122 0.172 Uiso 1 1 calc R . .
H11I H 0.722 0.8325 -0.0052 0.172 Uiso 1 1 calc R . .
C121 C 0.6920(13) 0.7352(6) 0.1210(5) 0.089(9) Uiso 1 1 d D . .
C122 C 0.7512(11) 0.6994(6) 0.1271(5) 0.112(10) Uiso 1 1 d D . .
C123 C 0.7515(17) 0.6897(9) 0.1587(5) 0.213(17) Uiso 1 1 d D . .
H12A H 0.6969 0.6817 0.1659 0.32 Uiso 1 1 calc R . .
H12B H 0.7689 0.713 0.1671 0.32 Uiso 1 1 calc R . .
H12C H 0.7888 0.668 0.1635 0.32 Uiso 1 1 calc R . .
C124 C 0.8355(13) 0.7108(9) 0.1165(7) 0.28(2) Uiso 1 1 d D . .
H12D H 0.8543 0.7332 0.1256 0.423 Uiso 1 1 calc R . .
H12E H 0.8357 0.7184 0.0963 0.423 Uiso 1 1 calc R . .
H12F H 0.8714 0.6884 0.1207 0.423 Uiso 1 1 calc R . .
C125 C 0.7194(17) 0.6634(7) 0.1149(6) 0.221(18) Uiso 1 1 d D . .
H12G H 0.6658 0.6561 0.1234 0.331 Uiso 1 1 calc R . .
H12H H 0.7564 0.6414 0.1188 0.331 Uiso 1 1 calc R . .
H12I H 0.7154 0.6697 0.0947 0.331 Uiso 1 1 calc R . .
C131 C 0.4147(14) 0.7335(7) 0.1292(4) 0.076(8) Uiso 1 1 d D A .
C132 C 0.3934(13) 0.7072(7) 0.1579(5) 0.111(10) Uiso 1 1 d D . .
C133 C 0.456(2) 0.7160(14) 0.1785(7) 0.13(2) Uiso 0.5 1 d PD A 1
H13A H 0.4525 0.7438 0.1819 0.201 Uiso 0.5 1 calc PR A 1
H13B H 0.5103 0.7111 0.1708 0.201 Uiso 0.5 1 calc PR A 1
H13C H 0.4461 0.699 0.1961 0.201 Uiso 0.5 1 calc PR A 1
C134 C 0.3097(19) 0.7189(15) 0.1676(9) 0.15(3) Uiso 0.5 1 d PD A 1
H13D H 0.3107 0.7466 0.1711 0.227 Uiso 0.5 1 calc PR A 1
H13E H 0.2931 0.7022 0.1848 0.227 Uiso 0.5 1 calc PR A 1
H13F H 0.2712 0.7154 0.1532 0.227 Uiso 0.5 1 calc PR A 1
C135 C 0.394(3) 0.6638(7) 0.1539(9) 0.16(3) Uiso 0.5 1 d PD A 1
H13G H 0.4482 0.6566 0.1476 0.244 Uiso 0.5 1 calc PR A 1
H13H H 0.3552 0.6587 0.1399 0.244 Uiso 0.5 1 calc PR A 1
H13I H 0.3789 0.648 0.1717 0.244 Uiso 0.5 1 calc PR A 1
C136 C 0.310(2) 0.6789(13) 0.1515(9) 0.087(17) Uiso 0.5 1 d PD A 2
H13J H 0.3226 0.6637 0.136 0.13 Uiso 0.5 1 calc PR A 2
H13K H 0.2642 0.6963 0.1468 0.13 Uiso 0.5 1 calc PR A 2
H13L H 0.2948 0.6608 0.1683 0.13 Uiso 0.5 1 calc PR A 2
C137 C 0.4556(18) 0.6690(10) 0.1633(8) 0.041(13) Uiso 0.5 1 d PD A 2
H13M H 0.4564 0.6541 0.1471 0.062 Uiso 0.5 1 calc PR A 2
H13N H 0.4365 0.6517 0.18 0.062 Uiso 0.5 1 calc PR A 2
H13O H 0.5102 0.6787 0.166 0.062 Uiso 0.5 1 calc PR A 2
C138 C 0.383(3) 0.7271(11) 0.1782(10) 0.11(2) Uiso 0.5 1 d PD A 2
H13P H 0.3697 0.7092 0.1952 0.166 Uiso 0.5 1 calc PR A 2
H13Q H 0.3376 0.7452 0.1745 0.166 Uiso 0.5 1 calc PR A 2
H13R H 0.4318 0.7422 0.1806 0.166 Uiso 0.5 1 calc PR A 2
C141 C 0.4687(14) 0.7126(6) 0.0599(4) 0.063(8) Uiso 1 1 d D B .
C142 C 0.4753(11) 0.6747(6) 0.0441(4) 0.079(8) Uiso 1 1 d D . .
C143 C 0.3925(15) 0.6546(11) 0.0446(10) 0.11(2) Uiso 0.5 1 d PD B 1
H14A H 0.3542 0.6729 0.0352 0.17 Uiso 0.5 1 calc PR B 1
H14B H 0.3735 0.6472 0.064 0.17 Uiso 0.5 1 calc PR B 1
H14C H 0.3967 0.6309 0.035 0.17 Uiso 0.5 1 calc PR B 1
C144 C 0.499(2) 0.6893(10) 0.0138(5) 0.068(15) Uiso 0.5 1 d PD B 1
H14D H 0.4583 0.7073 0.0059 0.102 Uiso 0.5 1 calc PR B 1
H14E H 0.5041 0.6667 0.0031 0.102 Uiso 0.5 1 calc PR B 1
H14F H 0.5516 0.7033 0.0131 0.102 Uiso 0.5 1 calc PR B 1
C145 C 0.536(2) 0.6463(8) 0.0567(8) 0.061(14) Uiso 0.5 1 d PD B 1
H14G H 0.5881 0.6597 0.057 0.092 Uiso 0.5 1 calc PR B 1
H14H H 0.5409 0.624 0.0456 0.092 Uiso 0.5 1 calc PR B 1
H14I H 0.5175 0.6364 0.0758 0.092 Uiso 0.5 1 calc PR B 1
C146 C 0.560(2) 0.6709(19) 0.0335(14) 0.16(3) Uiso 0.5 1 d PD B 2
H14J H 0.5962 0.6697 0.0491 0.24 Uiso 0.5 1 calc PR B 2
H14K H 0.5745 0.6937 0.0199 0.24 Uiso 0.5 1 calc PR B 2
H14L H 0.5648 0.6466 0.0245 0.24 Uiso 0.5 1 calc PR B 2
C147 C 0.413(2) 0.6707(13) 0.0263(9) 0.070(16) Uiso 0.5 1 d PD B 2
H14M H 0.3609 0.6732 0.0364 0.105 Uiso 0.5 1 calc PR B 2
H14N H 0.4153 0.6447 0.0196 0.105 Uiso 0.5 1 calc PR B 2
H14O H 0.4177 0.6913 0.0104 0.105 Uiso 0.5 1 calc PR B 2
C148 C 0.466(4) 0.640(2) 0.0712(10) 0.24(4) Uiso 0.5 1 d PD B 2
H14P H 0.5147 0.6406 0.0823 0.356 Uiso 0.5 1 calc PR B 2
H14Q H 0.4606 0.6142 0.0646 0.356 Uiso 0.5 1 calc PR B 2
H14R H 0.4186 0.6453 0.0828 0.356 Uiso 0.5 1 calc PR B 2
C151 C 0.1836(11) 0.7652(7) 0.0673(4) 0.067(8) Uiso 1 1 d D . .
C152 C 0.1087(10) 0.7375(5) 0.0661(4) 0.085(9) Uiso 1 1 d D . .
C153 C 0.0551(13) 0.7544(7) 0.0429(5) 0.161(13) Uiso 1 1 d D . .
H15A H 0.0379 0.7809 0.0462 0.242 Uiso 1 1 calc R . .
H15B H 0.0074 0.7373 0.0425 0.242 Uiso 1 1 calc R . .
H15C H 0.0854 0.7559 0.0249 0.242 Uiso 1 1 calc R . .
C154 C 0.0603(11) 0.7374(6) 0.0936(4) 0.106(10) Uiso 1 1 d D . .
H15D H 0.0431 0.7643 0.0959 0.159 Uiso 1 1 calc R . .
H15E H 0.094 0.7276 0.1091 0.159 Uiso 1 1 calc R . .
H15F H 0.0126 0.7202 0.0936 0.159 Uiso 1 1 calc R . .
C155 C 0.1363(11) 0.6971(5) 0.0606(5) 0.107(10) Uiso 1 1 d D . .
H15G H 0.1686 0.6856 0.076 0.16 Uiso 1 1 calc R . .
H15H H 0.1692 0.6993 0.0431 0.16 Uiso 1 1 calc R . .
H15I H 0.0891 0.6801 0.059 0.16 Uiso 1 1 calc R . .
C161 C 0.3291(13) 0.8266(8) 0.0254(5) 0.078(9) Uiso 1 1 d D C .
C162 C 0.3539(13) 0.8321(7) -0.0068(5) 0.104(10) Uiso 1 1 d D . .
C163 C 0.4464(14) 0.8291(18) -0.0094(9) 0.13(2) Uiso 0.5 1 d PD C 1
H16A H 0.4712 0.8512 -0.0014 0.201 Uiso 0.5 1 calc PR C 1
H16B H 0.4636 0.8301 -0.0291 0.201 Uiso 0.5 1 calc PR C 1
H16C H 0.4632 0.8041 0.0007 0.201 Uiso 0.5 1 calc PR C 1
C164 C 0.312(3) 0.7987(14) -0.0190(9) 0.17(3) Uiso 0.5 1 d PD C 1
H16D H 0.3304 0.7733 -0.01 0.262 Uiso 0.5 1 calc PR C 1
H16E H 0.325 0.8006 -0.0391 0.262 Uiso 0.5 1 calc PR C 1
H16F H 0.2533 0.8006 -0.0159 0.262 Uiso 0.5 1 calc PR C 1
C165 C 0.329(4) 0.8725(11) -0.0202(9) 0.16(3) Uiso 0.5 1 d PD C 1
H16G H 0.3588 0.893 -0.012 0.244 Uiso 0.5 1 calc PR C 1
H16H H 0.2712 0.8757 -0.0171 0.244 Uiso 0.5 1 calc PR C 1
H16I H 0.3424 0.8748 -0.0403 0.244 Uiso 0.5 1 calc PR C 1
C166 C 0.366(4) 0.7936(14) -0.0145(16) 0.20(4) Uiso 0.5 1 d PD C 2
H16J H 0.319 0.7769 -0.0083 0.296 Uiso 0.5 1 calc PR C 2
H16K H 0.4144 0.7823 -0.0056 0.296 Uiso 0.5 1 calc PR C 2
H16L H 0.374 0.795 -0.0348 0.296 Uiso 0.5 1 calc PR C 2
C167 C 0.268(3) 0.847(2) -0.0237(13) 0.17(3) Uiso 0.5 1 d PD C 2
H16M H 0.2269 0.8265 -0.0205 0.248 Uiso 0.5 1 calc PR C 2
H16N H 0.2812 0.8531 -0.0437 0.248 Uiso 0.5 1 calc PR C 2
H16O H 0.2483 0.8713 -0.0165 0.248 Uiso 0.5 1 calc PR C 2
C168 C 0.412(4) 0.865(2) -0.0138(16) 0.22(4) Uiso 0.5 1 d PD C 2
H16P H 0.3917 0.8882 -0.0062 0.326 Uiso 0.5 1 calc PR C 2
H16Q H 0.4188 0.8702 -0.0342 0.326 Uiso 0.5 1 calc PR C 2
H16R H 0.4639 0.8573 -0.0059 0.326 Uiso 0.5 1 calc PR C 2
C171 C 0.513(2) 0.9203(11) 0.0365(9) 0.219(19) Uiso 1 1 d . . .
H17A H 0.4774 0.9339 0.0229 0.328 Uiso 1 1 calc R . .
H17B H 0.5321 0.8958 0.0298 0.328 Uiso 1 1 calc R . .
H17C H 0.5598 0.9374 0.0388 0.328 Uiso 1 1 calc R . .
C172 C 0.472(3) 0.9116(15) 0.0617(12) 0.27(3) Uiso 1 1 d . . .
H17D H 0.4488 0.9376 0.0646 0.32 Uiso 1 1 calc R . .
H17E H 0.4256 0.8959 0.0565 0.32 Uiso 1 1 calc R . .
C173 C 0.4806(16) 0.8983(9) 0.0837(7) 0.107(11) Uiso 1 1 d . . .
H17F H 0.5201 0.9164 0.0906 0.129 Uiso 1 1 calc R . .
H17G H 0.511 0.8739 0.0813 0.129 Uiso 1 1 calc R . .
C174 C 0.4281(16) 0.8702(9) 0.1337(7) 0.116(11) Uiso 1 1 d . . .
H17H H 0.4644 0.8475 0.1325 0.139 Uiso 1 1 calc R . .
H17I H 0.4602 0.8894 0.1428 0.139 Uiso 1 1 calc R . .
C175 C 0.384(2) 0.8582(13) 0.1513(10) 0.23(2) Uiso 1 1 d . . .
H17L H 0.348 0.8416 0.1416 0.272 Uiso 1 1 calc R . .
H17M H 0.352 0.882 0.1539 0.272 Uiso 1 1 calc R . .
C176 C 0.3804(18) 0.8382(10) 0.1783(8) 0.181(15) Uiso 1 1 d . . .
H17P H 0.3946 0.8105 0.1776 0.271 Uiso 1 1 calc R . .
H17Q H 0.3255 0.8397 0.1864 0.271 Uiso 1 1 calc R . .
H17R H 0.4185 0.8505 0.1898 0.271 Uiso 1 1 calc R . .
C211 C 0.1127(16) 0.6591(11) 0.3603(8) 0.121(12) Uiso 1 1 d . . .
C212 C 0.1262(12) 0.6818(8) 0.3324(5) 0.062(7) Uiso 1 1 d . . .
C213 C 0.1201(12) 0.6580(8) 0.3093(6) 0.089(9) Uiso 1 1 d . . .
H213 H 0.1131 0.6301 0.312 0.107 Uiso 1 1 calc R . .
C214 C 0.1253(13) 0.6800(9) 0.2828(6) 0.103(10) Uiso 1 1 d . . .
H214 H 0.1245 0.6671 0.2664 0.123 Uiso 1 1 calc R . .
C215 C 0.1393(12) 0.7402(8) 0.2996(6) 0.080(9) Uiso 1 1 d . . .
H215 H 0.148 0.7677 0.2949 0.097 Uiso 1 1 calc R . .
C216 C 0.1350(12) 0.7226(8) 0.3304(6) 0.096(9) Uiso 1 1 d . . .
H216 H 0.138 0.7374 0.3458 0.116 Uiso 1 1 calc R . .
C221 C 0.1803(13) 0.5957(8) 0.4329(5) 0.098(10) Uiso 1 1 d D . .
C222 C 0.2329(12) 0.5761(6) 0.4579(4) 0.142(12) Uiso 1 1 d D . .
C223 C 0.2844(13) 0.6092(6) 0.4660(5) 0.144(12) Uiso 1 1 d D . .
H22A H 0.3194 0.6199 0.45 0.216 Uiso 1 1 calc R . .
H22B H 0.3178 0.5992 0.4815 0.216 Uiso 1 1 calc R . .
H22C H 0.2495 0.6302 0.4717 0.216 Uiso 1 1 calc R . .
C224 C 0.2826(13) 0.5424(6) 0.4482(5) 0.159(13) Uiso 1 1 d D . .
H22D H 0.321 0.5529 0.4332 0.239 Uiso 1 1 calc R . .
H22E H 0.2465 0.523 0.4414 0.239 Uiso 1 1 calc R . .
H22F H 0.3123 0.5296 0.4639 0.239 Uiso 1 1 calc R . .
C225 C 0.1776(16) 0.5554(9) 0.4812(5) 0.245(19) Uiso 1 1 d D . .
H22G H 0.1468 0.5344 0.4741 0.368 Uiso 1 1 calc R . .
H22H H 0.1402 0.5746 0.488 0.368 Uiso 1 1 calc R . .
H22I H 0.2102 0.5441 0.4966 0.368 Uiso 1 1 calc R . .
C231 C 0.1050(13) 0.7446(7) 0.4301(5) 0.096(10) Uiso 1 1 d D . .
C232 C 0.1770(11) 0.7749(6) 0.4280(4) 0.107(10) Uiso 1 1 d D . .
C233 C 0.2414(12) 0.7558(7) 0.4467(5) 0.151(12) Uiso 1 1 d D . .
H23D H 0.2603 0.7317 0.4394 0.226 Uiso 1 1 calc R . .
H23E H 0.2183 0.7491 0.4657 0.226 Uiso 1 1 calc R . .
H23F H 0.287 0.7742 0.4471 0.226 Uiso 1 1 calc R . .
C234 C 0.1494(12) 0.8131(6) 0.4383(5) 0.117(10) Uiso 1 1 d D . .
H23G H 0.131 0.8079 0.458 0.175 Uiso 1 1 calc R . .
H23H H 0.1048 0.8239 0.4272 0.175 Uiso 1 1 calc R . .
H23I H 0.1944 0.8321 0.4365 0.175 Uiso 1 1 calc R . .
C235 C 0.2092(14) 0.7828(8) 0.3978(4) 0.163(13) Uiso 1 1 d D . .
H23J H 0.2289 0.7581 0.3916 0.244 Uiso 1 1 calc R . .
H23K H 0.2536 0.8022 0.3965 0.244 Uiso 1 1 calc R . .
H23L H 0.1657 0.793 0.3859 0.244 Uiso 1 1 calc R . .
C241 C -0.0391(13) 0.6761(8) 0.4709(4) 0.085(9) Uiso 1 1 d D . .
C242 C -0.0555(11) 0.6627(6) 0.5028(4) 0.087(9) Uiso 1 1 d D . .
C243 C -0.0917(15) 0.6219(6) 0.5071(6) 0.201(16) Uiso 1 1 d D . .
H24D H -0.0539 0.6033 0.4997 0.302 Uiso 1 1 calc R . .
H24E H -0.1424 0.6216 0.4973 0.302 Uiso 1 1 calc R . .
H24F H -0.1024 0.614 0.5271 0.302 Uiso 1 1 calc R . .
C244 C 0.0245(12) 0.6643(8) 0.5171(5) 0.168(14) Uiso 1 1 d D . .
H24G H 0.0448 0.6916 0.5151 0.252 Uiso 1 1 calc R . .
H24H H 0.0638 0.6477 0.5085 0.252 Uiso 1 1 calc R . .
H24I H 0.0164 0.6547 0.5369 0.252 Uiso 1 1 calc R . .
C245 C -0.1092(14) 0.6917(7) 0.5159(6) 0.197(16) Uiso 1 1 d D . .
H24J H -0.083 0.7178 0.5135 0.296 Uiso 1 1 calc R . .
H24K H -0.1183 0.6828 0.5358 0.296 Uiso 1 1 calc R . .
H24L H -0.1611 0.6932 0.5068 0.296 Uiso 1 1 calc R . .
C251 C -0.1389(17) 0.7790(7) 0.3742(4) 0.103(10) Uiso 1 1 d D . .
C252 C -0.1160(11) 0.8079(6) 0.3473(4) 0.100(9) Uiso 1 1 d D . .
C253 C -0.1118(14) 0.8501(6) 0.3557(5) 0.151(12) Uiso 1 1 d D . .
H25D H -0.0682 0.8519 0.3687 0.226 Uiso 1 1 calc R . .
H25E H -0.1633 0.8563 0.3648 0.226 Uiso 1 1 calc R . .
H25F H -0.1011 0.869 0.339 0.226 Uiso 1 1 calc R . .
C254 C -0.1795(12) 0.8055(7) 0.3258(5) 0.142(12) Uiso 1 1 d D . .
H25G H -0.2322 0.8124 0.3336 0.213 Uiso 1 1 calc R . .
H25H H -0.1821 0.7785 0.3207 0.213 Uiso 1 1 calc R . .
H25I H -0.1652 0.8239 0.3092 0.213 Uiso 1 1 calc R . .
C255 C -0.0366(11) 0.7956(7) 0.3343(5) 0.146(12) Uiso 1 1 d D . .
H25J H 0.0065 0.7974 0.3474 0.219 Uiso 1 1 calc R . .
H25K H -0.0238 0.8131 0.3171 0.219 Uiso 1 1 calc R . .
H25L H -0.0415 0.7683 0.33 0.219 Uiso 1 1 calc R . .
C261 C -0.1825(17) 0.7948(7) 0.4436(5) 0.100(10) Uiso 1 1 d D . .
C262 C -0.1846(13) 0.8298(7) 0.4624(5) 0.151(13) Uiso 1 1 d D . .
C263 C -0.1006(14) 0.8476(10) 0.4627(8) 0.29(2) Uiso 1 1 d D . .
H26A H -0.0636 0.8273 0.4706 0.428 Uiso 1 1 calc R . .
H26B H -0.1018 0.8695 0.4742 0.428 Uiso 1 1 calc R . .
H26C H -0.082 0.8574 0.4436 0.428 Uiso 1 1 calc R . .
C264 C -0.2419(16) 0.8618(7) 0.4513(7) 0.223(18) Uiso 1 1 d D . .
H26D H -0.2968 0.8508 0.4516 0.335 Uiso 1 1 calc R . .
H26E H -0.2248 0.8721 0.4322 0.335 Uiso 1 1 calc R . .
H26F H -0.241 0.8833 0.4631 0.335 Uiso 1 1 calc R . .
C265 C -0.213(2) 0.8117(11) 0.4915(5) 0.38(3) Uiso 1 1 d D . .
H26G H -0.173 0.7927 0.4989 0.571 Uiso 1 1 calc R . .
H26H H -0.265 0.7982 0.4905 0.571 Uiso 1 1 calc R . .
H26I H -0.2188 0.8326 0.5037 0.571 Uiso 1 1 calc R . .
C271 C -0.4195(15) 0.7746(7) 0.3904(6) 0.109(11) Uiso 1 1 d D . .
C272 C -0.4830(12) 0.8092(6) 0.3911(4) 0.135(12) Uiso 1 1 d D . .
C273 C -0.4397(13) 0.8454(6) 0.3983(5) 0.141(12) Uiso 1 1 d D . .
H27A H -0.3971 0.8534 0.384 0.212 Uiso 1 1 calc R . .
H27B H -0.4154 0.8396 0.4165 0.212 Uiso 1 1 calc R . .
H27C H -0.4782 0.867 0.3991 0.212 Uiso 1 1 calc R . .
C274 C -0.5517(13) 0.7954(7) 0.4114(5) 0.164(13) Uiso 1 1 d D . .
H27D H -0.579 0.7726 0.4051 0.245 Uiso 1 1 calc R . .
H27E H -0.5903 0.8169 0.4125 0.245 Uiso 1 1 calc R . .
H27F H -0.5304 0.7878 0.4299 0.245 Uiso 1 1 calc R . .
C275 C -0.5151(15) 0.8182(8) 0.3619(4) 0.180(14) Uiso 1 1 d D . .
H27G H -0.5432 0.7949 0.3568 0.269 Uiso 1 1 calc R . .
H27H H -0.4699 0.8254 0.3485 0.269 Uiso 1 1 calc R . .
H27I H -0.5528 0.8403 0.3617 0.269 Uiso 1 1 calc R . .
C281 C -0.3803(18) 0.6888(9) 0.4411(5) 0.148(14) Uiso 1 1 d D . .
C282 C -0.4249(13) 0.6735(7) 0.4705(5) 0.178(15) Uiso 1 1 d D . .
C283 C -0.3637(13) 0.6609(7) 0.4916(5) 0.151(12) Uiso 1 1 d D . .
H28A H -0.3291 0.6835 0.4942 0.227 Uiso 1 1 calc R . .
H28B H -0.3305 0.64 0.4849 0.227 Uiso 1 1 calc R . .
H28C H -0.3913 0.651 0.5093 0.227 Uiso 1 1 calc R . .
C284 C -0.4664(16) 0.7097(8) 0.4803(7) 0.235(19) Uiso 1 1 d D . .
H28D H -0.5072 0.7192 0.467 0.352 Uiso 1 1 calc R . .
H28E H -0.4261 0.7306 0.4814 0.352 Uiso 1 1 calc R . .
H28F H -0.4926 0.7025 0.4988 0.352 Uiso 1 1 calc R . .
C285 C -0.4820(17) 0.6412(8) 0.4648(7) 0.27(2) Uiso 1 1 d D . .
H28G H -0.5206 0.6517 0.4511 0.399 Uiso 1 1 calc R . .
H28H H -0.5114 0.6308 0.4822 0.399 Uiso 1 1 calc R . .
H28I H -0.4513 0.6199 0.4575 0.399 Uiso 1 1 calc R . .
C291 C -0.5441(11) 0.6518(9) 0.3670(6) 0.145(14) Uiso 1 1 d D . .
C292 C -0.6374(11) 0.6487(6) 0.3637(4) 0.098(9) Uiso 1 1 d D . .
C293 C -0.6775(13) 0.6751(7) 0.3829(5) 0.149(12) Uiso 1 1 d D . .
H29A H -0.6583 0.7023 0.3778 0.223 Uiso 1 1 calc R . .
H29B H -0.6641 0.6663 0.4022 0.223 Uiso 1 1 calc R . .
H29C H -0.7362 0.6738 0.3812 0.223 Uiso 1 1 calc R . .
C294 C -0.6584(17) 0.6625(9) 0.3339(5) 0.235(19) Uiso 1 1 d D . .
H29D H -0.6411 0.6901 0.3291 0.353 Uiso 1 1 calc R . .
H29E H -0.7169 0.6602 0.3321 0.353 Uiso 1 1 calc R . .
H29F H -0.6308 0.646 0.3213 0.353 Uiso 1 1 calc R . .
C295 C -0.6672(14) 0.6067(6) 0.3700(6) 0.161(13) Uiso 1 1 d D . .
H29G H -0.6566 0.597 0.3894 0.241 Uiso 1 1 calc R . .
H29H H -0.6389 0.5902 0.3575 0.241 Uiso 1 1 calc R . .
H29I H -0.7254 0.6055 0.3672 0.241 Uiso 1 1 calc R . .
C301 C -0.3756(13) 0.6900(8) 0.3196(5) 0.077(9) Uiso 1 1 d D . .
C302 C -0.3808(14) 0.7179(7) 0.2908(5) 0.207(17) Uiso 1 1 d D . .
C303 C -0.4661(14) 0.7130(8) 0.2805(6) 0.194(16) Uiso 1 1 d D . .
H30A H -0.5057 0.7221 0.2939 0.291 Uiso 1 1 calc R . .
H30B H -0.4765 0.6851 0.2787 0.291 Uiso 1 1 calc R . .
H30C H -0.4708 0.7286 0.2623 0.291 Uiso 1 1 calc R . .
C304 C -0.3209(18) 0.7045(11) 0.2694(6) 0.32(3) Uiso 1 1 d D . .
H30D H -0.3339 0.6773 0.2664 0.481 Uiso 1 1 calc R . .
H30E H -0.2662 0.7057 0.2763 0.481 Uiso 1 1 calc R . .
H30F H -0.324 0.7217 0.2518 0.481 Uiso 1 1 calc R . .
C305 C -0.363(2) 0.7608(7) 0.2947(8) 0.29(2) Uiso 1 1 d D . .
H30G H -0.4025 0.7696 0.3081 0.437 Uiso 1 1 calc R . .
H30H H -0.3663 0.7773 0.2767 0.437 Uiso 1 1 calc R . .
H30I H -0.3085 0.763 0.3016 0.437 Uiso 1 1 calc R . .
C311 C -0.3766(17) 0.5285(9) 0.3817(5) 0.114(11) Uiso 1 1 d D . .
C312 C -0.4253(14) 0.5010(7) 0.4055(5) 0.197(16) Uiso 1 1 d D . .
C313 C -0.442(2) 0.5254(11) 0.4296(7) 0.36(3) Uiso 1 1 d D . .
H31A H -0.4801 0.5465 0.4237 0.541 Uiso 1 1 calc R . .
H31B H -0.3918 0.537 0.4349 0.541 Uiso 1 1 calc R . .
H31C H -0.4664 0.5084 0.4455 0.541 Uiso 1 1 calc R . .
C314 C -0.5032(16) 0.4881(10) 0.3933(7) 0.27(2) Uiso 1 1 d D . .
H31D H -0.5369 0.5112 0.3886 0.411 Uiso 1 1 calc R . .
H31E H -0.5324 0.4692 0.4071 0.411 Uiso 1 1 calc R . .
H31F H -0.4903 0.4756 0.3765 0.411 Uiso 1 1 calc R . .
C315 C -0.372(2) 0.4668(9) 0.4157(8) 0.33(3) Uiso 1 1 d D . .
H31G H -0.3243 0.4769 0.4239 0.5 Uiso 1 1 calc R . .
H31H H -0.356 0.4525 0.4 0.5 Uiso 1 1 calc R . .
H31I H -0.4027 0.4489 0.4298 0.5 Uiso 1 1 calc R . .
C321 C -0.4043(18) 0.5485(10) 0.3057(6) 0.181(17) Uiso 1 1 d D . .
C322 C -0.4611(13) 0.5349(7) 0.2828(5) 0.169(14) Uiso 1 1 d D . .
C323 C -0.4490(17) 0.5632(9) 0.2563(5) 0.221(17) Uiso 1 1 d D . .
H32A H -0.4639 0.5899 0.26 0.331 Uiso 1 1 calc R . .
H32B H -0.4831 0.5548 0.2419 0.331 Uiso 1 1 calc R . .
H32C H -0.3922 0.5632 0.2498 0.331 Uiso 1 1 calc R . .
C324 C -0.5467(13) 0.5383(8) 0.2942(6) 0.179(14) Uiso 1 1 d D . .
H32D H -0.557 0.5657 0.2973 0.269 Uiso 1 1 calc R . .
H32E H -0.5542 0.5211 0.3118 0.269 Uiso 1 1 calc R . .
H32F H -0.5845 0.5302 0.2807 0.269 Uiso 1 1 calc R . .
C325 C -0.4448(18) 0.4928(7) 0.2773(7) 0.25(2) Uiso 1 1 d D . .
H32G H -0.3887 0.4908 0.2704 0.379 Uiso 1 1 calc R . .
H32H H -0.4814 0.4854 0.2633 0.379 Uiso 1 1 calc R . .
H32I H -0.4538 0.4751 0.2946 0.379 Uiso 1 1 calc R . .
C331 C -0.1594(17) 0.4730(6) 0.3257(5) 0.112(11) Uiso 1 1 d D . .
C332 C -0.1657(11) 0.4287(6) 0.3191(4) 0.102(10) Uiso 1 1 d D . .
C333 C -0.1788(13) 0.4041(6) 0.3471(4) 0.127(11) Uiso 1 1 d D . .
H33D H -0.1325 0.4075 0.3587 0.191 Uiso 1 1 calc R . .
H33E H -0.1843 0.3762 0.3444 0.191 Uiso 1 1 calc R . .
H33F H -0.2281 0.4126 0.3565 0.191 Uiso 1 1 calc R . .
C334 C -0.2369(11) 0.4222(7) 0.3016(4) 0.117(10) Uiso 1 1 d D . .
H33G H -0.2288 0.4375 0.2832 0.175 Uiso 1 1 calc R . .
H33H H -0.2863 0.4307 0.3108 0.175 Uiso 1 1 calc R . .
H33I H -0.2417 0.3941 0.2993 0.175 Uiso 1 1 calc R . .
C335 C -0.0867(11) 0.4188(7) 0.3039(5) 0.147(12) Uiso 1 1 d D . .
H33J H -0.0412 0.4223 0.3157 0.22 Uiso 1 1 calc R . .
H33K H -0.0796 0.4364 0.2864 0.22 Uiso 1 1 calc R . .
H33L H -0.0891 0.3913 0.2998 0.22 Uiso 1 1 calc R . .
C341 C -0.1244(15) 0.5716(7) 0.2966(4) 0.094(10) Uiso 1 1 d D . .
C342 C -0.0976(10) 0.5840(5) 0.2648(4) 0.073(8) Uiso 1 1 d D . .
C343 C -0.0211(11) 0.6083(6) 0.2630(5) 0.120(11) Uiso 1 1 d D . .
H34D H 0.0219 0.5926 0.272 0.181 Uiso 1 1 calc R . .
H34E H -0.0301 0.6319 0.2724 0.181 Uiso 1 1 calc R . .
H34F H -0.0052 0.6162 0.2434 0.181 Uiso 1 1 calc R . .
C344 C -0.0812(12) 0.5450(5) 0.2532(5) 0.109(10) Uiso 1 1 d D . .
H34G H -0.1313 0.5294 0.254 0.164 Uiso 1 1 calc R . .
H34H H -0.0407 0.5303 0.2643 0.164 Uiso 1 1 calc R . .
H34I H -0.0609 0.5503 0.2337 0.164 Uiso 1 1 calc R . .
C345 C -0.1667(12) 0.6056(7) 0.2505(5) 0.156(13) Uiso 1 1 d D . .
H34J H -0.2145 0.5882 0.252 0.235 Uiso 1 1 calc R . .
H34K H -0.1515 0.6133 0.2308 0.235 Uiso 1 1 calc R . .
H34L H -0.1789 0.6292 0.2596 0.235 Uiso 1 1 calc R . .
C351 C -0.0269(14) 0.5063(7) 0.4080(5) 0.107(10) Uiso 1 1 d D . .
C352 C -0.0602(12) 0.4732(7) 0.4312(5) 0.140(12) Uiso 1 1 d D . .
C353 C -0.0333(18) 0.4832(10) 0.4591(5) 0.26(2) Uiso 1 1 d D . .
H35D H 0.0259 0.4832 0.4593 0.386 Uiso 1 1 calc R . .
H35E H -0.0553 0.4634 0.474 0.386 Uiso 1 1 calc R . .
H35F H -0.053 0.5094 0.4623 0.386 Uiso 1 1 calc R . .
C354 C -0.1521(12) 0.4700(9) 0.4318(6) 0.203(16) Uiso 1 1 d D . .
H35G H -0.1696 0.4641 0.4136 0.304 Uiso 1 1 calc R . .
H35H H -0.1754 0.4951 0.436 0.304 Uiso 1 1 calc R . .
H35I H -0.1705 0.4488 0.4462 0.304 Uiso 1 1 calc R . .
C355 C -0.025(2) 0.4343(8) 0.4240(8) 0.33(3) Uiso 1 1 d D . .
H35J H -0.0448 0.4287 0.4059 0.498 Uiso 1 1 calc R . .
H35K H -0.0426 0.413 0.4384 0.498 Uiso 1 1 calc R . .
H35L H 0.0338 0.4363 0.4229 0.498 Uiso 1 1 calc R . .
C361 C 0.1120(13) 0.5222(7) 0.3495(5) 0.088(10) Uiso 1 1 d D . .
C362 C 0.1834(11) 0.5074(6) 0.3308(4) 0.112(10) Uiso 1 1 d D . .
C363 C 0.2571(12) 0.4999(7) 0.3486(5) 0.139(12) Uiso 1 1 d D . .
H36A H 0.2715 0.5241 0.3565 0.208 Uiso 1 1 calc R . .
H36B H 0.3026 0.492 0.3369 0.208 Uiso 1 1 calc R . .
H36C H 0.2445 0.4787 0.3637 0.208 Uiso 1 1 calc R . .
C364 C 0.2045(16) 0.5417(7) 0.3080(5) 0.230(18) Uiso 1 1 d D . .
H36D H 0.2216 0.5648 0.3167 0.345 Uiso 1 1 calc R . .
H36E H 0.1568 0.5484 0.2971 0.345 Uiso 1 1 calc R . .
H36F H 0.2484 0.5339 0.2957 0.345 Uiso 1 1 calc R . .
C365 C 0.1599(14) 0.4705(6) 0.3185(5) 0.162(13) Uiso 1 1 d D . .
H36G H 0.1135 0.476 0.3067 0.243 Uiso 1 1 calc R . .
H36H H 0.1454 0.4496 0.3335 0.243 Uiso 1 1 calc R . .
H36I H 0.2055 0.462 0.3072 0.243 Uiso 1 1 calc R . .
C371 C -0.1056(13) 0.6934(7) 0.3112(5) 0.112(10) Uiso 1 1 d . . .
H37A H -0.0575 0.7058 0.3013 0.167 Uiso 1 1 calc R . .
H37B H -0.1484 0.7129 0.3117 0.167 Uiso 1 1 calc R . .
H37C H -0.1242 0.6715 0.3015 0.167 Uiso 1 1 calc R . .
C372 C -0.0847(16) 0.6777(8) 0.3410(6) 0.136(12) Uiso 1 1 d . . .
H37D H -0.0405 0.6585 0.34 0.164 Uiso 1 1 calc R . .
H37E H -0.064 0.6999 0.3502 0.164 Uiso 1 1 calc R . .
C373 C -0.1500(14) 0.6589(8) 0.3580(6) 0.106(10) Uiso 1 1 d . . .
H37F H -0.175 0.6396 0.347 0.127 Uiso 1 1 calc R . .
H37G H -0.1908 0.6794 0.3603 0.127 Uiso 1 1 calc R . .
C374 C -0.1938(15) 0.6181(8) 0.4046(6) 0.115(10) Uiso 1 1 d . . .
H37H H -0.2173 0.5975 0.3943 0.138 Uiso 1 1 calc R . .
H37I H -0.2374 0.6373 0.407 0.138 Uiso 1 1 calc R . .
C375 C -0.1802(17) 0.5991(9) 0.4319(7) 0.157(13) Uiso 1 1 d . . .
H37J H -0.158 0.62 0.4421 0.189 Uiso 1 1 calc R . .
H37K H -0.1352 0.5807 0.4294 0.189 Uiso 1 1 calc R . .
C376 C -0.2422(16) 0.5754(8) 0.4530(6) 0.160(13) Uiso 1 1 d . . .
H37L H -0.2152 0.5661 0.4702 0.24 Uiso 1 1 calc R . .
H37M H -0.2631 0.5527 0.4446 0.24 Uiso 1 1 calc R . .
H37N H -0.287 0.5926 0.4573 0.24 Uiso 1 1 calc R . .
Cu1 Cu 0.1379(2) 0.75202(11) 0.24196(8) 0.1053(14) Uani 1 1 d . . .
Cr41 Cr 0.2712(2) 0.35123(11) 0.07322(9) 0.0815(13) Uani 0.5 1 d P . .
Cr42 Cr 0.27952(19) 0.44115(11) 0.09826(8) 0.0747(13) Uani 0.5 1 d P . .
Ni41 Ni 0.2712(2) 0.35123(11) 0.07322(9) 0.0815(13) Uani 0.5 1 d P . .
Ni42 Ni 0.27952(19) 0.44115(11) 0.09826(8) 0.0747(13) Uani 0.5 1 d P . .
Cr43 Cr 0.1432(2) 0.50072(12) 0.12664(10) 0.0850(16) Uani 1 1 d . . .
Cr44 Cr -0.0550(2) 0.49015(13) 0.14854(10) 0.0869(16) Uani 1 1 d . . .
Cr45 Cr -0.1974(2) 0.42155(13) 0.13981(10) 0.0879(16) Uani 1 1 d . . .
Cr46 Cr -0.1941(2) 0.32442(13) 0.13186(10) 0.0845(15) Uani 1 1 d . . .
Cr47 Cr -0.0636(2) 0.26767(12) 0.09932(9) 0.0796(15) Uani 1 1 d . . .
Cr48 Cr 0.1380(2) 0.27471(12) 0.08277(10) 0.0799(15) Uani 1 1 d . . .
Cr61 Cr 0.4505(2) 0.15568(11) 0.41762(8) 0.0828(13) Uani 0.5 1 d P . .
Cr62 Cr 0.4354(2) 0.07356(10) 0.38302(8) 0.0746(13) Uani 0.5 1 d P . .
Ni61 Ni 0.4505(2) 0.15568(11) 0.41762(8) 0.0828(13) Uani 0.5 1 d P . .
Ni62 Ni 0.4354(2) 0.07356(10) 0.38302(8) 0.0746(13) Uani 0.5 1 d P . .
Cr63 Cr 0.5710(2) 0.02259(13) 0.34705(10) 0.0884(16) Uani 1 1 d . . .
Cr64 Cr 0.7585(2) 0.04228(14) 0.31831(10) 0.0945(16) Uani 1 1 d . . .
Cr65 Cr 0.9084(2) 0.10064(14) 0.33664(10) 0.0962(17) Uani 1 1 d . . .
Cr66 Cr 0.9182(2) 0.18378(13) 0.36878(11) 0.0932(16) Uani 1 1 d . . .
Cr67 Cr 0.7826(2) 0.24551(13) 0.39511(10) 0.0881(15) Uani 1 1 d . . .
Cr68 Cr 0.5827(2) 0.23307(12) 0.41478(10) 0.0866(15) Uani 1 1 d . . .
F41 F 0.2172(6) 0.4008(3) 0.0827(2) 0.063(4) Uiso 1 1 d . . .
F42 F 0.1789(6) 0.4491(4) 0.1205(3) 0.074(4) Uiso 1 1 d . . .
F43 F 0.0321(6) 0.4810(3) 0.1237(3) 0.071(4) Uiso 1 1 d . . .
F44 F -0.0893(6) 0.4362(3) 0.1475(2) 0.059(4) Uiso 1 1 d . . .
F45 F -0.1573(6) 0.3777(4) 0.1217(3) 0.070(4) Uiso 1 1 d . . .
F46 F -0.0866(6) 0.3088(3) 0.1242(2) 0.069(4) Uiso 1 1 d . . .
F47 F 0.0324(6) 0.2979(3) 0.0856(3) 0.075(4) Uiso 1 1 d . . .
F48 F 0.1784(6) 0.3223(3) 0.0942(2) 0.068(4) Uiso 1 1 d . . .
F61 F 0.4996(6) 0.1103(3) 0.4023(2) 0.068(4) Uiso 1 1 d . . .
F62 F 0.5322(6) 0.0715(4) 0.3577(3) 0.080(4) Uiso 1 1 d . . .
F63 F 0.6774(6) 0.0433(3) 0.3484(2) 0.064(4) Uiso 1 1 d . . .
F64 F 0.7991(7) 0.0912(4) 0.3287(3) 0.086(4) Uiso 1 1 d . . .
F65 F 0.8693(7) 0.1342(4) 0.3639(3) 0.083(4) Uiso 1 1 d . . .
F66 F 0.8137(7) 0.2063(4) 0.3709(3) 0.084(4) Uiso 1 1 d . . .
F67 F 0.6905(6) 0.2113(3) 0.4096(3) 0.077(4) Uiso 1 1 d . . .
F68 F 0.5406(6) 0.1887(3) 0.3996(3) 0.074(4) Uiso 1 1 d . . .
O301 O -0.3828(10) 0.7067(6) 0.3399(5) 0.130(7) Uiso 1 1 d . . .
O302 O -0.3840(10) 0.6529(7) 0.3199(4) 0.135(7) Uiso 1 1 d . . .
O311 O -0.4091(10) 0.5616(6) 0.3788(4) 0.120(7) Uiso 1 1 d . . .
O312 O -0.3239(11) 0.5195(5) 0.3681(4) 0.110(7) Uiso 1 1 d . . .
O321 O -0.4378(11) 0.5751(6) 0.3217(5) 0.150(8) Uiso 1 1 d . . .
O322 O -0.3472(13) 0.5353(6) 0.3138(4) 0.136(8) Uiso 1 1 d . . .
O331 O -0.2254(10) 0.4881(5) 0.3310(4) 0.103(6) Uiso 1 1 d . . .
O332 O -0.0980(9) 0.4873(5) 0.3321(3) 0.092(6) Uiso 1 1 d . . .
O341 O -0.1936(10) 0.5626(5) 0.3031(4) 0.091(6) Uiso 1 1 d . . .
O342 O -0.0698(9) 0.5667(5) 0.3122(4) 0.102(6) Uiso 1 1 d . . .
O351 O -0.0530(8) 0.4998(4) 0.3841(4) 0.081(5) Uiso 1 1 d . . .
O352 O 0.0155(8) 0.5320(4) 0.4155(3) 0.062(5) Uiso 1 1 d . . .
O361 O 0.0492(10) 0.5210(5) 0.3382(4) 0.103(6) Uiso 1 1 d . . .
O362 O 0.1348(8) 0.5365(5) 0.3681(4) 0.079(5) Uiso 1 1 d . . .
O411 O 0.3234(8) 0.3453(4) 0.1108(4) 0.074(5) Uiso 1 1 d . . .
O412 O 0.3059(8) 0.3992(5) 0.1303(3) 0.075(5) Uiso 1 1 d . . .
O421 O 0.3609(9) 0.3805(5) 0.0520(3) 0.092(6) Uiso 1 1 d . . .
O422 O 0.3776(8) 0.4345(5) 0.0745(4) 0.084(5) Uiso 1 1 d . . .
O431 O 0.2440(9) 0.4847(5) 0.0687(3) 0.082(5) Uiso 1 1 d . . .
O432 O 0.1481(9) 0.5182(4) 0.0859(4) 0.086(5) Uiso 1 1 d . . .
O441 O 0.3410(8) 0.4816(5) 0.1168(3) 0.069(5) Uiso 1 1 d . . .
O442 O 0.2548(9) 0.5204(4) 0.1309(3) 0.084(5) Uiso 1 1 d . . .
O451 O 0.1377(8) 0.4850(4) 0.1678(4) 0.083(5) Uiso 1 1 d . . .
O452 O 0.0103(9) 0.4731(4) 0.1818(3) 0.084(5) Uiso 1 1 d . . .
O461 O 0.1030(10) 0.5533(5) 0.1313(4) 0.099(6) Uiso 1 1 d . . .
O462 O -0.0202(9) 0.5447(5) 0.1500(3) 0.087(6) Uiso 1 1 d . . .
O471 O -0.1165(9) 0.5092(5) 0.1166(4) 0.102(6) Uiso 1 1 d . . .
O472 O -0.1927(8) 0.4555(5) 0.1041(3) 0.081(5) Uiso 1 1 d . . .
O481 O -0.1455(9) 0.5003(5) 0.1741(3) 0.090(6) Uiso 1 1 d . . .
O482 O -0.2502(9) 0.4641(5) 0.1589(4) 0.102(6) Uiso 1 1 d . . .
O491 O -0.3081(8) 0.4090(5) 0.1316(3) 0.076(5) Uiso 1 1 d . . .
O492 O -0.3016(9) 0.3402(5) 0.1401(3) 0.090(6) Uiso 1 1 d . . .
O501 O -0.2047(8) 0.3887(5) 0.1759(3) 0.073(5) Uiso 1 1 d . . .
O502 O -0.1693(8) 0.3283(5) 0.1716(4) 0.088(6) Uiso 1 1 d . . .
O511 O -0.2337(8) 0.2706(5) 0.1402(3) 0.081(5) Uiso 1 1 d . . .
O512 O -0.1548(10) 0.2365(5) 0.1115(4) 0.106(6) Uiso 1 1 d . . .
O521 O -0.2247(8) 0.3238(4) 0.0914(4) 0.083(5) Uiso 1 1 d . . .
O522 O -0.1242(9) 0.2970(5) 0.0697(3) 0.078(5) Uiso 1 1 d . . .
O531 O -0.0043(10) 0.2377(5) 0.1295(3) 0.093(6) Uiso 1 1 d . . .
O532 O 0.1303(8) 0.2519(4) 0.1220(3) 0.063(5) Uiso 1 1 d . . .
O541 O -0.0388(9) 0.2278(5) 0.0740(4) 0.098(6) Uiso 1 1 d . . .
O542 O 0.0958(9) 0.2261(4) 0.0728(3) 0.077(5) Uiso 1 1 d . . .
O551 O 0.1463(7) 0.2956(5) 0.0433(3) 0.066(5) Uiso 1 1 d . . .
O552 O 0.2111(9) 0.3530(5) 0.0384(3) 0.085(5) Uiso 1 1 d . . .
O561 O 0.2455(9) 0.2524(4) 0.0810(3) 0.071(5) Uiso 1 1 d . . .
O562 O 0.3259(7) 0.3012(5) 0.0658(3) 0.069(5) Uiso 1 1 d . . .
O611 O 0.3962(8) 0.1716(5) 0.3801(4) 0.090(6) Uiso 1 1 d . . .
O612 O 0.3963(7) 0.1196(5) 0.3570(3) 0.069(5) Uiso 1 1 d . . .
O621 O 0.3629(8) 0.1224(5) 0.4368(3) 0.085(5) Uiso 1 1 d . . .
O622 O 0.3441(8) 0.0754(4) 0.4090(4) 0.077(5) Uiso 1 1 d . . .
O631 O 0.4743(8) 0.0278(4) 0.4076(3) 0.068(5) Uiso 1 1 d . . .
O632 O 0.5736(9) -0.0001(4) 0.3875(4) 0.087(5) Uiso 1 1 d . . .
O641 O 0.3705(8) 0.0381(5) 0.3641(3) 0.085(5) Uiso 1 1 d . . .
O642 O 0.4659(10) 0.0027(4) 0.3458(3) 0.089(6) Uiso 1 1 d . . .
O651 O 0.6150(8) -0.0267(4) 0.3353(3) 0.082(5) Uiso 1 1 d . . .
O652 O 0.7228(9) -0.0059(5) 0.3071(3) 0.087(6) Uiso 1 1 d . . .
O661 O 0.5662(9) 0.0434(5) 0.3067(4) 0.095(6) Uiso 1 1 d . . .
O662 O 0.6870(9) 0.0699(4) 0.2926(3) 0.082(5) Uiso 1 1 d . . .
O671 O 0.8299(9) 0.0122(5) 0.3443(4) 0.094(6) Uiso 1 1 d . . .
O672 O 0.9090(9) 0.0540(6) 0.3643(4) 0.101(6) Uiso 1 1 d . . .
O681 O 0.8424(9) 0.0436(4) 0.2886(3) 0.086(6) Uiso 1 1 d . . .
O682 O 0.9485(9) 0.0679(5) 0.3080(4) 0.113(6) Uiso 1 1 d . . .
O691 O 1.0200(9) 0.1094(5) 0.3444(4) 0.102(6) Uiso 1 1 d . . .
O692 O 1.0319(11) 0.1613(6) 0.3681(4) 0.133(8) Uiso 1 1 d . . .
O701 O 0.9072(8) 0.1477(5) 0.3078(3) 0.089(6) Uiso 1 1 d . . .
O702 O 0.9245(9) 0.1998(5) 0.3277(4) 0.099(6) Uiso 1 1 d . . .
O711 O 0.9752(9) 0.2342(6) 0.3754(4) 0.113(7) Uiso 1 1 d . . .
O712 O 0.8785(10) 0.2767(5) 0.3817(3) 0.094(6) Uiso 1 1 d . . .
O721 O 0.9111(9) 0.1702(5) 0.4093(4) 0.092(6) Uiso 1 1 d . . .
O722 O 0.8499(9) 0.2195(5) 0.4263(3) 0.096(6) Uiso 1 1 d . . .
O731 O 0.7232(9) 0.2728(4) 0.3656(3) 0.071(5) Uiso 1 1 d . . .
O732 O 0.5914(8) 0.2648(4) 0.3764(3) 0.081(5) Uiso 1 1 d . . .
O741 O 0.7574(9) 0.2864(5) 0.4185(3) 0.086(5) Uiso 1 1 d . . .
O742 O 0.6262(9) 0.2766(5) 0.4309(3) 0.087(6) Uiso 1 1 d . . .
O751 O 0.4732(10) 0.2542(5) 0.4193(3) 0.089(6) Uiso 1 1 d . . .
O752 O 0.3950(8) 0.2016(5) 0.4319(3) 0.076(5) Uiso 1 1 d . . .
O761 O 0.5770(9) 0.2079(5) 0.4531(4) 0.098(6) Uiso 1 1 d . . .
O762 O 0.5159(9) 0.1495(5) 0.4523(3) 0.090(6) Uiso 1 1 d . . .
O941 O 0.2172(15) 0.6233(7) 0.2238(5) 0.190(10) Uiso 1 1 d . . .
C411 C 0.3146(13) 0.3635(9) 0.1311(6) 0.069(8) Uiso 1 1 d . . .
C412 C 0.3195(12) 0.3384(9) 0.1602(6) 0.074(8) Uiso 1 1 d . . .
C413 C 0.3189(14) 0.3572(9) 0.1835(7) 0.117(11) Uiso 1 1 d . . .
H413 H 0.3143 0.3852 0.1806 0.141 Uiso 1 1 calc R . .
C414 C 0.3244(14) 0.3405(10) 0.2112(7) 0.120(11) Uiso 1 1 d . . .
H414 H 0.328 0.3542 0.2271 0.144 Uiso 1 1 calc R . .
C415 C 0.3262(14) 0.2786(9) 0.1867(7) 0.119(11) Uiso 1 1 d . . .
H415 H 0.3303 0.2506 0.1888 0.143 Uiso 1 1 calc R . .
C416 C 0.3229(13) 0.3000(10) 0.1601(7) 0.112(10) Uiso 1 1 d . . .
H416 H 0.3232 0.2877 0.1435 0.134 Uiso 1 1 calc R . .
C421 C 0.3900(11) 0.4123(8) 0.0556(5) 0.087(9) Uiso 1 1 d D . .
C422 C 0.4583(11) 0.4286(5) 0.0335(4) 0.099(9) Uiso 1 1 d D . .
C423 C 0.4226(14) 0.4341(7) 0.0053(4) 0.160(13) Uiso 1 1 d D . .
H42C H 0.3812 0.4545 0.0049 0.239 Uiso 1 1 calc R . .
H42D H 0.3981 0.4092 0.0014 0.239 Uiso 1 1 calc R . .
H42E H 0.4653 0.4422 -0.0089 0.239 Uiso 1 1 calc R . .
C424 C 0.4934(13) 0.4668(6) 0.0424(5) 0.136(12) Uiso 1 1 d D . .
H42F H 0.517 0.4611 0.0607 0.204 Uiso 1 1 calc R . .
H42G H 0.4503 0.4861 0.0435 0.204 Uiso 1 1 calc R . .
H42H H 0.5353 0.4776 0.0286 0.204 Uiso 1 1 calc R . .
C425 C 0.5231(12) 0.3968(6) 0.0345(5) 0.154(13) Uiso 1 1 d D . .
H42I H 0.5464 0.3937 0.053 0.231 Uiso 1 1 calc R . .
H42J H 0.5657 0.4045 0.0203 0.231 Uiso 1 1 calc R . .
H42K H 0.4986 0.3716 0.031 0.231 Uiso 1 1 calc R . .
C431 C 0.1929(17) 0.5078(8) 0.0656(6) 0.128(12) Uiso 1 1 d D D .
C432 C 0.1931(12) 0.5398(6) 0.0394(5) 0.087(9) Uiso 1 1 d D . .
C433 C 0.259(2) 0.5696(10) 0.0428(9) 0.094(19) Uiso 0.5 1 d PD D 1
H43D H 0.2454 0.5836 0.0589 0.141 Uiso 0.5 1 calc PR D 1
H43E H 0.2643 0.5887 0.026 0.141 Uiso 0.5 1 calc PR D 1
H43F H 0.3104 0.556 0.0457 0.141 Uiso 0.5 1 calc PR D 1
C434 C 0.1131(16) 0.5613(11) 0.0393(8) 0.064(15) Uiso 0.5 1 d PD D 1
H43G H 0.106 0.5738 0.0565 0.096 Uiso 0.5 1 calc PR D 1
H43H H 0.0687 0.5425 0.0381 0.096 Uiso 0.5 1 calc PR D 1
H43I H 0.113 0.5817 0.0232 0.096 Uiso 0.5 1 calc PR D 1
C435 C 0.205(3) 0.5203(12) 0.0131(6) 0.18(3) Uiso 0.5 1 d PD D 1
H43J H 0.1619 0.5003 0.0124 0.271 Uiso 0.5 1 calc PR D 1
H43K H 0.2574 0.5076 0.0129 0.271 Uiso 0.5 1 calc PR D 1
H43L H 0.2017 0.5402 -0.0032 0.271 Uiso 0.5 1 calc PR D 1
C436 C 0.2798(18) 0.5362(13) 0.0238(9) 0.074(16) Uiso 0.5 1 d PD D 2
H43M H 0.2898 0.5085 0.0214 0.111 Uiso 0.5 1 calc PR D 2
H43N H 0.322 0.5459 0.0351 0.111 Uiso 0.5 1 calc PR D 2
H43O H 0.2806 0.5521 0.0055 0.111 Uiso 0.5 1 calc PR D 2
C437 C 0.183(4) 0.5795(16) 0.0455(13) 0.21(4) Uiso 0.5 1 d PD D 2
H43P H 0.1296 0.5819 0.0548 0.313 Uiso 0.5 1 calc PR D 2
H43Q H 0.1861 0.5975 0.0281 0.313 Uiso 0.5 1 calc PR D 2
H43R H 0.225 0.5864 0.0578 0.313 Uiso 0.5 1 calc PR D 2
C438 C 0.134(2) 0.5243(13) 0.0207(10) 0.088(18) Uiso 0.5 1 d PD D 2
H43S H 0.15 0.4978 0.0168 0.132 Uiso 0.5 1 calc PR D 2
H43T H 0.1337 0.5418 0.0031 0.132 Uiso 0.5 1 calc PR D 2
H43U H 0.0801 0.5231 0.0297 0.132 Uiso 0.5 1 calc PR D 2
C441 C 0.3267(14) 0.5071(7) 0.1294(5) 0.079(9) Uiso 1 1 d D E .
C442 C 0.3994(15) 0.5344(8) 0.1357(6) 0.185(16) Uiso 1 1 d D . .
C443 C 0.4766(16) 0.5170(13) 0.1242(10) 0.11(2) Uiso 0.5 1 d PD E 1
H44D H 0.4736 0.517 0.104 0.167 Uiso 0.5 1 calc PR E 1
H44E H 0.4826 0.4899 0.133 0.167 Uiso 0.5 1 calc PR E 1
H44F H 0.5232 0.533 0.1282 0.167 Uiso 0.5 1 calc PR E 1
C444 C 0.392(2) 0.5748(8) 0.1193(10) 0.13(2) Uiso 0.5 1 d PD E 1
H44G H 0.3945 0.5722 0.0993 0.189 Uiso 0.5 1 calc PR E 1
H44H H 0.4362 0.592 0.1237 0.189 Uiso 0.5 1 calc PR E 1
H44I H 0.3401 0.5863 0.1243 0.189 Uiso 0.5 1 calc PR E 1
C445 C 0.403(3) 0.5357(16) 0.1667(6) 0.21(4) Uiso 0.5 1 d PD E 1
H44J H 0.411 0.509 0.176 0.322 Uiso 0.5 1 calc PR E 1
H44K H 0.3523 0.5462 0.1738 0.322 Uiso 0.5 1 calc PR E 1
H44L H 0.4481 0.5528 0.1705 0.322 Uiso 0.5 1 calc PR E 1
C446 C 0.473(4) 0.540(2) 0.1247(14) 0.28(6) Uiso 0.5 1 d PD E 2
H44M H 0.4936 0.5149 0.1197 0.421 Uiso 0.5 1 calc PR E 2
H44N H 0.5075 0.55 0.1383 0.421 Uiso 0.5 1 calc PR E 2
H44O H 0.4715 0.5591 0.108 0.421 Uiso 0.5 1 calc PR E 2
C447 C 0.355(2) 0.5628(11) 0.1505(10) 0.077(16) Uiso 0.5 1 d PD E 2
H44P H 0.3161 0.5486 0.1642 0.116 Uiso 0.5 1 calc PR E 2
H44Q H 0.325 0.5805 0.1371 0.116 Uiso 0.5 1 calc PR E 2
H44R H 0.3923 0.5782 0.1602 0.116 Uiso 0.5 1 calc PR E 2
C448 C 0.416(3) 0.4999(13) 0.1690(10) 0.12(2) Uiso 0.5 1 d PD E 2
H44S H 0.3677 0.499 0.1813 0.179 Uiso 0.5 1 calc PR E 2
H44T H 0.4622 0.5096 0.1786 0.179 Uiso 0.5 1 calc PR E 2
H44U H 0.4276 0.4733 0.1642 0.179 Uiso 0.5 1 calc PR E 2
C451 C 0.0846(16) 0.4748(7) 0.1847(4) 0.095(10) Uiso 1 1 d D . .
C452 C 0.1131(11) 0.4683(6) 0.2157(4) 0.121(11) Uiso 1 1 d D . .
C453 C 0.1356(13) 0.5077(6) 0.2246(5) 0.133(11) Uiso 1 1 d D . .
H45D H 0.1783 0.5202 0.2119 0.199 Uiso 1 1 calc R . .
H45E H 0.1549 0.5039 0.2436 0.199 Uiso 1 1 calc R . .
H45F H 0.088 0.5247 0.2241 0.199 Uiso 1 1 calc R . .
C454 C 0.1865(12) 0.4420(7) 0.2152(6) 0.178(14) Uiso 1 1 d D . .
H45G H 0.2289 0.4553 0.2027 0.267 Uiso 1 1 calc R . .
H45H H 0.1714 0.417 0.2085 0.267 Uiso 1 1 calc R . .
H45I H 0.2066 0.4368 0.2341 0.267 Uiso 1 1 calc R . .
C455 C 0.0476(11) 0.4471(6) 0.2347(4) 0.124(11) Uiso 1 1 d D . .
H45J H 0.0352 0.4216 0.2283 0.186 Uiso 1 1 calc R . .
H45K H -0.0012 0.4632 0.2343 0.186 Uiso 1 1 calc R . .
H45L H 0.0663 0.4428 0.2538 0.186 Uiso 1 1 calc R . .
C461 C 0.0433(16) 0.5641(6) 0.1432(5) 0.090(9) Uiso 1 1 d D . .
C462 C 0.0297(13) 0.6094(6) 0.1458(5) 0.147(12) Uiso 1 1 d D . .
C463 C 0.1126(14) 0.6295(9) 0.1448(7) 0.27(2) Uiso 1 1 d D . .
H46A H 0.1418 0.6194 0.1614 0.405 Uiso 1 1 calc R . .
H46B H 0.1059 0.6581 0.1445 0.405 Uiso 1 1 calc R . .
H46C H 0.1434 0.624 0.128 0.405 Uiso 1 1 calc R . .
C464 C -0.0164(15) 0.6260(7) 0.1208(5) 0.177(14) Uiso 1 1 d D . .
H46D H 0.0151 0.6227 0.1037 0.265 Uiso 1 1 calc R . .
H46E H -0.0259 0.6542 0.1217 0.265 Uiso 1 1 calc R . .
H46F H -0.0684 0.6121 0.1208 0.265 Uiso 1 1 calc R . .
C465 C -0.0173(18) 0.6140(9) 0.1726(5) 0.27(2) Uiso 1 1 d D . .
H46G H 0.0139 0.6034 0.1885 0.405 Uiso 1 1 calc R . .
H46H H -0.0689 0.5996 0.173 0.405 Uiso 1 1 calc R . .
H46I H -0.0275 0.6421 0.1737 0.405 Uiso 1 1 calc R . .
C471 C -0.1650(14) 0.4915(7) 0.1012(4) 0.096(10) Uiso 1 1 d D . .
C472 C -0.1927(11) 0.5180(6) 0.0739(4) 0.106(10) Uiso 1 1 d D . .
C473 C -0.1161(12) 0.5312(7) 0.0568(5) 0.164(13) Uiso 1 1 d D . .
H47A H -0.0822 0.5469 0.0677 0.245 Uiso 1 1 calc R . .
H47B H -0.1304 0.5472 0.0396 0.245 Uiso 1 1 calc R . .
H47C H -0.0863 0.5079 0.0522 0.245 Uiso 1 1 calc R . .
C474 C -0.2358(14) 0.5533(6) 0.0832(5) 0.167(13) Uiso 1 1 d D . .
H47D H -0.1986 0.5685 0.0932 0.25 Uiso 1 1 calc R . .
H47E H -0.2823 0.5443 0.0956 0.25 Uiso 1 1 calc R . .
H47F H -0.2545 0.57 0.0669 0.25 Uiso 1 1 calc R . .
C475 C -0.2449(13) 0.4933(7) 0.0577(5) 0.148(12) Uiso 1 1 d D . .
H47G H -0.2136 0.4712 0.0519 0.222 Uiso 1 1 calc R . .
H47H H -0.2637 0.5096 0.0412 0.222 Uiso 1 1 calc R . .
H47I H -0.2917 0.4831 0.0695 0.222 Uiso 1 1 calc R . .
C481 C -0.2214(14) 0.4891(7) 0.1713(4) 0.084(9) Uiso 1 1 d D . .
C482 C -0.2777(11) 0.5078(6) 0.1934(4) 0.103(10) Uiso 1 1 d D . .
C483 C -0.2634(14) 0.5518(6) 0.1884(6) 0.153(13) Uiso 1 1 d D . .
H48A H -0.2067 0.5578 0.1915 0.229 Uiso 1 1 calc R . .
H48B H -0.2982 0.5648 0.2014 0.229 Uiso 1 1 calc R . .
H48C H -0.2761 0.5615 0.1692 0.229 Uiso 1 1 calc R . .
C484 C -0.3644(12) 0.4961(9) 0.1894(7) 0.25(2) Uiso 1 1 d D . .
H48D H -0.3708 0.4674 0.1935 0.375 Uiso 1 1 calc R . .
H48E H -0.3783 0.5043 0.1701 0.375 Uiso 1 1 calc R . .
H48F H -0.4003 0.509 0.2021 0.375 Uiso 1 1 calc R . .
C485 C -0.2552(16) 0.4906(8) 0.2225(4) 0.200(16) Uiso 1 1 d D . .
H48G H -0.2658 0.462 0.2248 0.3 Uiso 1 1 calc R . .
H48H H -0.2876 0.5029 0.2364 0.3 Uiso 1 1 calc R . .
H48I H -0.1977 0.4956 0.2249 0.3 Uiso 1 1 calc R . .
C491 C -0.3316(10) 0.3736(8) 0.1334(5) 0.085(9) Uiso 1 1 d D . .
C492 C -0.4275(12) 0.3697(6) 0.1364(5) 0.186(15) Uiso 1 1 d D . .
C493 C -0.4609(14) 0.4085(6) 0.1257(6) 0.187(15) Uiso 1 1 d D . .
H49A H -0.4405 0.4289 0.1365 0.28 Uiso 1 1 calc R . .
H49B H -0.52 0.4073 0.1276 0.28 Uiso 1 1 calc R . .
H49C H -0.4441 0.415 0.106 0.28 Uiso 1 1 calc R . .
C494 C -0.4475(16) 0.3612(9) 0.1676(5) 0.222(18) Uiso 1 1 d D . .
H49D H -0.4259 0.3354 0.1747 0.333 Uiso 1 1 calc R . .
H49E H -0.5062 0.3609 0.171 0.333 Uiso 1 1 calc R . .
H49F H -0.4231 0.3817 0.1773 0.333 Uiso 1 1 calc R . .
C495 C -0.4585(12) 0.3367(6) 0.1214(5) 0.110(10) Uiso 1 1 d D . .
H49G H -0.434 0.3118 0.1288 0.166 Uiso 1 1 calc R . .
H49H H -0.4443 0.3423 0.1014 0.166 Uiso 1 1 calc R . .
H49I H -0.5174 0.3345 0.1241 0.166 Uiso 1 1 calc R . .
C501 C -0.1868(14) 0.3558(10) 0.1850(5) 0.100(10) Uiso 1 1 d D . .
C502 C -0.1761(14) 0.3466(7) 0.2176(5) 0.148(13) Uiso 1 1 d D . .
C503 C -0.1034(16) 0.3705(11) 0.2250(7) 0.31(3) Uiso 1 1 d D . .
H50A H -0.1125 0.3986 0.2196 0.464 Uiso 1 1 calc R . .
H50B H -0.0548 0.3623 0.2151 0.464 Uiso 1 1 calc R . .
H50C H -0.0962 0.3658 0.2452 0.464 Uiso 1 1 calc R . .
C504 C -0.2490(15) 0.3613(9) 0.2329(6) 0.224(18) Uiso 1 1 d D . .
H50D H -0.2538 0.3898 0.2278 0.336 Uiso 1 1 calc R . .
H50E H -0.2428 0.3557 0.253 0.336 Uiso 1 1 calc R . .
H50F H -0.2977 0.3479 0.2277 0.336 Uiso 1 1 calc R . .
C505 C -0.162(3) 0.3031(8) 0.2251(10) 0.61(6) Uiso 1 1 d D . .
H50G H -0.1139 0.2952 0.2149 0.91 Uiso 1 1 calc R . .
H50H H -0.2092 0.2881 0.2201 0.91 Uiso 1 1 calc R . .
H50I H -0.1549 0.2976 0.2452 0.91 Uiso 1 1 calc R . .
C511 C -0.2137(14) 0.2388(7) 0.1312(6) 0.115(11) Uiso 1 1 d D . .
C512 C -0.2722(12) 0.2014(6) 0.1389(5) 0.147(12) Uiso 1 1 d D . .
C513 C -0.2595(17) 0.1829(9) 0.1685(5) 0.232(18) Uiso 1 1 d D . .
H51A H -0.2035 0.1742 0.17 0.348 Uiso 1 1 calc R . .
H51B H -0.2962 0.1602 0.173 0.348 Uiso 1 1 calc R . .
H51C H -0.2704 0.2025 0.1814 0.348 Uiso 1 1 calc R . .
C514 C -0.2523(19) 0.1696(9) 0.1205(7) 0.28(2) Uiso 1 1 d D . .
H51D H -0.2595 0.1798 0.101 0.414 Uiso 1 1 calc R . .
H51E H -0.2882 0.1468 0.1258 0.414 Uiso 1 1 calc R . .
H51F H -0.196 0.1616 0.1229 0.414 Uiso 1 1 calc R . .
C515 C -0.3577(13) 0.2163(8) 0.1355(7) 0.219(17) Uiso 1 1 d D . .
H51G H -0.3646 0.2271 0.1161 0.329 Uiso 1 1 calc R . .
H51H H -0.3677 0.237 0.1477 0.329 Uiso 1 1 calc R . .
H51I H -0.3962 0.1944 0.1407 0.329 Uiso 1 1 calc R . .
C521 C -0.1825(14) 0.3152(7) 0.0697(4) 0.085(9) Uiso 1 1 d D . .
C522 C -0.2349(10) 0.3265(5) 0.0433(4) 0.086(9) Uiso 1 1 d D . .
C523 C -0.2480(13) 0.3711(5) 0.0412(5) 0.135(11) Uiso 1 1 d D . .
H52A H -0.2772 0.3775 0.0581 0.202 Uiso 1 1 calc R . .
H52B H -0.2796 0.3795 0.0249 0.202 Uiso 1 1 calc R . .
H52C H -0.1955 0.3848 0.0394 0.202 Uiso 1 1 calc R . .
C524 C -0.3172(11) 0.3062(7) 0.0477(5) 0.148(12) Uiso 1 1 d D . .
H52D H -0.3448 0.3143 0.0644 0.221 Uiso 1 1 calc R . .
H52E H -0.3103 0.2775 0.0501 0.221 Uiso 1 1 calc R . .
H52F H -0.3497 0.3136 0.0314 0.221 Uiso 1 1 calc R . .
C525 C -0.1892(15) 0.3162(8) 0.0171(5) 0.205(16) Uiso 1 1 d D . .
H52G H -0.1374 0.3306 0.0149 0.307 Uiso 1 1 calc R . .
H52H H -0.2214 0.3236 0.0008 0.307 Uiso 1 1 calc R . .
H52I H -0.1794 0.2877 0.0188 0.307 Uiso 1 1 calc R . .
C531 C 0.0696(14) 0.2353(6) 0.1352(4) 0.067(8) Uiso 1 1 d D . .
C532 C 0.0819(14) 0.2115(7) 0.1649(5) 0.154(13) Uiso 1 1 d D . .
C533 C 0.031(2) 0.2289(13) 0.1872(7) 0.55(5) Uiso 1 1 d D . .
H53D H -0.0262 0.2268 0.1832 0.828 Uiso 1 1 calc R . .
H53E H 0.046 0.2568 0.1873 0.828 Uiso 1 1 calc R . .
H53F H 0.0408 0.2145 0.2055 0.828 Uiso 1 1 calc R . .
C534 C 0.1687(15) 0.2144(9) 0.1726(7) 0.228(18) Uiso 1 1 d D . .
H53G H 0.2032 0.202 0.1592 0.343 Uiso 1 1 calc R . .
H53H H 0.175 0.2007 0.1914 0.343 Uiso 1 1 calc R . .
H53I H 0.1843 0.2422 0.1722 0.343 Uiso 1 1 calc R . .
C535 C 0.0502(18) 0.1695(7) 0.1642(7) 0.25(2) Uiso 1 1 d D . .
H53J H -0.0069 0.1703 0.1596 0.378 Uiso 1 1 calc R . .
H53K H 0.056 0.1543 0.1825 0.378 Uiso 1 1 calc R . .
H53L H 0.0812 0.157 0.15 0.378 Uiso 1 1 calc R . .
C541 C 0.0302(18) 0.2128(7) 0.0670(5) 0.119(11) Uiso 1 1 d D . .
C542 C 0.0142(14) 0.1751(7) 0.0518(5) 0.171(14) Uiso 1 1 d D . .
C543 C 0.0958(15) 0.1567(8) 0.0476(7) 0.241(19) Uiso 1 1 d D . .
H54D H 0.1177 0.1477 0.0658 0.362 Uiso 1 1 calc R . .
H54E H 0.1328 0.1762 0.0373 0.362 Uiso 1 1 calc R . .
H54F H 0.0899 0.1341 0.037 0.362 Uiso 1 1 calc R . .
C544 C -0.0423(17) 0.1461(8) 0.0691(7) 0.25(2) Uiso 1 1 d D . .
H54G H -0.0171 0.1365 0.0866 0.379 Uiso 1 1 calc R . .
H54H H -0.0534 0.1238 0.0587 0.379 Uiso 1 1 calc R . .
H54I H -0.0931 0.1592 0.0732 0.379 Uiso 1 1 calc R . .
C545 C -0.022(2) 0.1869(11) 0.0241(6) 0.35(3) Uiso 1 1 d D . .
H54J H -0.0751 0.1988 0.027 0.532 Uiso 1 1 calc R . .
H54K H -0.0288 0.1635 0.0143 0.532 Uiso 1 1 calc R . .
H54L H 0.0134 0.2061 0.0128 0.532 Uiso 1 1 calc R . .
C551 C 0.1707(13) 0.3261(8) 0.0303(4) 0.075(8) Uiso 1 1 d D . .
C552 C 0.1570(12) 0.3290(6) -0.0019(4) 0.113(10) Uiso 1 1 d D . .
C553 C 0.1926(18) 0.3677(8) -0.0162(7) 0.28(2) Uiso 1 1 d D . .
H55D H 0.1661 0.3898 -0.0084 0.417 Uiso 1 1 calc R . .
H55E H 0.1839 0.3696 -0.0362 0.417 Uiso 1 1 calc R . .
H55F H 0.2506 0.3687 -0.0131 0.417 Uiso 1 1 calc R . .
C554 C 0.0665(12) 0.3282(9) -0.0064(6) 0.214(17) Uiso 1 1 d D . .
H55G H 0.0414 0.3511 0.0008 0.322 Uiso 1 1 calc R . .
H55H H 0.0426 0.3039 0.0035 0.322 Uiso 1 1 calc R . .
H55I H 0.0572 0.3291 -0.0263 0.322 Uiso 1 1 calc R . .
C555 C 0.197(2) 0.2946(9) -0.0140(7) 0.34(3) Uiso 1 1 d D . .
H55J H 0.1723 0.2698 -0.0051 0.505 Uiso 1 1 calc R . .
H55K H 0.2548 0.2948 -0.0105 0.505 Uiso 1 1 calc R . .
H55L H 0.1893 0.2969 -0.0341 0.505 Uiso 1 1 calc R . .
C561 C 0.3089(12) 0.2672(6) 0.0740(4) 0.058(8) Uiso 1 1 d D . .
C562 C 0.3811(11) 0.2378(5) 0.0746(4) 0.117(10) Uiso 1 1 d D . .
C563 C 0.3516(12) 0.1985(5) 0.0679(5) 0.108(10) Uiso 1 1 d D . .
H56A H 0.3102 0.1879 0.0819 0.162 Uiso 1 1 calc R . .
H56B H 0.3969 0.1802 0.0679 0.162 Uiso 1 1 calc R . .
H56C H 0.3284 0.2015 0.0494 0.162 Uiso 1 1 calc R . .
C564 C 0.4133(15) 0.2347(8) 0.1040(4) 0.197(16) Uiso 1 1 d D . .
H56D H 0.3709 0.224 0.1176 0.296 Uiso 1 1 calc R . .
H56E H 0.4299 0.261 0.1082 0.296 Uiso 1 1 calc R . .
H56F H 0.4599 0.2172 0.1051 0.296 Uiso 1 1 calc R . .
C565 C 0.4492(13) 0.2523(7) 0.0542(5) 0.181(15) Uiso 1 1 d D . .
H56G H 0.4683 0.2782 0.0583 0.271 Uiso 1 1 calc R . .
H56H H 0.4299 0.2545 0.0352 0.271 Uiso 1 1 calc R . .
H56I H 0.4937 0.2335 0.0559 0.271 Uiso 1 1 calc R . .
C571 C -0.014(2) 0.4314(11) 0.0359(8) 0.225(18) Uiso 1 1 d . . .
H57A H 0.0257 0.432 0.0202 0.337 Uiso 1 1 calc R . .
H57B H -0.0323 0.4582 0.0376 0.337 Uiso 1 1 calc R . .
H57C H -0.0601 0.4147 0.0326 0.337 Uiso 1 1 calc R . .
C572 C 0.028(2) 0.4137(13) 0.0644(11) 0.25(2) Uiso 1 1 d . . .
H57D H 0.0601 0.3919 0.0579 0.303 Uiso 1 1 calc R . .
H57E H 0.0681 0.4346 0.0665 0.303 Uiso 1 1 calc R . .
C573 C 0.0132(17) 0.4014(9) 0.0875(8) 0.129(12) Uiso 1 1 d . . .
H57F H -0.0246 0.3791 0.0863 0.154 Uiso 1 1 calc R . .
H57G H -0.02 0.4223 0.0948 0.154 Uiso 1 1 calc R . .
C574 C 0.0443(14) 0.3711(8) 0.1336(6) 0.096(10) Uiso 1 1 d . . .
H57H H 0.0065 0.3886 0.1425 0.115 Uiso 1 1 calc R . .
H57I H 0.0122 0.3473 0.1309 0.115 Uiso 1 1 calc R . .
C575 C 0.0921(17) 0.3592(9) 0.1526(7) 0.139(12) Uiso 1 1 d . . .
H57J H 0.1282 0.3825 0.1526 0.167 Uiso 1 1 calc R . .
H57K H 0.125 0.3399 0.1435 0.167 Uiso 1 1 calc R . .
C576 C 0.0920(15) 0.3411(8) 0.1841(7) 0.151(13) Uiso 1 1 d . . .
H57L H 0.1478 0.3375 0.1898 0.227 Uiso 1 1 calc R . .
H57M H 0.0635 0.3156 0.1864 0.227 Uiso 1 1 calc R . .
H57N H 0.0645 0.3591 0.1957 0.227 Uiso 1 1 calc R . .
C611 C 0.3943(14) 0.1547(10) 0.3574(7) 0.088(9) Uiso 1 1 d . . .
C612 C 0.3771(14) 0.1809(10) 0.3326(7) 0.088(9) Uiso 1 1 d . . .
C613 C 0.3765(19) 0.2188(14) 0.3323(9) 0.191(17) Uiso 1 1 d . . .
H613 H 0.3881 0.2295 0.349 0.229 Uiso 1 1 calc R . .
C614 C 0.3585(17) 0.2470(11) 0.3071(9) 0.152(13) Uiso 1 1 d . . .
H614 H 0.3494 0.2745 0.3072 0.182 Uiso 1 1 calc R . .
C615 C 0.3558(16) 0.1913(11) 0.2833(7) 0.139(13) Uiso 1 1 d . . .
H615 H 0.3442 0.1806 0.2666 0.167 Uiso 1 1 calc R . .
C616 C 0.3733(17) 0.1668(10) 0.3089(9) 0.151(14) Uiso 1 1 d . . .
H616 H 0.3822 0.1395 0.3082 0.182 Uiso 1 1 calc R . .
C621 C 0.3304(11) 0.0905(7) 0.4310(4) 0.069(8) Uiso 1 1 d D . .
C622 C 0.2731(11) 0.0700(5) 0.4559(4) 0.105(10) Uiso 1 1 d D . .
C623 C 0.3229(14) 0.0651(7) 0.4818(4) 0.168(14) Uiso 1 1 d D . .
H62A H 0.3419 0.0911 0.4859 0.251 Uiso 1 1 calc R . .
H62B H 0.3695 0.0485 0.4786 0.251 Uiso 1 1 calc R . .
H62C H 0.2896 0.0527 0.4977 0.251 Uiso 1 1 calc R . .
C624 C 0.2049(11) 0.0982(6) 0.4602(5) 0.110(10) Uiso 1 1 d D . .
H62D H 0.2271 0.1232 0.465 0.165 Uiso 1 1 calc R . .
H62E H 0.1682 0.0866 0.4755 0.165 Uiso 1 1 calc R . .
H62F H 0.1751 0.1031 0.4431 0.165 Uiso 1 1 calc R . .
C625 C 0.2421(14) 0.0307(6) 0.4491(5) 0.155(13) Uiso 1 1 d D . .
H62G H 0.2098 0.0347 0.4324 0.232 Uiso 1 1 calc R . .
H62H H 0.2086 0.018 0.4648 0.232 Uiso 1 1 calc R . .
H62I H 0.288 0.0137 0.4455 0.232 Uiso 1 1 calc R . .
C631 C 0.5268(15) 0.0051(7) 0.4080(5) 0.092(9) Uiso 1 1 d D . .
C632 C 0.5333(12) -0.0290(6) 0.4333(5) 0.125(11) Uiso 1 1 d D . .
C633 C 0.5236(15) -0.0115(8) 0.4608(5) 0.178(14) Uiso 1 1 d D . .
H63D H 0.4699 0 0.4623 0.267 Uiso 1 1 calc R . .
H63E H 0.565 0.009 0.4616 0.267 Uiso 1 1 calc R . .
H63F H 0.5296 -0.0324 0.4763 0.267 Uiso 1 1 calc R . .
C634 C 0.4636(13) -0.0576(7) 0.4310(6) 0.176(14) Uiso 1 1 d D . .
H63G H 0.4123 -0.0437 0.4324 0.264 Uiso 1 1 calc R . .
H63H H 0.4653 -0.0794 0.4461 0.264 Uiso 1 1 calc R . .
H63I H 0.4682 -0.0681 0.413 0.264 Uiso 1 1 calc R . .
C635 C 0.6170(12) -0.0465(7) 0.4319(6) 0.180(14) Uiso 1 1 d D . .
H63J H 0.6575 -0.0262 0.4341 0.27 Uiso 1 1 calc R . .
H63K H 0.6262 -0.0564 0.4138 0.27 Uiso 1 1 calc R . .
H63L H 0.6212 -0.0683 0.4468 0.27 Uiso 1 1 calc R . .
C641 C 0.3918(15) 0.0085(7) 0.3504(6) 0.122(12) Uiso 1 1 d D . .
C642 C 0.3265(12) -0.0200(6) 0.3397(5) 0.110(10) Uiso 1 1 d D . .
C643 C 0.2445(12) -0.0097(8) 0.3520(6) 0.184(15) Uiso 1 1 d D . .
H64D H 0.2452 -0.0136 0.3724 0.276 Uiso 1 1 calc R . .
H64E H 0.2028 -0.0269 0.3457 0.276 Uiso 1 1 calc R . .
H64F H 0.2324 0.0179 0.3457 0.276 Uiso 1 1 calc R . .
C644 C 0.3451(17) -0.0625(6) 0.3506(7) 0.25(2) Uiso 1 1 d D . .
H64G H 0.3424 -0.0657 0.371 0.369 Uiso 1 1 calc R . .
H64H H 0.3995 -0.0691 0.3439 0.369 Uiso 1 1 calc R . .
H64I H 0.3054 -0.0803 0.3438 0.369 Uiso 1 1 calc R . .
C645 C 0.3240(17) -0.0125(9) 0.3084(5) 0.234(19) Uiso 1 1 d D . .
H64J H 0.377 -0.0181 0.3 0.351 Uiso 1 1 calc R . .
H64K H 0.3105 0.0151 0.3028 0.351 Uiso 1 1 calc R . .
H64L H 0.283 -0.0298 0.3018 0.351 Uiso 1 1 calc R . .
C651 C 0.6748(15) -0.0307(6) 0.3168(5) 0.096(10) Uiso 1 1 d D . .
C652 C 0.6719(11) -0.0742(6) 0.3082(4) 0.088(9) Uiso 1 1 d D . .
C653 C 0.6003(12) -0.0768(7) 0.2897(5) 0.162(13) Uiso 1 1 d D . .
H65D H 0.6081 -0.058 0.2729 0.243 Uiso 1 1 calc R . .
H65E H 0.5507 -0.0706 0.2999 0.243 Uiso 1 1 calc R . .
H65F H 0.5961 -0.1037 0.2844 0.243 Uiso 1 1 calc R . .
C654 C 0.6646(17) -0.1043(8) 0.3336(5) 0.223(18) Uiso 1 1 d D . .
H65G H 0.712 -0.1023 0.3449 0.334 Uiso 1 1 calc R . .
H65H H 0.6614 -0.1308 0.3278 0.334 Uiso 1 1 calc R . .
H65I H 0.6156 -0.0994 0.3447 0.334 Uiso 1 1 calc R . .
C655 C 0.7501(12) -0.0819(7) 0.2922(5) 0.156(13) Uiso 1 1 d D . .
H65J H 0.7957 -0.0805 0.3044 0.234 Uiso 1 1 calc R . .
H65K H 0.7575 -0.062 0.2759 0.234 Uiso 1 1 calc R . .
H65L H 0.7475 -0.1082 0.286 0.234 Uiso 1 1 calc R . .
C661 C 0.6097(13) 0.0638(6) 0.2902(4) 0.066(8) Uiso 1 1 d D . .
C662 C 0.5702(10) 0.0844(5) 0.2629(4) 0.085(8) Uiso 1 1 d D . .
C663 C 0.5310(12) 0.0517(6) 0.2491(4) 0.107(10) Uiso 1 1 d D . .
H66A H 0.4903 0.0378 0.262 0.161 Uiso 1 1 calc R . .
H66B H 0.5723 0.0331 0.2441 0.161 Uiso 1 1 calc R . .
H66C H 0.5049 0.0632 0.2322 0.161 Uiso 1 1 calc R . .
C664 C 0.4994(11) 0.1092(6) 0.2715(5) 0.121(10) Uiso 1 1 d D . .
H66D H 0.46 0.0923 0.283 0.181 Uiso 1 1 calc R . .
H66E H 0.4737 0.1215 0.2547 0.181 Uiso 1 1 calc R . .
H66F H 0.5191 0.1299 0.2821 0.181 Uiso 1 1 calc R . .
C665 C 0.6337(11) 0.1075(6) 0.2444(4) 0.115(10) Uiso 1 1 d D . .
H66G H 0.6567 0.1281 0.2543 0.172 Uiso 1 1 calc R . .
H66H H 0.6091 0.1196 0.2274 0.172 Uiso 1 1 calc R . .
H66I H 0.6766 0.0897 0.2394 0.172 Uiso 1 1 calc R . .
C671 C 0.8770(14) 0.0235(7) 0.3624(5) 0.079(9) Uiso 1 1 d D . .
C672 C 0.9060(13) -0.0128(6) 0.3826(5) 0.144(12) Uiso 1 1 d D . .
C673 C 0.9437(17) 0.0044(9) 0.4069(5) 0.220(17) Uiso 1 1 d D . .
H67A H 0.9872 0.0229 0.3998 0.329 Uiso 1 1 calc R . .
H67B H 0.9658 -0.017 0.4196 0.329 Uiso 1 1 calc R . .
H67C H 0.9024 0.0182 0.417 0.329 Uiso 1 1 calc R . .
C674 C 0.968(2) -0.0338(10) 0.3654(7) 0.36(3) Uiso 1 1 d D . .
H67D H 1.0129 -0.0156 0.3592 0.545 Uiso 1 1 calc R . .
H67E H 0.9421 -0.0422 0.3491 0.545 Uiso 1 1 calc R . .
H67F H 0.9882 -0.0569 0.3769 0.545 Uiso 1 1 calc R . .
C675 C 0.8413(18) -0.0419(9) 0.3931(7) 0.30(2) Uiso 1 1 d D . .
H67G H 0.8167 -0.0522 0.3772 0.45 Uiso 1 1 calc R . .
H67H H 0.7999 -0.0289 0.4037 0.45 Uiso 1 1 calc R . .
H67I H 0.8645 -0.0636 0.4051 0.45 Uiso 1 1 calc R . .
C681 C 0.9136(17) 0.0516(8) 0.2882(5) 0.138(13) Uiso 1 1 d D . .
C682 C 0.9729(13) 0.0403(7) 0.2636(5) 0.189(16) Uiso 1 1 d D . .
C683 C 0.9532(15) -0.0003(7) 0.2563(6) 0.180(15) Uiso 1 1 d D . .
H68A H 0.8978 -0.001 0.25 0.27 Uiso 1 1 calc R . .
H68B H 0.9582 -0.0197 0.2728 0.27 Uiso 1 1 calc R . .
H68C H 0.9908 -0.0069 0.2414 0.27 Uiso 1 1 calc R . .
C684 C 1.0596(13) 0.0415(9) 0.2730(6) 0.216(17) Uiso 1 1 d D . .
H68D H 1.0723 0.068 0.2778 0.324 Uiso 1 1 calc R . .
H68E H 1.0967 0.0352 0.2579 0.324 Uiso 1 1 calc R . .
H68F H 1.0655 0.0221 0.2895 0.324 Uiso 1 1 calc R . .
C685 C 0.9622(17) 0.0701(8) 0.2382(5) 0.234(18) Uiso 1 1 d D . .
H68G H 0.9744 0.0967 0.2428 0.352 Uiso 1 1 calc R . .
H68H H 0.9063 0.069 0.2323 0.352 Uiso 1 1 calc R . .
H68I H 0.9991 0.064 0.2229 0.352 Uiso 1 1 calc R . .
C691 C 1.0571(12) 0.1370(9) 0.3574(6) 0.129(13) Uiso 1 1 d D . .
C692 C 1.1420(11) 0.1204(6) 0.3651(4) 0.083(9) Uiso 1 1 d D . .
C693 C 1.1891(11) 0.1145(6) 0.3388(4) 0.102(9) Uiso 1 1 d D . .
H69A H 1.1635 0.0935 0.3299 0.154 Uiso 1 1 calc R . .
H69B H 1.2445 0.1071 0.3433 0.154 Uiso 1 1 calc R . .
H69C H 1.19 0.1391 0.3261 0.154 Uiso 1 1 calc R . .
C694 C 1.1815(14) 0.1515(7) 0.3800(5) 0.165(13) Uiso 1 1 d D . .
H69D H 1.1514 0.1539 0.3976 0.247 Uiso 1 1 calc R . .
H69E H 1.1817 0.1769 0.3682 0.247 Uiso 1 1 calc R . .
H69F H 1.2373 0.144 0.3839 0.247 Uiso 1 1 calc R . .
C695 C 1.1379(17) 0.0811(7) 0.3835(6) 0.239(19) Uiso 1 1 d D . .
H69G H 1.1092 0.0844 0.4012 0.358 Uiso 1 1 calc R . .
H69H H 1.1928 0.072 0.3872 0.358 Uiso 1 1 calc R . .
H69I H 1.109 0.0617 0.374 0.358 Uiso 1 1 calc R . .
C701 C 0.9116(16) 0.1862(9) 0.3062(6) 0.136(13) Uiso 1 1 d D . .
C702 C 0.9024(15) 0.2127(8) 0.2773(6) 0.26(2) Uiso 1 1 d D . .
C703 C 0.9633(17) 0.2462(8) 0.2773(7) 0.216(17) Uiso 1 1 d D . .
H70A H 0.9522 0.2603 0.2936 0.325 Uiso 1 1 calc R . .
H70B H 0.9592 0.2645 0.2602 0.325 Uiso 1 1 calc R . .
H70C H 1.018 0.2354 0.2781 0.325 Uiso 1 1 calc R . .
C704 C 0.8179(16) 0.2293(12) 0.2764(10) 0.42(4) Uiso 1 1 d D . .
H70D H 0.809 0.2454 0.2918 0.629 Uiso 1 1 calc R . .
H70E H 0.7783 0.2076 0.2781 0.629 Uiso 1 1 calc R . .
H70F H 0.8117 0.2458 0.2586 0.629 Uiso 1 1 calc R . .
C705 C 0.915(3) 0.1892(12) 0.2530(7) 0.45(4) Uiso 1 1 d D . .
H70G H 0.9688 0.1772 0.2537 0.668 Uiso 1 1 calc R . .
H70H H 0.9114 0.2067 0.2355 0.668 Uiso 1 1 calc R . .
H70I H 0.8737 0.1684 0.2539 0.668 Uiso 1 1 calc R . .
C711 C 0.9494(14) 0.2667(7) 0.3753(5) 0.093(10) Uiso 1 1 d D . .
C712 C 1.0154(13) 0.3007(6) 0.3725(5) 0.160(13) Uiso 1 1 d D . .
C713 C 1.0985(13) 0.2830(8) 0.3700(7) 0.217(17) Uiso 1 1 d D . .
H71A H 1.1007 0.2673 0.3542 0.326 Uiso 1 1 calc R . .
H71B H 1.1093 0.2659 0.3872 0.326 Uiso 1 1 calc R . .
H71C H 1.1393 0.3042 0.3669 0.326 Uiso 1 1 calc R . .
C714 C 1.0023(18) 0.3254(9) 0.3446(6) 0.25(2) Uiso 1 1 d D . .
H71D H 1.0108 0.309 0.3294 0.379 Uiso 1 1 calc R . .
H71E H 1.0407 0.3477 0.3421 0.379 Uiso 1 1 calc R . .
H71F H 0.947 0.3354 0.3445 0.379 Uiso 1 1 calc R . .
C715 C 1.0063(19) 0.3259(9) 0.3960(6) 0.29(2) Uiso 1 1 d D . .
H71G H 0.9521 0.3371 0.3961 0.441 Uiso 1 1 calc R . .
H71H H 1.0467 0.3473 0.3933 0.441 Uiso 1 1 calc R . .
H71I H 1.0143 0.3097 0.4137 0.441 Uiso 1 1 calc R . .
C721 C 0.8888(15) 0.1877(9) 0.4290(5) 0.106(11) Uiso 1 1 d D . .
C722 C 0.9233(14) 0.1755(7) 0.4593(5) 0.167(14) Uiso 1 1 d D . .
C723 C 0.8547(17) 0.1691(10) 0.4811(6) 0.30(2) Uiso 1 1 d D . .
H72A H 0.8237 0.1934 0.4811 0.447 Uiso 1 1 calc R . .
H72B H 0.8768 0.1621 0.4995 0.447 Uiso 1 1 calc R . .
H72C H 0.8193 0.1477 0.4767 0.447 Uiso 1 1 calc R . .
C724 C 0.9686(17) 0.1370(7) 0.4602(7) 0.239(19) Uiso 1 1 d D . .
H72D H 1.0143 0.1399 0.4466 0.359 Uiso 1 1 calc R . .
H72E H 0.9321 0.116 0.4558 0.359 Uiso 1 1 calc R . .
H72F H 0.9886 0.13 0.479 0.359 Uiso 1 1 calc R . .
C725 C 0.9769(18) 0.2104(8) 0.4642(7) 0.28(2) Uiso 1 1 d D . .
H72G H 1.0211 0.2135 0.45 0.416 Uiso 1 1 calc R . .
H72H H 0.9994 0.2055 0.4827 0.416 Uiso 1 1 calc R . .
H72I H 0.9449 0.2345 0.463 0.416 Uiso 1 1 calc R . .
C731 C 0.6499(16) 0.2767(6) 0.3625(4) 0.093(10) Uiso 1 1 d D . .
C732 C 0.6258(11) 0.3077(6) 0.3374(4) 0.114(10) Uiso 1 1 d D . .
C733 C 0.5458(11) 0.2962(7) 0.3264(5) 0.125(11) Uiso 1 1 d D . .
H73D H 0.5041 0.2947 0.3415 0.188 Uiso 1 1 calc R . .
H73E H 0.5505 0.2704 0.3195 0.188 Uiso 1 1 calc R . .
H73F H 0.5308 0.316 0.3112 0.188 Uiso 1 1 calc R . .
C734 C 0.6191(12) 0.3479(5) 0.3486(5) 0.118(10) Uiso 1 1 d D . .
H73G H 0.5769 0.3464 0.3635 0.176 Uiso 1 1 calc R . .
H73H H 0.6053 0.3681 0.3334 0.176 Uiso 1 1 calc R . .
H73I H 0.671 0.3548 0.356 0.176 Uiso 1 1 calc R . .
C735 C 0.6900(11) 0.3096(6) 0.3138(4) 0.105(10) Uiso 1 1 d D . .
H73J H 0.7413 0.3188 0.3204 0.158 Uiso 1 1 calc R . .
H73K H 0.673 0.3279 0.298 0.158 Uiso 1 1 calc R . .
H73L H 0.6969 0.2832 0.3079 0.158 Uiso 1 1 calc R . .
C741 C 0.6931(13) 0.2928(5) 0.4310(4) 0.056(7) Uiso 1 1 d D . .
C742 C 0.6971(11) 0.3283(5) 0.4492(4) 0.111(10) Uiso 1 1 d D . .
C743 C 0.7147(14) 0.3099(7) 0.4781(4) 0.170(14) Uiso 1 1 d D . .
H74D H 0.6718 0.2907 0.4848 0.255 Uiso 1 1 calc R . .
H74E H 0.7169 0.3305 0.4906 0.255 Uiso 1 1 calc R . .
H74F H 0.7667 0.2965 0.4777 0.255 Uiso 1 1 calc R . .
C744 C 0.6153(11) 0.3480(7) 0.4491(5) 0.148(12) Uiso 1 1 d D . .
H74G H 0.6058 0.3608 0.4303 0.223 Uiso 1 1 calc R . .
H74H H 0.6143 0.3678 0.4622 0.223 Uiso 1 1 calc R . .
H74I H 0.5729 0.3281 0.4546 0.223 Uiso 1 1 calc R . .
C745 C 0.7619(12) 0.3582(7) 0.4374(5) 0.160(13) Uiso 1 1 d D . .
H74J H 0.7479 0.3697 0.4187 0.24 Uiso 1 1 calc R . .
H74K H 0.8141 0.345 0.4364 0.24 Uiso 1 1 calc R . .
H74L H 0.7655 0.3792 0.4496 0.24 Uiso 1 1 calc R . .
C751 C 0.4107(14) 0.2393(8) 0.4264(5) 0.108(11) Uiso 1 1 d D F .
C752 C 0.3334(12) 0.2663(6) 0.4279(4) 0.092(9) Uiso 1 1 d D . .
C753 C 0.2636(16) 0.2405(10) 0.4403(9) 0.081(18) Uiso 0.5 1 d PD F 1
H75D H 0.2764 0.2289 0.4592 0.121 Uiso 0.5 1 calc PR F 1
H75E H 0.2543 0.2194 0.4286 0.121 Uiso 0.5 1 calc PR F 1
H75F H 0.2149 0.2565 0.4413 0.121 Uiso 0.5 1 calc PR F 1
C754 C 0.348(2) 0.2977(11) 0.4470(9) 0.12(2) Uiso 0.5 1 d PD F 1
H75G H 0.3596 0.285 0.4657 0.182 Uiso 0.5 1 calc PR F 1
H75H H 0.2996 0.3139 0.4482 0.182 Uiso 0.5 1 calc PR F 1
H75I H 0.3939 0.3145 0.4396 0.182 Uiso 0.5 1 calc PR F 1
C755 C 0.317(2) 0.2861(11) 0.3990(5) 0.056(14) Uiso 0.5 1 d PD F 1
H75J H 0.3042 0.2659 0.3869 0.084 Uiso 0.5 1 calc PR F 1
H75K H 0.3645 0.3014 0.3913 0.084 Uiso 0.5 1 calc PR F 1
H75L H 0.2706 0.3038 0.4001 0.084 Uiso 0.5 1 calc PR F 1
C756 C 0.360(3) 0.3106(14) 0.4218(13) 0.15(3) Uiso 0.5 1 d PD F 2
H75M H 0.4116 0.3145 0.4301 0.221 Uiso 0.5 1 calc PR F 2
H75N H 0.3187 0.327 0.4299 0.221 Uiso 0.5 1 calc PR F 2
H75O H 0.3646 0.3181 0.4016 0.221 Uiso 0.5 1 calc PR F 2
C757 C 0.319(3) 0.2629(18) 0.4627(9) 0.16(3) Uiso 0.5 1 d PD F 2
H75P H 0.3666 0.2728 0.471 0.239 Uiso 0.5 1 calc PR F 2
H75Q H 0.3086 0.2352 0.4701 0.239 Uiso 0.5 1 calc PR F 2
H75R H 0.2717 0.2787 0.4672 0.239 Uiso 0.5 1 calc PR F 2
C758 C 0.266(3) 0.2543(17) 0.4169(13) 0.16(3) Uiso 0.5 1 d PD F 2
H75S H 0.2568 0.2261 0.4231 0.245 Uiso 0.5 1 calc PR F 2
H75T H 0.2722 0.2584 0.3965 0.245 Uiso 0.5 1 calc PR F 2
H75U H 0.2202 0.2694 0.4231 0.245 Uiso 0.5 1 calc PR F 2
C761 C 0.5557(14) 0.1762(8) 0.4626(4) 0.091(10) Uiso 1 1 d D . .
C762 C 0.5671(10) 0.1625(5) 0.4945(4) 0.095(9) Uiso 1 1 d D . .
C763 C 0.6170(12) 0.1933(6) 0.5063(5) 0.131(11) Uiso 1 1 d D . .
H76A H 0.6704 0.1956 0.4967 0.197 Uiso 1 1 calc R . .
H76B H 0.6232 0.1855 0.5263 0.197 Uiso 1 1 calc R . .
H76C H 0.5899 0.2188 0.5036 0.197 Uiso 1 1 calc R . .
C764 C 0.4855(11) 0.1606(7) 0.5096(5) 0.131(11) Uiso 1 1 d D . .
H76D H 0.4614 0.1869 0.5076 0.196 Uiso 1 1 calc R . .
H76E H 0.4917 0.1516 0.5294 0.196 Uiso 1 1 calc R . .
H76F H 0.4503 0.142 0.5015 0.196 Uiso 1 1 calc R . .
C765 C 0.6098(12) 0.1233(5) 0.4964(5) 0.126(11) Uiso 1 1 d D . .
H76G H 0.6627 0.1267 0.4865 0.188 Uiso 1 1 calc R . .
H76H H 0.5773 0.1042 0.4878 0.188 Uiso 1 1 calc R . .
H76I H 0.6171 0.1135 0.516 0.188 Uiso 1 1 calc R . .
C771 C 0.630(2) 0.1910(12) 0.3098(9) 0.24(2) Uiso 1 1 d . . .
H77A H 0.5839 0.1962 0.2977 0.361 Uiso 1 1 calc R . .
H77B H 0.6739 0.1797 0.2994 0.361 Uiso 1 1 calc R . .
H77C H 0.648 0.2158 0.3161 0.361 Uiso 1 1 calc R . .
C772 C 0.607(2) 0.1660(11) 0.3315(9) 0.201(17) Uiso 1 1 d . . .
H77D H 0.5866 0.142 0.3242 0.241 Uiso 1 1 calc R . .
H77E H 0.5602 0.1778 0.3407 0.241 Uiso 1 1 calc R . .
C773 C 0.6660(14) 0.1517(8) 0.3551(6) 0.102(10) Uiso 1 1 d . . .
H77F H 0.7145 0.1432 0.3449 0.122 Uiso 1 1 calc R . .
H77G H 0.6824 0.1763 0.3625 0.122 Uiso 1 1 calc R . .
C774 C 0.707(2) 0.1165(12) 0.4017(10) 0.188(19) Uiso 1 1 d . . .
H77H H 0.7629 0.1142 0.3939 0.226 Uiso 1 1 calc R . .
H77I H 0.7068 0.141 0.4109 0.226 Uiso 1 1 calc R . .
C775 C 0.700(3) 0.0942(14) 0.4173(11) 0.24(2) Uiso 1 1 d . . .
H77J H 0.6769 0.0727 0.4079 0.286 Uiso 1 1 calc R . .
H77K H 0.6551 0.1032 0.429 0.286 Uiso 1 1 calc R . .
C776 C 0.756(2) 0.0712(10) 0.4397(8) 0.219(18) Uiso 1 1 d . . .
H77L H 0.7256 0.0485 0.4495 0.329 Uiso 1 1 calc R . .
H77M H 0.7716 0.089 0.4531 0.329 Uiso 1 1 calc R . .
H77N H 0.804 0.0619 0.4302 0.329 Uiso 1 1 calc R . .
C941 C 0.286(2) 0.6182(12) 0.2386(8) 0.154(14) Uiso 1 1 d . . .
C942 C 0.3230(17) 0.6435(9) 0.2532(7) 0.156(13) Uiso 1 1 d . . .
H94D H 0.3125 0.6706 0.2452 0.234 Uiso 1 1 calc R . .
H94E H 0.3813 0.6389 0.2524 0.234 Uiso 1 1 calc R . .
H94F H 0.3026 0.6395 0.2726 0.234 Uiso 1 1 calc R . .
C943 C 0.318(2) 0.5803(13) 0.2272(9) 0.26(2) Uiso 1 1 d . . .
H94G H 0.2918 0.557 0.2376 0.389 Uiso 1 1 calc R . .
H94H H 0.3769 0.5788 0.2295 0.389 Uiso 1 1 calc R . .
H94I H 0.3071 0.5812 0.2074 0.389 Uiso 1 1 calc R . .
N61 N 0.3572(12) 0.2277(9) 0.2849(6) 0.111(8) Uiso 1 1 d . . .
N62 N 0.6589(15) 0.1241(8) 0.3787(7) 0.178(12) Uiso 1 1 d . . .
H62J H 0.6551 0.1002 0.3718 0.214 Uiso 1 1 calc R . .
H62K H 0.6085 0.1284 0.3864 0.214 Uiso 1 1 calc R . .
N181 N 0.2864(19) 0.7618(9) 0.2448(6) 0.141(11) Uiso 1 1 d . . .
N182 N -0.0051(17) 0.7849(8) 0.2558(5) 0.137(10) Uiso 1 1 d . . .
Cu2 Cu 0.3407(3) 0.26744(14) 0.24872(10) 0.156(2) Uani 1 1 d . . .

loop_
_atom_site_aniso_label
_atom_site_aniso_U_11
_atom_site_aniso_U_22
_atom_site_aniso_U_33
_atom_site_aniso_U_23
_atom_site_aniso_U_13
_atom_site_aniso_U_12
Cr1 0.082(3) 0.069(3) 0.082(4) -0.014(3) 0.003(2) 0.007(2)
Cr2 0.071(3) 0.064(3) 0.077(3) -0.023(2) -0.010(2) 0.012(2)
Ni1 0.082(3) 0.069(3) 0.082(4) -0.014(3) 0.003(2) 0.007(2)
Ni2 0.071(3) 0.064(3) 0.077(3) -0.023(2) -0.010(2) 0.012(2)
Cr3 0.086(3) 0.056(3) 0.091(4) -0.020(3) -0.007(3) 0.013(3)
Cr4 0.075(3) 0.072(4) 0.099(4) -0.025(3) -0.023(3) 0.013(3)
Cr5 0.070(3) 0.073(4) 0.093(4) -0.019(3) -0.001(3) 0.010(3)
Cr6 0.062(3) 0.074(4) 0.092(4) -0.026(3) 0.000(2) 0.014(2)
Cr7 0.070(3) 0.071(4) 0.089(4) -0.007(3) -0.014(3) 0.010(3)
Cr8 0.062(3) 0.078(4) 0.096(4) -0.022(3) -0.001(2) 0.011(3)
Cr21 0.086(3) 0.064(3) 0.076(3) -0.015(3) -0.003(2) 0.014(2)
Cr22 0.073(3) 0.079(3) 0.078(3) -0.013(3) 0.001(2) 0.017(2)
Ni21 0.086(3) 0.064(3) 0.076(3) -0.015(3) -0.003(2) 0.014(2)
Ni22 0.073(3) 0.079(3) 0.078(3) -0.013(3) 0.001(2) 0.017(2)
Cr23 0.086(3) 0.066(4) 0.090(4) -0.012(3) -0.004(3) 0.014(3)
Cr24 0.067(3) 0.093(4) 0.103(4) -0.035(3) -0.012(3) 0.016(3)
Cr25 0.075(4) 0.072(4) 0.148(6) -0.039(3) -0.015(3) 0.016(3)
Cr26 0.080(3) 0.097(4) 0.124(5) -0.050(4) -0.020(3) 0.022(3)
Cr27 0.084(3) 0.087(4) 0.130(5) -0.044(4) -0.001(3) 0.012(3)
Cr28 0.075(3) 0.096(4) 0.096(4) -0.026(3) 0.004(3) 0.018(3)
Cu1 0.105(3) 0.123(4) 0.084(3) 0.005(3) 0.003(2) 0.013(2)
Cr41 0.073(3) 0.071(3) 0.104(4) -0.024(3) 0.002(2) 0.014(2)
Cr42 0.073(3) 0.071(3) 0.081(3) -0.015(3) 0.006(2) 0.007(2)
Ni41 0.073(3) 0.071(3) 0.104(4) -0.024(3) 0.002(2) 0.014(2)
Ni42 0.073(3) 0.071(3) 0.081(3) -0.015(3) 0.006(2) 0.007(2)
Cr43 0.099(4) 0.047(3) 0.112(5) -0.026(3) 0.008(3) 0.008(3)
Cr44 0.076(3) 0.089(4) 0.100(4) -0.034(3) 0.008(3) 0.013(3)
Cr45 0.082(4) 0.088(4) 0.098(4) -0.029(3) -0.012(3) 0.019(3)
Cr46 0.075(3) 0.086(4) 0.095(4) -0.022(3) -0.009(3) 0.004(3)
Cr47 0.088(3) 0.067(4) 0.087(4) -0.025(3) 0.008(3) 0.000(3)
Cr48 0.075(3) 0.067(4) 0.100(4) -0.020(3) 0.006(3) 0.006(3)
Cr61 0.091(3) 0.077(3) 0.083(4) -0.020(3) -0.004(2) 0.018(2)
Cr62 0.083(3) 0.058(3) 0.083(3) -0.007(3) -0.003(2) 0.006(2)
Ni61 0.091(3) 0.077(3) 0.083(4) -0.020(3) -0.004(2) 0.018(2)
Ni62 0.083(3) 0.058(3) 0.083(3) -0.007(3) -0.003(2) 0.006(2)
Cr63 0.090(4) 0.084(4) 0.098(4) -0.038(3) 0.000(3) 0.012(3)
Cr64 0.089(3) 0.113(5) 0.088(4) -0.037(3) -0.006(3) 0.013(3)
Cr65 0.069(3) 0.119(5) 0.109(5) -0.043(4) -0.007(3) 0.013(3)
Cr66 0.085(3) 0.076(4) 0.120(5) -0.021(3) -0.001(3) 0.010(3)
Cr67 0.103(4) 0.077(4) 0.088(4) -0.022(3) -0.011(3) 0.014(3)
Cr68 0.096(4) 0.067(4) 0.098(4) -0.017(3) 0.002(3) 0.006(3)
Cu2 0.150(4) 0.172(5) 0.131(4) 0.054(4) -0.056(3) -0.042(4)

loop_
_atom_type_symbol
_atom_type_description
_atom_type_scat_dispersion_real
_atom_type_scat_dispersion_imag
_atom_type_scat_source
C C 0.0033 0.0016 'International Tables Vol C Tables 4.2.6.8 and 6.1.1.4'
N N 0.0061 0.0033 'International Tables Vol C Tables 4.2.6.8 and 6.1.1.4'
O O 0.0106 0.006 'International Tables Vol C Tables 4.2.6.8 and 6.1.1.4'
F F 0.0171 0.0103 'International Tables Vol C Tables 4.2.6.8 and 6.1.1.4'
Cr Cr 0.3209 0.6236 'International Tables Vol C Tables 4.2.6.8 and 6.1.1.4'
Cu Cu 0.3201 1.2651 'International Tables Vol C Tables 4.2.6.8 and 6.1.1.4'
Ni Ni 0.3393 1.1124 'International Tables Vol C Tables 4.2.6.8 and 6.1.1.4'
H H 0 0 'International Tables Vol C Tables 4.2.6.8 and 6.1.1.4'

loop_
_citation_id
_citation_doi
_citation_year
1 10.1038/nnano.2008.404 2009

loop_
_geom_angle_atom_site_label_1
_geom_angle_atom_site_label_2
_geom_angle_atom_site_label_3
_geom_angle
F1 Cr1 O21 92.8(6)
F1 Cr1 F8 86.6(5)
O21 Cr1 F8 178.5(6)
F1 Cr1 O152 175.9(6)
O21 Cr1 O152 89.2(6)
F8 Cr1 O152 91.5(6)
F1 Cr1 O162 90.8(5)
O21 Cr1 O162 87.9(6)
F8 Cr1 O162 90.7(5)
O152 Cr1 O162 92.8(6)
F1 Cr1 O11 90.9(6)
O21 Cr1 O11 96.7(6)
F8 Cr1 O11 84.7(5)
O152 Cr1 O11 85.3(6)
O162 Cr1 O11 175.0(6)
O22 Cr2 O31 87.5(6)
O22 Cr2 F2 176.1(6)
O31 Cr2 F2 89.0(5)
O22 Cr2 F1 91.5(6)
O31 Cr2 F1 90.9(5)
F2 Cr2 F1 87.0(5)
O22 Cr2 O12 97.3(5)
O31 Cr2 O12 174.6(6)
F2 Cr2 O12 86.3(5)
F1 Cr2 O12 91.4(5)
O22 Cr2 O41 91.4(6)
O31 Cr2 O41 89.6(6)
F2 Cr2 O41 90.1(5)
F1 Cr2 O41 177.1(5)
O12 Cr2 O41 87.9(6)
F2 Cr3 O42 94.0(6)
F2 Cr3 O61 92.3(6)
O42 Cr3 O61 87.0(6)
F2 Cr3 F3 87.8(5)
O42 Cr3 F3 177.4(6)
O61 Cr3 F3 91.0(5)
F2 Cr3 O32 90.5(6)
O42 Cr3 O32 92.6(6)
O61 Cr3 O32 177.1(6)
F3 Cr3 O32 89.4(6)
F2 Cr3 O51 177.7(7)
O42 Cr3 O51 88.1(7)
O61 Cr3 O51 88.6(6)
F3 Cr3 O51 90.2(6)
O32 Cr3 O51 88.5(7)
O52 Cr4 F3 93.2(6)
O52 Cr4 O71 89.0(7)
F3 Cr4 O71 177.7(7)
O52 Cr4 O62 90.7(7)
F3 Cr4 O62 91.6(6)
O71 Cr4 O62 89.0(7)
O52 Cr4 F4 177.1(6)
F3 Cr4 F4 85.1(5)
O71 Cr4 F4 92.7(6)
O62 Cr4 F4 91.7(6)
O52 Cr4 O81 86.7(7)
F3 Cr4 O81 87.6(6)
O71 Cr4 O81 91.9(7)
O62 Cr4 O81 177.2(7)
F4 Cr4 O81 90.9(6)
F5 Cr5 O72 176.9(7)
F5 Cr5 F4 87.7(5)
O72 Cr5 F4 95.4(6)
F5 Cr5 O101 90.9(6)
O72 Cr5 O101 86.0(7)
F4 Cr5 O101 178.1(6)
F5 Cr5 O82 89.8(6)
O72 Cr5 O82 89.7(7)
F4 Cr5 O82 90.5(6)
O101 Cr5 O82 88.2(7)
F5 Cr5 O91 89.4(6)
O72 Cr5 O91 91.1(7)
F4 Cr5 O91 88.8(6)
O101 Cr5 O91 92.4(6)
O82 Cr5 O91 179.0(6)
F6 Cr6 O102 179.0(6)
F6 Cr6 O121 92.0(6)
O102 Cr6 O121 88.1(7)
F6 Cr6 O111 91.8(5)
O102 Cr6 O111 89.2(6)
O121 Cr6 O111 90.6(6)
F6 Cr6 F5 86.4(4)
O102 Cr6 F5 93.5(6)
O121 Cr6 F5 178.3(6)
O111 Cr6 F5 89.9(5)
F6 Cr6 O92 89.6(5)
O102 Cr6 O92 89.4(6)
O121 Cr6 O92 88.5(7)
O111 Cr6 O92 178.4(6)
F5 Cr6 O92 91.0(6)
F7 Cr7 O122 176.6(6)
F7 Cr7 O131 92.1(5)
O122 Cr7 O131 86.8(6)
F7 Cr7 F6 88.9(5)
O122 Cr7 F6 94.3(6)
O131 Cr7 F6 90.5(6)
F7 Cr7 O112 91.1(5)
O122 Cr7 O112 89.9(6)
O131 Cr7 O112 176.6(6)
F6 Cr7 O112 90.5(6)
F7 Cr7 O141 91.2(6)
O122 Cr7 O141 85.6(7)
O131 Cr7 O141 90.1(7)
F6 Cr7 O141 179.4(6)
O112 Cr7 O141 88.9(7)
O151 Cr8 F8 94.1(6)
O151 Cr8 F7 177.0(6)
F8 Cr8 F7 87.1(5)
O151 Cr8 O161 92.1(6)
F8 Cr8 O161 93.0(6)
F7 Cr8 O161 90.5(5)
O151 Cr8 O132 87.8(6)
F8 Cr8 O132 87.8(6)
F7 Cr8 O132 89.6(5)
O161 Cr8 O132 179.2(7)
O151 Cr8 O142 88.1(6)
F8 Cr8 O142 177.0(6)
F7 Cr8 O142 90.6(5)
O161 Cr8 O142 88.9(7)
O132 Cr8 O142 90.2(6)
O221 Cr21 F28 174.3(6)
O221 Cr21 O352 87.2(6)
F28 Cr21 O352 89.0(5)
O221 Cr21 F21 92.3(6)
F28 Cr21 F21 83.5(5)
O352 Cr21 F21 90.2(5)
O221 Cr21 O211 96.5(6)
F28 Cr21 O211 87.3(5)
O352 Cr21 O211 176.3(6)
F21 Cr21 O211 89.8(6)
O221 Cr21 O362 89.3(7)
F28 Cr21 O362 95.1(6)
O352 Cr21 O362 92.5(6)
F21 Cr21 O362 176.9(6)
O211 Cr21 O362 87.3(7)
O222 Cr22 F21 93.5(6)
O222 Cr22 O241 90.2(6)
F21 Cr22 O241 92.0(6)
O222 Cr22 F22 178.9(6)
F21 Cr22 F22 86.0(5)
O241 Cr22 F22 88.9(6)
O222 Cr22 O212 95.3(6)
F21 Cr22 O212 90.4(6)
O241 Cr22 O212 173.9(7)
F22 Cr22 O212 85.6(6)
O222 Cr22 O231 88.2(6)
F21 Cr22 O231 175.7(6)
O241 Cr22 O231 91.9(6)
F22 Cr22 O231 92.4(6)
O212 Cr22 O231 85.5(6)
F22 Cr23 O232 92.9(6)
F22 Cr23 F23 87.7(5)
O232 Cr23 F23 178.6(6)
F22 Cr23 O242 92.8(6)
O232 Cr23 O242 89.7(6)
F23 Cr23 O242 91.5(6)
F22 Cr23 O261 177.9(6)
O232 Cr23 O261 87.9(6)
F23 Cr23 O261 91.4(6)
O242 Cr23 O261 89.1(7)
F22 Cr23 O251 88.3(6)
O232 Cr23 O251 89.6(6)
F23 Cr23 O251 89.2(5)
O242 Cr23 O251 178.7(7)
O261 Cr23 O251 89.8(7)
F23 Cr24 F24 90.9(5)
F23 Cr24 O281 92.1(6)
F24 Cr24 O281 91.8(7)
F23 Cr24 O252 93.9(6)
F24 Cr24 O252 88.5(6)
O281 Cr24 O252 174.0(7)
F23 Cr24 O262 91.7(6)
F24 Cr24 O262 177.0(7)
O281 Cr24 O262 89.5(8)
O252 Cr24 O262 89.9(7)
F23 Cr24 O271 174.7(7)
F24 Cr24 O271 90.8(7)
O281 Cr24 O271 82.7(7)
O252 Cr24 O271 91.3(7)
O262 Cr24 O271 86.7(8)
O291 Cr25 F25 91.3(6)
O291 Cr25 F24 176.3(7)
F25 Cr25 F24 91.3(5)
O291 Cr25 O301 94.8(7)
F25 Cr25 O301 90.7(7)
F24 Cr25 O301 87.8(7)
O291 Cr25 O272 87.8(8)
F25 Cr25 O272 179.0(7)
F24 Cr25 O272 89.6(7)
O301 Cr25 O272 89.7(9)
O291 Cr25 O282 86.4(7)
F25 Cr25 O282 89.5(6)
F24 Cr25 O282 91.0(6)
O301 Cr25 O282 178.8(8)
O272 Cr25 O282 90.2(8)
F26 Cr26 F25 90.3(5)
F26 Cr26 O302 88.9(7)
F25 Cr26 O302 90.4(7)
F26 Cr26 O292 177.6(8)
F25 Cr26 O292 91.9(7)
O302 Cr26 O292 92.0(8)
F26 Cr26 O321 91.1(7)
F25 Cr26 O321 178.6(7)
O302 Cr26 O321 90.0(9)
O292 Cr26 O321 86.7(9)
F26 Cr26 O311 88.4(6)
F25 Cr26 O311 91.0(7)
O302 Cr26 O311 177.0(9)
O292 Cr26 O311 90.7(8)
O321 Cr26 O311 88.8(8)
O322 Cr27 F26 92.1(7)
O322 Cr27 O312 87.9(8)
F26 Cr27 O312 91.4(7)
O322 Cr27 O341 89.8(8)
F26 Cr27 O341 90.8(6)
O312 Cr27 O341 176.9(8)
O322 Cr27 F27 178.0(7)
F26 Cr27 F27 89.0(5)
O312 Cr27 F27 90.5(7)
O341 Cr27 F27 91.8(6)
O322 Cr27 O331 88.3(8)
F26 Cr27 O331 178.8(7)
O312 Cr27 O331 87.5(8)
O341 Cr27 O331 90.4(7)
F27 Cr27 O331 90.6(6)
F28 Cr28 O361 94.2(6)
F28 Cr28 O351 92.9(6)
O361 Cr28 O351 92.1(7)
F28 Cr28 F27 86.8(5)
O361 Cr28 F27 178.1(7)
O351 Cr28 F27 89.5(6)
F28 Cr28 O332 177.8(6)
O361 Cr28 O332 87.9(7)
O351 Cr28 O332 87.8(7)
F27 Cr28 O332 91.1(6)
F28 Cr28 O342 92.0(6)
O361 Cr28 O342 89.2(7)
O351 Cr28 O342 174.8(7)
F27 Cr28 O342 89.1(6)
O332 Cr28 O342 87.3(7)
Cr1 F1 Cr2 120.8(5)
Cr3 F2 Cr2 124.8(6)
Cr4 F3 Cr3 121.8(6)
Cr5 F4 Cr4 121.1(6)
Cr5 F5 Cr6 121.6(6)
Cr6 F6 Cr7 122.3(6)
Cr8 F7 Cr7 124.9(6)
Cr8 F8 Cr1 120.4(6)
Cr22 F21 Cr21 120.5(5)
Cr23 F22 Cr22 122.4(7)
Cr24 F23 Cr23 123.5(6)
Cr24 F24 Cr25 124.6(7)
Cr25 F25 Cr26 123.6(6)
Cr27 F26 Cr26 124.2(6)
Cr28 F27 Cr27 122.8(7)
Cr28 F28 Cr21 121.1(6)
C11 O11 Cr1 126.2(16)
C11 O12 Cr2 122.2(16)
C21 O21 Cr1 129.0(13)
C21 O22 Cr2 134.9(14)
C31 O31 Cr2 134.4(14)
C31 O32 Cr3 132.2(14)
C41 O41 Cr2 128.8(14)
C41 O42 Cr3 133.7(16)
C51 O51 Cr3 135.4(15)
C51 O52 Cr4 139.9(15)
C61 O61 Cr3 133.9(15)
C61 O62 Cr4 134.9(15)
C71 O71 Cr4 129.0(14)
C71 O72 Cr5 140.0(15)
C81 O81 Cr4 134.4(15)
C81 O82 Cr5 124.7(15)
C91 O91 Cr5 135.3(17)
C91 O92 Cr6 121.6(15)
C101 O101 Cr5 130.5(14)
C101 O102 Cr6 132.4(15)
C111 O111 Cr6 135.9(13)
C111 O112 Cr7 130.9(13)
C121 O121 Cr6 131.7(14)
C121 O122 Cr7 133.5(15)
C131 O131 Cr7 133.6(15)
C131 O132 Cr8 126.4(13)
C141 O141 Cr7 128.3(15)
C141 O142 Cr8 136.2(14)
C151 O151 Cr8 128.6(13)
C151 O152 Cr1 134.8(13)
C161 O161 Cr8 136.0(16)
C161 O162 Cr1 122.8(15)
N181 O183 Cu1 93(2)
N182 O184 Cu1 104.3(16)
C211 O211 Cr21 131(2)
C211 O212 Cr22 133(2)
C221 O221 Cr21 134.9(16)
C221 O222 Cr22 133.1(14)
C231 O231 Cr22 130.6(15)
C231 O232 Cr23 133.7(14)
C241 O241 Cr22 131.9(15)
C241 O242 Cr23 134.7(16)
C251 O251 Cr23 126.0(14)
C251 O252 Cr24 130.5(15)
C261 O261 Cr23 132.7(15)
C261 O262 Cr24 133.9(19)
C271 O271 Cr24 136.2(19)
C271 O272 Cr25 137.4(18)
C281 O281 Cr24 138.2(19)
C281 O282 Cr25 131.4(17)
C291 O291 Cr25 139.4(19)
C291 O292 Cr26 131.1(16)
C14 N11 C15 124(2)
C14 N11 Cu1 117(2)
C15 N11 Cu1 119.1(19)
C174 N12 C173 144(3)
C174 N12 H12W 100.9
C173 N12 H12W 100.9
C174 N12 H12X 100.9
C173 N12 H12X 100.9
H12W N12 H12X 104.4
O584 N582 O585 122.3(19)
O584 N582 O586 118.9(18)
O585 N582 O586 118.6(18)
O583 O586 N582 152(3)
O583 O586 Cu2 82(2)
N582 O586 Cu2 126(2)
O581 N581 O582 119(2)
O581 N581 O583 114.2(19)
O582 N581 O583 116(2)
N581 O581 Cu2 97.1(14)
O586 O583 N581 151(4)
O586 O583 Cu2 66(2)
N581 O583 Cu2 86.5(14)
O589 N583 O587 123.7(17)
O589 N583 O588 118.9(18)
O587 N583 O588 115.0(17)
O589 N583 Cu2 70.7(13)
O587 N583 Cu2 53.1(15)
O588 N583 Cu2 158(3)
N583 O587 Cu2 94.9(17)
N583 O589 O591 122.6(17)
N583 O589 O590 120.4(17)
O591 O589 O590 116.8(16)
N583 O589 Cu2 78.4(13)
O591 O589 Cu2 44.5(18)
O590 O589 Cu2 159(3)
O589 O591 Cu2 102(2)
C215 N21 C214 130(3)
C215 N21 Cu1 110(2)
C214 N21 Cu1 120(2)
C374 N22 C373 128(2)
C374 N22 H22A 105.4
C373 N22 H22A 105.4
C374 N22 H22B 105.4
C373 N22 H22B 105.4
H22A N22 H22B 106
C414 N41 C415 128(3)
C414 N41 Cu2 115(2)
C415 N41 Cu2 116(2)
C573 N42 C574 135(3)
C573 N42 H42A 103.4
C574 N42 H42A 103.4
C573 N42 H42B 103.4
C574 N42 H42B 103.4
H42A N42 H42B 105.2
O11 C11 O12 125(2)
O11 C11 C12 115(3)
O12 C11 C12 114(3)
C13 C12 C16 117(3)
C13 C12 C11 118(3)
C16 C12 C11 125(3)
C12 C13 C14 122(3)
C12 C13 H13 118.9
C14 C13 H13 118.9
N11 C14 C13 115(3)
N11 C14 H14 122.5
C13 C14 H14 122.5
C16 C15 N11 112(3)
C16 C15 H15 123.9
N11 C15 H15 123.9
C15 C16 C12 129(3)
C15 C16 H16 115.3
C12 C16 H16 115.3
O22 C21 O21 129.3(17)
O22 C21 C22 119.1(16)
O21 C21 C22 111.5(15)
C25 C22 C24 110.1(10)
C25 C22 C23 110.6(10)
C24 C22 C23 109.9(10)
C25 C22 C21 109.2(10)
C24 C22 C21 108.8(10)
C23 C22 C21 108.2(10)
C22 C23 H23A 109.5
C22 C23 H23B 109.5
H23A C23 H23B 109.5
C22 C23 H23C 109.5
H23A C23 H23C 109.5
H23B C23 H23C 109.5
C22 C24 H24A 109.5
C22 C24 H24B 109.5
H24A C24 H24B 109.5
C22 C24 H24C 109.5
H24A C24 H24C 109.5
H24B C24 H24C 109.5
C22 C25 H25A 109.5
C22 C25 H25B 109.5
H25A C25 H25B 109.5
C22 C25 H25C 109.5
H25A C25 H25C 109.5
H25B C25 H25C 109.5
O31 C31 O32 128.4(19)
O31 C31 C32 119.5(19)
O32 C31 C32 111.4(19)
C35 C32 C34 113.0(15)
C35 C32 C33 109.7(15)
C34 C32 C33 105.0(15)
C35 C32 C31 112.8(14)
C34 C32 C31 108.2(14)
C33 C32 C31 107.6(14)
C32 C33 H33A 109.5
C32 C33 H33B 109.5
H33A C33 H33B 109.5
C32 C33 H33C 109.5
H33A C33 H33C 109.5
H33B C33 H33C 109.5
C32 C34 H34A 109.5
C32 C34 H34B 109.5
H34A C34 H34B 109.5
C32 C34 H34C 109.5
H34A C34 H34C 109.5
H34B C34 H34C 109.5
C32 C35 H35A 109.5
C32 C35 H35B 109.5
H35A C35 H35B 109.5
C32 C35 H35C 109.5
H35A C35 H35C 109.5
H35B C35 H35C 109.5
O42 C41 O41 134(2)
O42 C41 C42 115(2)
O41 C41 C42 110.6(19)
C45 C42 C43 112.3(16)
C45 C42 C44 113.5(15)
C43 C42 C44 105.2(14)
C45 C42 C41 107.5(14)
C43 C42 C41 107.8(15)
C44 C42 C41 110.3(15)
C42 C43 H43A 109.5
C42 C43 H43B 109.5
H43A C43 H43B 109.5
C42 C43 H43C 109.5
H43A C43 H43C 109.5
H43B C43 H43C 109.5
C42 C44 H44A 109.5
C42 C44 H44B 109.5
H44A C44 H44B 109.5
C42 C44 H44C 109.5
H44A C44 H44C 109.5
H44B C44 H44C 109.5
C42 C45 H45A 109.5
C42 C45 H45B 109.5
H45A C45 H45B 109.5
C42 C45 H45C 109.5
H45A C45 H45C 109.5
H45B C45 H45C 109.5
O51 C51 O52 120.7(19)
O51 C51 C52 114.8(19)
O52 C51 C52 124(2)
C55 C52 C53 114.1(14)
C55 C52 C54 110.2(15)
C53 C52 C54 107.6(14)
C55 C52 C51 110.6(14)
C53 C52 C51 107.6(14)
C54 C52 C51 106.3(14)
C52 C53 H53A 109.5
C52 C53 H53B 109.5
H53A C53 H53B 109.5
C52 C53 H53C 109.5
H53A C53 H53C 109.5
H53B C53 H53C 109.5
C52 C54 H54A 109.5
C52 C54 H54B 109.5
H54A C54 H54B 109.5
C52 C54 H54C 109.5
H54A C54 H54C 109.5
H54B C54 H54C 109.5
C52 C55 H55A 109.5
C52 C55 H55B 109.5
H55A C55 H55B 109.5
C52 C55 H55C 109.5
H55A C55 H55C 109.5
H55B C55 H55C 109.5
O61 C61 O62 129(2)
O61 C61 C62 113.7(19)
O62 C61 C62 116.0(18)
C65 C62 C64 112.7(15)
C65 C62 C63 109.3(15)
C64 C62 C63 107.8(14)
C65 C62 C61 108.8(14)
C64 C62 C61 110.3(14)
C63 C62 C61 107.8(14)
C62 C63 H63A 109.5
C62 C63 H63B 109.5
H63A C63 H63B 109.5
C62 C63 H63C 109.5
H63A C63 H63C 109.5
H63B C63 H63C 109.5
C62 C64 H64A 109.5
C62 C64 H64B 109.5
H64A C64 H64B 109.5
C62 C64 H64C 109.5
H64A C64 H64C 109.5
H64B C64 H64C 109.5
C62 C65 H65A 109.5
C62 C65 H65B 109.5
H65A C65 H65B 109.5
C62 C65 H65C 109.5
H65A C65 H65C 109.5
H65B C65 H65C 109.5
O72 C71 O71 119.8(18)
O72 C71 C72 125(2)
O71 C71 C72 114.4(18)
C75 C72 C74 112.2(15)
C75 C72 C73 110.9(15)
C74 C72 C73 109.5(15)
C75 C72 C71 109.6(14)
C74 C72 C71 105.5(14)
C73 C72 C71 108.9(14)
C72 C73 H73A 109.5
C72 C73 H73B 109.5
H73A C73 H73B 109.5
C72 C73 H73C 109.5
H73A C73 H73C 109.5
H73B C73 H73C 109.5
C72 C74 H74A 109.5
C72 C74 H74B 109.5
H74A C74 H74B 109.5
C72 C74 H74C 109.5
H74A C74 H74C 109.5
H74B C74 H74C 109.5
C72 C75 H75A 109.5
C72 C75 H75B 109.5
H75A C75 H75B 109.5
C72 C75 H75C 109.5
H75A C75 H75C 109.5
H75B C75 H75C 109.5
O82 C81 O81 131(2)
O82 C81 C82 114.4(19)
O81 C81 C82 115(2)
C83 C82 C84 108.8(15)
C83 C82 C85 114.8(16)
C84 C82 C85 107.3(15)
C83 C82 C81 108.6(14)
C84 C82 C81 107.6(14)
C85 C82 C81 109.6(15)
C82 C83 H83A 109.5
C82 C83 H83B 109.5
H83A C83 H83B 109.5
C82 C83 H83C 109.5
H83A C83 H83C 109.5
H83B C83 H83C 109.5
C82 C84 H84A 109.5
C82 C84 H84B 109.5
H84A C84 H84B 109.5
C82 C84 H84C 109.5
H84A C84 H84C 109.5
H84B C84 H84C 109.5
C82 C85 H85A 109.5
C82 C85 H85B 109.5
H85A C85 H85B 109.5
C82 C85 H85C 109.5
H85A C85 H85C 109.5
H85B C85 H85C 109.5
O91 C91 O92 135(2)
O91 C91 C92 112(2)
O92 C91 C92 113(2)
C95 C92 C94 110.3(15)
C95 C92 C93 113.1(15)
C94 C92 C93 109.7(14)
C95 C92 C91 108.2(14)
C94 C92 C91 107.3(14)
C93 C92 C91 108.0(14)
C92 C93 H93A 109.5
C92 C93 H93B 109.5
H93A C93 H93B 109.5
C92 C93 H93C 109.5
H93A C93 H93C 109.5
H93B C93 H93C 109.5
C92 C94 H94A 109.5
C92 C94 H94B 109.5
H94A C94 H94B 109.5
C92 C94 H94C 109.5
H94A C94 H94C 109.5
H94B C94 H94C 109.5
C92 C95 H95A 109.5
C92 C95 H95B 109.5
H95A C95 H95B 109.5
C92 C95 H95C 109.5
H95A C95 H95C 109.5
H95B C95 H95C 109.5
O101 C101 O102 126.4(18)
O101 C101 C102 110.7(18)
O102 C101 C102 122.7(19)
C105 C102 C103 110.6(15)
C105 C102 C104 110.6(14)
C103 C102 C104 110.3(14)
C105 C102 C101 108.8(14)
C103 C102 C101 107.4(14)
C104 C102 C101 109.0(14)
C102 C103 H10A 109.5
C102 C103 H10B 109.5
H10A C103 H10B 109.5
C102 C103 H10C 109.5
H10A C103 H10C 109.5
H10B C103 H10C 109.5
C102 C104 H10D 109.5
C102 C104 H10E 109.5
H10D C104 H10E 109.5
C102 C104 H10F 109.5
H10D C104 H10F 109.5
H10E C104 H10F 109.5
C102 C105 H10G 109.5
C102 C105 H10H 109.5
H10G C105 H10H 109.5
C102 C105 H10I 109.5
H10G C105 H10I 109.5
H10H C105 H10I 109.5
O111 C111 O112 126.0(18)
O111 C111 C112 115.8(18)
O112 C111 C112 117.5(18)
C115 C112 C113 110.4(13)
C115 C112 C114 109.5(14)
C113 C112 C114 109.2(13)
C115 C112 C111 112.5(13)
C113 C112 C111 108.1(13)
C114 C112 C111 107.1(13)
C112 C113 H11A 109.5
C112 C113 H11B 109.5
H11A C113 H11B 109.5
C112 C113 H11C 109.5
H11A C113 H11C 109.5
H11B C113 H11C 109.5
C112 C114 H11D 109.5
C112 C114 H11E 109.5
H11D C114 H11E 109.5
C112 C114 H11F 109.5
H11D C114 H11F 109.5
H11E C114 H11F 109.5
C112 C115 H11G 109.5
C112 C115 H11H 109.5
H11G C115 H11H 109.5
C112 C115 H11I 109.5
H11G C115 H11I 109.5
H11H C115 H11I 109.5
O122 C121 O121 124.9(19)
O122 C121 C122 119(2)
O121 C121 C122 114.7(19)
C124 C122 C125 112.5(16)
C124 C122 C123 108.6(15)
C125 C122 C123 108.3(15)
C124 C122 C121 110.5(15)
C125 C122 C121 110.1(15)
C123 C122 C121 106.7(14)
C122 C123 H12A 109.5
C122 C123 H12B 109.5
H12A C123 H12B 109.5
C122 C123 H12C 109.5
H12A C123 H12C 109.5
H12B C123 H12C 109.5
C122 C124 H12D 109.5
C122 C124 H12E 109.5
H12D C124 H12E 109.5
C122 C124 H12F 109.5
H12D C124 H12F 109.5
H12E C124 H12F 109.5
C122 C125 H12G 109.5
C122 C125 H12H 109.5
H12G C125 H12H 109.5
C122 C125 H12I 109.5
H12G C125 H12I 109.5
H12H C125 H12I 109.5
O131 C131 O132 128(2)
O131 C131 C132 116.5(19)
O132 C131 C132 115.5(18)
C138 C132 C135 136(3)
C138 C132 C133 54(2)
C135 C132 C133 110.3(16)
C138 C132 C134 58(2)
C135 C132 C134 110.1(16)
C133 C132 C134 110.9(17)
C138 C132 C131 113(3)
C135 C132 C131 110.5(16)
C133 C132 C131 107.9(15)
C134 C132 C131 107.1(15)
C138 C132 C137 115(3)
C135 C132 C137 42.1(18)
C133 C132 C137 70.3(19)
C134 C132 C137 138(2)
C131 C132 C137 112(2)
C138 C132 C136 114(2)
C135 C132 C136 54.3(18)
C133 C132 C136 147(2)
C134 C132 C136 60.2(18)
C131 C132 C136 105(2)
C137 C132 C136 95.3(18)
C132 C133 H13A 109.5
C132 C133 H13B 109.5
H13A C133 H13B 109.5
C132 C133 H13C 109.5
H13A C133 H13C 109.5
H13B C133 H13C 109.5
C132 C134 H13D 109.5
C132 C134 H13E 109.5
H13D C134 H13E 109.5
C132 C134 H13F 109.5
H13D C134 H13F 109.5
H13E C134 H13F 109.5
C132 C135 H13G 109.5
C132 C135 H13H 109.5
H13G C135 H13H 109.5
C132 C135 H13I 109.5
H13G C135 H13I 109.5
H13H C135 H13I 109.5
C132 C136 H13J 109.5
C132 C136 H13K 109.5
H13J C136 H13K 109.5
C132 C136 H13L 109.5
H13J C136 H13L 109.5
H13K C136 H13L 109.5
C132 C137 H13M 109.5
C132 C137 H13N 109.5
H13M C137 H13N 109.5
C132 C137 H13O 109.5
H13M C137 H13O 109.5
H13N C137 H13O 109.5
C132 C138 H13P 109.5
C132 C138 H13Q 109.5
H13P C138 H13Q 109.5
C132 C138 H13R 109.5
H13P C138 H13R 109.5
H13Q C138 H13R 109.5
O141 C141 O142 126(2)
O141 C141 C142 116.4(19)
O142 C141 C142 117.1(19)
C147 C142 C146 119(3)
C147 C142 C145 133(3)
C146 C142 C145 54(2)
C147 C142 C144 68(2)
C146 C142 C144 60(2)
C145 C142 C144 111.1(16)
C147 C142 C143 41(2)
C146 C142 C143 141(3)
C145 C142 C143 110.0(16)
C144 C142 C143 108.1(15)
C147 C142 C141 114(2)
C146 C142 C141 109(3)
C145 C142 C141 111.6(15)
C144 C142 C141 106.4(14)
C143 C142 C141 109.4(15)
C147 C142 C148 110(2)
C146 C142 C148 104(2)
C145 C142 C148 49(2)
C144 C142 C148 153(3)
C143 C142 C148 70(2)
C141 C142 C148 99(3)
C142 C143 H14A 109.5
C142 C143 H14B 109.5
H14A C143 H14B 109.5
C142 C143 H14C 109.5
H14A C143 H14C 109.5
H14B C143 H14C 109.5
C142 C144 H14D 109.5
C142 C144 H14E 109.5
H14D C144 H14E 109.5
C142 C144 H14F 109.5
H14D C144 H14F 109.5
H14E C144 H14F 109.5
C142 C145 H14G 109.5
C142 C145 H14H 109.5
H14G C145 H14H 109.5
C142 C145 H14I 109.5
H14G C145 H14I 109.5
H14H C145 H14I 109.5
C142 C146 H14J 109.5
C142 C146 H14K 109.5
H14J C146 H14K 109.5
C142 C146 H14L 109.5
H14J C146 H14L 109.5
H14K C146 H14L 109.5
C142 C147 H14M 109.5
C142 C147 H14N 109.5
H14M C147 H14N 109.5
C142 C147 H14O 109.5
H14M C147 H14O 109.5
H14N C147 H14O 109.5
C142 C148 H14P 109.5
C142 C148 H14Q 109.5
H14P C148 H14Q 109.5
C142 C148 H14R 109.5
H14P C148 H14R 109.5
H14Q C148 H14R 109.5
O151 C151 O152 125.9(16)
O151 C151 C152 118.0(18)
O152 C151 C152 115.8(17)
C155 C152 C153 109.3(14)
C155 C152 C154 113.3(14)
C153 C152 C154 107.6(14)
C155 C152 C151 109.6(13)
C153 C152 C151 109.6(14)
C154 C152 C151 107.4(13)
C152 C153 H15A 109.5
C152 C153 H15B 109.5
H15A C153 H15B 109.5
C152 C153 H15C 109.5
H15A C153 H15C 109.5
H15B C153 H15C 109.5
C152 C154 H15D 109.5
C152 C154 H15E 109.5
H15D C154 H15E 109.5
C152 C154 H15F 109.5
H15D C154 H15F 109.5
H15E C154 H15F 109.5
C152 C155 H15G 109.5
C152 C155 H15H 109.5
H15G C155 H15H 109.5
C152 C155 H15I 109.5
H15G C155 H15I 109.5
H15H C155 H15I 109.5
O161 C161 O162 130(2)
O161 C161 C162 116(2)
O162 C161 C162 115(2)
C166 C162 C168 123(4)
C166 C162 C165 139(4)
C168 C162 C165 57(2)
C166 C162 C164 37(3)
C168 C162 C164 142(4)
C165 C162 C164 112.5(17)
C166 C162 C163 76(3)
C168 C162 C163 53(2)
C165 C162 C163 108.8(16)
C164 C162 C163 111.8(17)
C166 C162 C161 106(4)
C168 C162 C161 112(3)
C165 C162 C161 110.6(16)
C164 C162 C161 105.7(15)
C163 C162 C161 107.2(15)
C166 C162 C167 104(3)
C168 C162 C167 105(3)
C165 C162 C167 49(2)
C164 C162 C167 68(2)
C163 C162 C167 145(3)
C161 C162 C167 106(3)
C162 C163 H16A 109.5
C162 C163 H16B 109.5
H16A C163 H16B 109.5
C162 C163 H16C 109.5
H16A C163 H16C 109.5
H16B C163 H16C 109.5
C162 C164 H16D 109.5
C162 C164 H16E 109.5
H16D C164 H16E 109.5
C162 C164 H16F 109.5
H16D C164 H16F 109.5
H16E C164 H16F 109.5
C162 C165 H16G 109.5
C162 C165 H16H 109.5
H16G C165 H16H 109.5
C162 C165 H16I 109.5
H16G C165 H16I 109.5
H16H C165 H16I 109.5
C162 C166 H16J 109.5
C162 C166 H16K 109.5
H16J C166 H16K 109.5
C162 C166 H16L 109.5
H16J C166 H16L 109.5
H16K C166 H16L 109.5
C162 C167 H16M 109.4
C162 C167 H16N 109.5
H16M C167 H16N 109.5
C162 C167 H16O 109.5
H16M C167 H16O 109.5
H16N C167 H16O 109.5
C162 C168 H16P 109.4
C162 C168 H16Q 109.5
H16P C168 H16Q 109.5
C162 C168 H16R 109.5
H16P C168 H16R 109.5
H16Q C168 H16R 109.5
C172 C171 H17A 109.5
C172 C171 H17B 109.5
H17A C171 H17B 109.5
C172 C171 H17C 109.5
H17A C171 H17C 109.5
H17B C171 H17C 109.5
C173 C172 C171 141(5)
C173 C172 H17D 101.7
C171 C172 H17D 101.7
C173 C172 H17E 101.7
C171 C172 H17E 101.6
H17D C172 H17E 104.6
C172 C173 N12 135(4)
C172 C173 H17F 103.4
N12 C173 H17F 103.4
C172 C173 H17G 103.4
N12 C173 H17G 103.4
H17F C173 H17G 105.2
C175 C174 N12 142(4)
C175 C174 H17H 101.6
N12 C174 H17H 101.6
C175 C174 H17I 101.6
N12 C174 H17I 101.6
H17H C174 H17I 104.6
C174 C175 C176 143(5)
C174 C175 H17L 101.4
C176 C175 H17L 101.4
C174 C175 H17M 101.3
C176 C175 H17M 101.3
H17L C175 H17M 104.6
C175 C176 H17P 109.5
C175 C176 H17Q 109.5
H17P C176 H17Q 109.5
C175 C176 H17R 109.5
H17P C176 H17R 109.5
H17Q C176 H17R 109.5
O212 C211 O211 116(3)
O212 C211 C212 122(3)
O211 C211 C212 118(3)
C216 C212 C213 127(3)
C216 C212 C211 119(3)
C213 C212 C211 114(3)
C214 C213 C212 114(3)
C214 C213 H213 123
C212 C213 H213 123
N21 C214 C213 119(3)
N21 C214 H214 120.4
C213 C214 H214 120.4
N21 C215 C216 120(3)
N21 C215 H215 119.9
C216 C215 H215 119.9
C212 C216 C215 110(3)
C212 C216 H216 125
C215 C216 H216 125
O221 C221 O222 128(2)
O221 C221 C222 116(2)
O222 C221 C222 113.6(19)
C223 C222 C224 113.0(15)
C223 C222 C225 115.1(16)
C224 C222 C225 103.3(14)
C223 C222 C221 105.2(14)
C224 C222 C221 110.1(15)
C225 C222 C221 110.1(15)
C222 C223 H22A 109.5
C222 C223 H22B 109.5
H22A C223 H22B 109.5
C222 C223 H22C 109.5
H22A C223 H22C 109.5
H22B C223 H22C 109.5
C222 C224 H22D 109.5
C222 C224 H22E 109.5
H22D C224 H22E 109.5
C222 C224 H22F 109.5
H22D C224 H22F 109.5
H22E C224 H22F 109.5
C222 C225 H22G 109.5
C222 C225 H22H 109.5
H22G C225 H22H 109.5
C222 C225 H22I 109.5
H22G C225 H22I 109.5
H22H C225 H22I 109.5
O231 C231 O232 129.1(19)
O231 C231 C232 113(2)
O232 C231 C232 115.6(19)
C234 C232 C233 110.2(14)
C234 C232 C235 110.2(14)
C233 C232 C235 110.7(14)
C234 C232 C231 110.1(14)
C233 C232 C231 106.0(14)
C235 C232 C231 109.5(14)
C232 C233 H23D 109.5
C232 C233 H23E 109.5
H23D C233 H23E 109.5
C232 C233 H23F 109.5
H23D C233 H23F 109.5
H23E C233 H23F 109.5
C232 C234 H23G 109.5
C232 C234 H23H 109.5
H23G C234 H23H 109.5
C232 C234 H23I 109.5
H23G C234 H23I 109.5
H23H C234 H23I 109.5
C232 C235 H23J 109.5
C232 C235 H23K 109.5
H23J C235 H23K 109.5
C232 C235 H23L 109.5
H23J C235 H23L 109.5
H23K C235 H23L 109.5
O242 C241 O241 124(2)
O242 C241 C242 120(2)
O241 C241 C242 115(2)
C243 C242 C245 111.1(15)
C243 C242 C244 111.3(15)
C245 C242 C244 105.2(14)
C243 C242 C241 110.2(14)
C245 C242 C241 110.9(15)
C244 C242 C241 107.9(13)
C242 C243 H24D 109.5
C242 C243 H24E 109.5
H24D C243 H24E 109.5
C242 C243 H24F 109.5
H24D C243 H24F 109.5
H24E C243 H24F 109.5
C242 C244 H24G 109.5
C242 C244 H24H 109.5
H24G C244 H24H 109.5
C242 C244 H24I 109.5
H24G C244 H24I 109.5
H24H C244 H24I 109.5
C242 C245 H24J 109.5
C242 C245 H24K 109.5
H24J C245 H24K 109.5
C242 C245 H24L 109.5
H24J C245 H24L 109.5
H24K C245 H24L 109.5
O252 C251 O251 135(2)
O252 C251 C252 115(2)
O251 C251 C252 109.3(19)
C255 C252 C254 106.8(14)
C255 C252 C253 112.3(14)
C254 C252 C253 109.9(14)
C255 C252 C251 109.9(14)
C254 C252 C251 110.0(14)
C253 C252 C251 107.9(14)
C252 C253 H25D 109.5
C252 C253 H25E 109.5
H25D C253 H25E 109.5
C252 C253 H25F 109.5
H25D C253 H25F 109.5
H25E C253 H25F 109.5
C252 C254 H25G 109.5
C252 C254 H25H 109.5
H25G C254 H25H 109.5
C252 C254 H25I 109.5
H25G C254 H25I 109.5
H25H C254 H25I 109.5
C252 C255 H25J 109.5
C252 C255 H25K 109.5
H25J C255 H25K 109.5
C252 C255 H25L 109.5
H25J C255 H25L 109.5
H25K C255 H25L 109.5
O262 C261 O261 128(2)
O262 C261 C262 120(2)
O261 C261 C262 112(2)
C263 C262 C264 108.9(16)
C263 C262 C265 110.7(16)
C264 C262 C265 110.5(16)
C263 C262 C261 109.3(16)
C264 C262 C261 111.3(15)
C265 C262 C261 106.1(15)
C262 C263 H26A 109.5
C262 C263 H26B 109.5
H26A C263 H26B 109.5
C262 C263 H26C 109.5
H26A C263 H26C 109.5
H26B C263 H26C 109.5
C262 C264 H26D 109.5
C262 C264 H26E 109.5
H26D C264 H26E 109.5
C262 C264 H26F 109.5
H26D C264 H26F 109.5
H26E C264 H26F 109.5
C262 C265 H26G 109.5
C262 C265 H26H 109.5
H26G C265 H26H 109.5
C262 C265 H26I 109.5
H26G C265 H26I 109.5
H26H C265 H26I 109.5
O271 C271 O272 123(2)
O271 C271 C272 117(2)
O272 C271 C272 117(2)
C273 C272 C274 113.5(15)
C273 C272 C275 108.4(15)
C274 C272 C275 109.6(15)
C273 C272 C271 108.4(15)
C274 C272 C271 108.8(14)
C275 C272 C271 108.1(15)
C272 C273 H27A 109.5
C272 C273 H27B 109.5
H27A C273 H27B 109.5
C272 C273 H27C 109.5
H27A C273 H27C 109.5
H27B C273 H27C 109.5
C272 C274 H27D 109.5
C272 C274 H27E 109.5
H27D C274 H27E 109.5
C272 C274 H27F 109.5
H27D C274 H27F 109.5
H27E C274 H27F 109.5
C272 C275 H27G 109.5
C272 C275 H27H 109.5
H27G C275 H27H 109.5
C272 C275 H27I 109.5
H27G C275 H27I 109.5
H27H C275 H27I 109.5
O281 C281 O282 123(2)
O281 C281 C282 121(2)
O282 C281 C282 112(2)
C283 C282 C285 114.3(16)
C283 C282 C284 106.4(15)
C285 C282 C284 114.4(16)
C283 C282 C281 109.8(15)
C285 C282 C281 105.9(15)
C284 C282 C281 105.7(15)
C282 C283 H28A 109.5
C282 C283 H28B 109.5
H28A C283 H28B 109.5
C282 C283 H28C 109.5
H28A C283 H28C 109.5
H28B C283 H28C 109.5
C282 C284 H28D 109.5
C282 C284 H28E 109.5
H28D C284 H28E 109.5
C282 C284 H28F 109.5
H28D C284 H28F 109.5
H28E C284 H28F 109.5
C282 C285 H28G 109.5
C282 C285 H28H 109.5
H28G C285 H28H 109.5
C282 C285 H28I 109.5
H28G C285 H28I 109.5
H28H C285 H28I 109.5
O291 C291 O292 125(2)
O291 C291 C292 128(3)
O292 C291 C292 107(2)
C295 C292 C293 111.5(15)
C295 C292 C294 107.0(15)
C293 C292 C294 109.1(15)
C295 C292 C291 111.3(15)
C293 C292 C291 107.6(14)
C294 C292 C291 110.4(15)
C292 C293 H29A 109.5
C292 C293 H29B 109.5
H29A C293 H29B 109.5
C292 C293 H29C 109.5
H29A C293 H29C 109.5
H29B C293 H29C 109.5
C292 C294 H29D 109.5
C292 C294 H29E 109.5
H29D C294 H29E 109.5
C292 C294 H29F 109.5
H29D C294 H29F 109.5
H29E C294 H29F 109.5
C292 C295 H29G 109.5
C292 C295 H29H 109.5
H29G C295 H29H 109.5
C292 C295 H29I 109.5
H29G C295 H29I 109.5
H29H C295 H29I 109.5
O301 C301 O302 124(2)
O301 C301 C302 115(2)
O302 C301 C302 120(2)
C304 C302 C305 109.5(16)
C304 C302 C303 108.3(16)
C305 C302 C303 111.2(16)
C304 C302 C301 109.6(16)
C305 C302 C301 111.1(16)
C303 C302 C301 107.0(14)
C302 C303 H30A 109.5
C302 C303 H30B 109.5
H30A C303 H30B 109.5
C302 C303 H30C 109.5
H30A C303 H30C 109.5
H30B C303 H30C 109.5
C302 C304 H30D 109.5
C302 C304 H30E 109.5
H30D C304 H30E 109.5
C302 C304 H30F 109.5
H30D C304 H30F 109.5
H30E C304 H30F 109.5
C302 C305 H30G 109.5
C302 C305 H30H 109.5
H30G C305 H30H 109.5
C302 C305 H30I 109.5
H30G C305 H30I 109.5
H30H C305 H30I 109.5
O312 C311 O311 124(2)
O312 C311 C312 127(3)
O311 C311 C312 109(2)
C315 C312 C314 113.2(17)
C315 C312 C313 108.5(16)
C314 C312 C313 111.3(16)
C315 C312 C311 108.7(16)
C314 C312 C311 107.6(15)
C313 C312 C311 107.4(16)
C312 C313 H31A 109.5
C312 C313 H31B 109.5
H31A C313 H31B 109.5
C312 C313 H31C 109.5
H31A C313 H31C 109.5
H31B C313 H31C 109.5
C312 C314 H31D 109.5
C312 C314 H31E 109.5
H31D C314 H31E 109.5
C312 C314 H31F 109.5
H31D C314 H31F 109.5
H31E C314 H31F 109.5
C312 C315 H31G 109.5
C312 C315 H31H 109.5
H31G C315 H31H 109.5
C312 C315 H31I 109.5
H31G C315 H31I 109.5
H31H C315 H31I 109.5
O322 C321 O321 114(2)
O322 C321 C322 130(3)
O321 C321 C322 115(2)
C324 C322 C325 110.0(16)
C324 C322 C323 109.0(15)
C325 C322 C323 110.9(16)
C324 C322 C321 106.2(15)
C325 C322 C321 111.8(16)
C323 C322 C321 108.8(15)
C322 C323 H32A 109.5
C322 C323 H32B 109.5
H32A C323 H32B 109.5
C322 C323 H32C 109.5
H32A C323 H32C 109.5
H32B C323 H32C 109.5
C322 C324 H32D 109.5
C322 C324 H32E 109.5
H32D C324 H32E 109.5
C322 C324 H32F 109.5
H32D C324 H32F 109.5
H32E C324 H32F 109.5
C322 C325 H32G 109.5
C322 C325 H32H 109.5
H32G C325 H32H 109.5
C322 C325 H32I 109.5
H32G C325 H32I 109.5
H32H C325 H32I 109.5
O332 C331 O331 121(2)
O332 C331 C332 122(2)
O331 C331 C332 114(2)
C334 C332 C333 108.4(13)
C334 C332 C335 110.3(14)
C333 C332 C335 112.6(14)
C334 C332 C331 111.8(14)
C333 C332 C331 105.5(14)
C335 C332 C331 108.1(14)
C332 C333 H33D 109.5
C332 C333 H33E 109.5
H33D C333 H33E 109.5
C332 C333 H33F 109.5
H33D C333 H33F 109.5
H33E C333 H33F 109.5
C332 C334 H33G 109.5
C332 C334 H33H 109.5
H33G C334 H33H 109.5
C332 C334 H33I 109.5
H33G C334 H33I 109.5
H33H C334 H33I 109.5
C332 C335 H33J 109.5
C332 C335 H33K 109.5
H33J C335 H33K 109.5
C332 C335 H33L 109.5
H33J C335 H33L 109.5
H33K C335 H33L 109.5
O342 C341 O341 124(2)
O342 C341 C342 115(2)
O341 C341 C342 120(2)
C343 C342 C345 113.0(14)
C343 C342 C344 109.5(13)
C345 C342 C344 111.5(14)
C343 C342 C341 109.6(14)
C345 C342 C341 108.3(14)
C344 C342 C341 104.6(13)
C342 C343 H34D 109.5
C342 C343 H34E 109.5
H34D C343 H34E 109.5
C342 C343 H34F 109.5
H34D C343 H34F 109.5
H34E C343 H34F 109.5
C342 C344 H34G 109.5
C342 C344 H34H 109.5
H34G C344 H34H 109.5
C342 C344 H34I 109.5
H34G C344 H34I 109.5
H34H C344 H34I 109.5
C342 C345 H34J 109.5
C342 C345 H34K 109.5
H34J C345 H34K 109.5
C342 C345 H34L 109.5
H34J C345 H34L 109.5
H34K C345 H34L 109.5
O352 C351 O351 133(2)
O352 C351 C352 117(2)
O351 C351 C352 110(2)
C353 C352 C354 109.5(15)
C353 C352 C355 111.9(16)
C354 C352 C355 108.6(15)
C353 C352 C351 108.3(15)
C354 C352 C351 111.8(15)
C355 C352 C351 106.7(15)
C352 C353 H35D 109.5
C352 C353 H35E 109.5
H35D C353 H35E 109.5
C352 C353 H35F 109.5
H35D C353 H35F 109.5
H35E C353 H35F 109.5
C352 C354 H35G 109.5
C352 C354 H35H 109.5
H35G C354 H35H 109.5
C352 C354 H35I 109.5
H35G C354 H35I 109.5
H35H C354 H35I 109.5
C352 C355 H35J 109.5
C352 C355 H35K 109.5
H35J C355 H35K 109.5
C352 C355 H35L 109.5
H35J C355 H35L 109.5
H35K C355 H35L 109.5
O362 C361 O361 136(2)
O362 C361 C362 112(2)
O361 C361 C362 111(2)
C365 C362 C363 110.4(14)
C365 C362 C364 111.8(15)
C363 C362 C364 107.9(14)
C365 C362 C361 111.6(14)
C363 C362 C361 108.8(14)
C364 C362 C361 106.3(14)
C362 C363 H36A 109.5
C362 C363 H36B 109.5
H36A C363 H36B 109.5
C362 C363 H36C 109.5
H36A C363 H36C 109.5
H36B C363 H36C 109.5
C362 C364 H36D 109.5
C362 C364 H36E 109.5
H36D C364 H36E 109.5
C362 C364 H36F 109.5
H36D C364 H36F 109.5
H36E C364 H36F 109.5
C362 C365 H36G 109.5
C362 C365 H36H 109.5
H36G C365 H36H 109.5
C362 C365 H36I 109.5
H36G C365 H36I 109.5
H36H C365 H36I 109.5
C372 C371 H37A 109.5
C372 C371 H37B 109.5
H37A C371 H37B 109.5
C372 C371 H37C 109.5
H37A C371 H37C 109.5
H37B C371 H37C 109.5
C373 C372 C371 115(2)
C373 C372 H37D 108.4
C371 C372 H37D 108.4
C373 C372 H37E 108.4
C371 C372 H37E 108.4
H37D C372 H37E 107.5
C372 C373 N22 122(2)
C372 C373 H37F 106.9
N22 C373 H37F 106.9
C372 C373 H37G 106.9
N22 C373 H37G 106.9
H37F C373 H37G 106.7
N22 C374 C375 126(3)
N22 C374 H37H 105.7
C375 C374 H37H 105.7
N22 C374 H37I 105.7
C375 C374 H37I 105.7
H37H C374 H37I 106.1
C374 C375 C376 128(3)
C374 C375 H37J 105.2
C376 C375 H37J 105.2
C374 C375 H37K 105.2
C376 C375 H37K 105.2
H37J C375 H37K 106
C375 C376 H37L 109.5
C375 C376 H37M 109.5
H37L C376 H37M 109.5
C375 C376 H37N 109.5
H37L C376 H37N 109.5
H37M C376 H37N 109.5
O184 Cu1 N11 90.9(8)
O184 Cu1 N21 89.8(8)
N11 Cu1 N21 176.3(10)
O184 Cu1 O183 155.5(9)
N11 Cu1 O183 92.0(7)
N21 Cu1 O183 88.9(7)
O421 Cr41 O552 89.3(7)
O421 Cr41 F48 178.7(6)
O552 Cr41 F48 89.6(5)
O421 Cr41 O562 88.1(7)
O552 Cr41 O562 91.8(6)
F48 Cr41 O562 92.7(5)
O421 Cr41 F41 93.1(6)
O552 Cr41 F41 90.7(6)
F48 Cr41 F41 86.2(5)
O562 Cr41 F41 177.2(6)
O421 Cr41 O411 96.8(6)
O552 Cr41 O411 173.8(6)
F48 Cr41 O411 84.3(5)
O562 Cr41 O411 87.4(6)
F41 Cr41 O411 90.0(6)
F41 Cr42 O422 94.2(6)
F41 Cr42 F42 85.1(5)
O422 Cr42 F42 177.3(6)
F41 Cr42 O441 176.3(6)
O422 Cr42 O441 88.5(6)
F42 Cr42 O441 92.2(6)
F41 Cr42 O431 92.6(5)
O422 Cr42 O431 88.6(6)
F42 Cr42 O431 88.8(6)
O441 Cr42 O431 89.9(6)
F41 Cr42 O412 87.9(6)
O422 Cr42 O412 97.0(6)
F42 Cr42 O412 85.6(6)
O441 Cr42 O412 89.3(6)
O431 Cr42 O412 174.3(7)
F42 Cr43 O461 176.9(6)
F42 Cr43 F43 87.2(5)
O461 Cr43 F43 90.7(6)
F42 Cr43 O432 91.2(6)
O461 Cr43 O432 86.5(7)
F43 Cr43 O432 89.7(6)
F42 Cr43 O442 93.1(6)
O461 Cr43 O442 89.0(7)
F43 Cr43 O442 178.1(6)
O432 Cr43 O442 92.1(6)
F42 Cr43 O451 90.6(6)
O461 Cr43 O451 91.6(7)
F43 Cr43 O451 90.7(6)
O432 Cr43 O451 178.1(7)
O442 Cr43 O451 87.5(6)
F43 Cr44 F44 88.1(5)
F43 Cr44 O471 88.6(7)
F44 Cr44 O471 93.0(6)
F43 Cr44 O462 92.2(6)
F44 Cr44 O462 179.4(6)
O471 Cr44 O462 87.6(7)
F43 Cr44 O481 179.4(7)
F44 Cr44 O481 92.4(6)
O471 Cr44 O481 91.1(7)
O462 Cr44 O481 87.3(7)
F43 Cr44 O452 91.7(6)
F44 Cr44 O452 89.8(6)
O471 Cr44 O452 177.2(7)
O462 Cr44 O452 89.6(6)
O481 Cr44 O452 88.6(7)
F44 Cr45 F45 90.5(5)
F44 Cr45 O491 177.7(6)
F45 Cr45 O491 91.3(6)
F44 Cr45 O501 89.0(5)
F45 Cr45 O501 91.0(6)
O491 Cr45 O501 92.4(6)
F44 Cr45 O472 91.8(5)
F45 Cr45 O472 90.5(7)
O491 Cr45 O472 86.8(6)
O501 Cr45 O472 178.2(7)
F44 Cr45 O482 95.2(6)
F45 Cr45 O482 174.0(6)
O491 Cr45 O482 83.1(7)
O501 Cr45 O482 87.2(7)
O472 Cr45 O482 91.1(7)
F46 Cr46 O492 179.1(7)
F46 Cr46 F45 87.1(5)
O492 Cr46 F45 92.8(6)
F46 Cr46 O511 93.5(6)
O492 Cr46 O511 86.6(7)
F45 Cr46 O511 176.9(6)
F46 Cr46 O502 90.7(6)
O492 Cr46 O502 88.4(7)
F45 Cr46 O502 90.4(6)
O511 Cr46 O502 92.7(7)
F46 Cr46 O521 92.6(6)
O492 Cr46 O521 88.3(7)
F45 Cr46 O521 87.4(6)
O511 Cr46 O521 89.5(6)
O502 Cr46 O521 175.9(7)
O512 Cr47 F47 177.1(7)
O512 Cr47 O522 91.1(7)
F47 Cr47 O522 89.0(6)
O512 Cr47 O541 86.4(7)
F47 Cr47 O541 90.7(6)
O522 Cr47 O541 89.0(7)
O512 Cr47 O531 87.9(7)
F47 Cr47 O531 92.0(6)
O522 Cr47 O531 179.0(7)
O541 Cr47 O531 91.3(7)
O512 Cr47 F46 95.0(7)
F47 Cr47 F46 87.9(5)
O522 Cr47 F46 90.5(6)
O541 Cr47 F46 178.5(6)
O531 Cr47 F46 89.2(6)
F48 Cr48 O542 177.7(6)
F48 Cr48 F47 86.1(5)
O542 Cr48 F47 93.3(6)
F48 Cr48 O561 92.1(5)
O542 Cr48 O561 88.4(6)
F47 Cr48 O561 178.0(6)
F48 Cr48 O551 92.6(6)
O542 Cr48 O551 89.6(6)
F47 Cr48 O551 89.4(5)
O561 Cr48 O551 91.7(6)
F48 Cr48 O532 89.1(6)
O542 Cr48 O532 88.7(6)
F47 Cr48 O532 91.7(5)
O561 Cr48 O532 87.3(6)
O551 Cr48 O532 178.1(6)
F61 Cr61 O621 91.7(6)
F61 Cr61 F68 88.3(5)
O621 Cr61 F68 177.9(6)
F61 Cr61 O752 176.7(5)
O621 Cr61 O752 87.0(7)
F68 Cr61 O752 93.1(6)
F61 Cr61 O762 94.0(6)
O621 Cr61 O762 91.0(6)
F68 Cr61 O762 86.9(5)
O752 Cr61 O762 89.0(6)
F61 Cr61 O611 90.0(6)
O621 Cr61 O611 98.8(6)
F68 Cr61 O611 83.3(6)
O752 Cr61 O611 87.2(7)
O762 Cr61 O611 169.2(7)
O622 Cr62 O641 86.9(6)
O622 Cr62 F61 92.3(6)
O641 Cr62 F61 178.9(6)
O622 Cr62 O631 87.8(6)
O641 Cr62 O631 89.6(6)
F61 Cr62 O631 91.1(5)
O622 Cr62 F62 177.5(6)
O641 Cr62 F62 95.0(6)
F61 Cr62 F62 85.8(5)
O631 Cr62 F62 90.5(6)
O622 Cr62 O612 93.2(6)
O641 Cr62 O612 89.4(7)
F61 Cr62 O612 89.8(6)
O631 Cr62 O612 178.5(7)
F62 Cr62 O612 88.5(6)
O642 Cr63 F63 179.4(7)
O642 Cr63 F62 91.8(6)
F63 Cr63 F62 87.6(5)
O642 Cr63 O651 90.3(7)
F63 Cr63 O651 90.3(5)
F62 Cr63 O651 177.6(6)
O642 Cr63 O661 88.9(7)
F63 Cr63 O661 91.0(6)
F62 Cr63 O661 90.8(6)
O651 Cr63 O661 88.1(7)
O642 Cr63 O632 89.5(6)
F63 Cr63 O632 90.6(5)
F62 Cr63 O632 90.4(6)
O651 Cr63 O632 90.7(7)
O661 Cr63 O632 178.0(7)
O652 Cr64 F64 177.4(7)
O652 Cr64 O662 89.3(7)
F64 Cr64 O662 91.1(6)
O652 Cr64 F63 95.6(6)
F64 Cr64 F63 86.9(5)
O662 Cr64 F63 90.2(6)
O652 Cr64 O681 87.2(7)
F64 Cr64 O681 90.3(6)
O662 Cr64 O681 90.0(7)
F63 Cr64 O681 177.2(6)
O652 Cr64 O671 88.7(7)
F64 Cr64 O671 90.9(6)
O662 Cr64 O671 178.0(7)
F63 Cr64 O671 89.6(6)
O681 Cr64 O671 90.3(7)
F64 Cr65 O691 178.9(8)
F64 Cr65 F65 88.0(5)
O691 Cr65 F65 93.1(6)
F64 Cr65 O672 91.9(6)
O691 Cr65 O672 87.8(7)
F65 Cr65 O672 92.6(7)
F64 Cr65 O682 92.1(6)
O691 Cr65 O682 86.9(7)
F65 Cr65 O682 178.3(7)
O672 Cr65 O682 89.1(8)
F64 Cr65 O701 87.5(6)
O691 Cr65 O701 92.8(6)
F65 Cr65 O701 88.2(6)
O672 Cr65 O701 178.9(8)
O682 Cr65 O701 90.0(7)
F66 Cr66 F65 89.6(5)
F66 Cr66 O721 88.7(6)
F65 Cr66 O721 90.4(6)
F66 Cr66 O702 90.0(6)
F65 Cr66 O702 91.4(6)
O721 Cr66 O702 177.8(8)
F66 Cr66 O711 93.4(7)
F65 Cr66 O711 176.4(7)
O721 Cr66 O711 87.6(7)
O702 Cr66 O711 90.7(7)
F66 Cr66 O692 177.1(8)
F65 Cr66 O692 92.7(7)
O721 Cr66 O692 89.4(8)
O702 Cr66 O692 91.8(8)
O711 Cr66 O692 84.3(8)
O731 Cr67 O741 90.2(6)
O731 Cr67 F66 89.9(6)
O741 Cr67 F66 176.5(6)
O731 Cr67 O712 89.5(7)
O741 Cr67 O712 87.1(7)
F66 Cr67 O712 89.4(6)
O731 Cr67 F67 93.8(6)
O741 Cr67 F67 94.6(6)
F66 Cr67 F67 88.9(5)
O712 Cr67 F67 176.2(6)
O731 Cr67 O722 176.6(7)
O741 Cr67 O722 88.0(7)
F66 Cr67 O722 91.7(6)
O712 Cr67 O722 87.5(6)
F67 Cr67 O722 89.2(6)
F68 Cr68 O742 178.3(7)
F68 Cr68 O761 94.7(6)
O742 Cr68 O761 83.9(7)
F68 Cr68 F67 87.8(5)
O742 Cr68 F67 91.4(6)
O761 Cr68 F67 89.8(6)
F68 Cr68 O751 90.9(6)
O742 Cr68 O751 89.9(7)
O761 Cr68 O751 90.8(7)
F67 Cr68 O751 178.7(7)
F68 Cr68 O732 91.3(6)
O742 Cr68 O732 90.2(6)
O761 Cr68 O732 173.9(7)
F67 Cr68 O732 91.4(6)
O751 Cr68 O732 88.2(6)
Cr42 F41 Cr41 119.9(5)
Cr43 F42 Cr42 121.7(6)
Cr44 F43 Cr43 124.3(7)
Cr45 F44 Cr44 123.0(6)
Cr46 F45 Cr45 123.1(6)
Cr46 F46 Cr47 121.1(6)
Cr48 F47 Cr47 123.1(6)
Cr48 F48 Cr41 120.6(6)
Cr61 F61 Cr62 121.7(5)
Cr63 F62 Cr62 121.4(6)
Cr63 F63 Cr64 123.1(6)
Cr65 F64 Cr64 124.3(7)
Cr66 F65 Cr65 123.6(6)
Cr66 F66 Cr67 124.8(6)
Cr68 F67 Cr67 121.1(6)
Cr68 F68 Cr61 123.1(7)
C301 O301 Cr25 137.8(19)
C301 O302 Cr26 134.3(19)
C311 O311 Cr26 133.6(18)
C311 O312 Cr27 138(2)
C321 O321 Cr26 136.0(17)
C321 O322 Cr27 146(2)
C331 O331 Cr27 133.2(15)
C331 O332 Cr28 140.2(16)
C341 O341 Cr27 138.7(16)
C341 O342 Cr28 133.4(16)
C351 O351 Cr28 130.5(15)
C351 O352 Cr21 125.2(15)
C361 O361 Cr28 131.4(16)
C361 O362 Cr21 125.6(15)
C411 O411 Cr41 131.8(17)
C411 O412 Cr42 131.3(18)
C421 O421 Cr41 128.4(15)
C421 O422 Cr42 130.3(13)
C431 O431 Cr42 138.8(18)
C431 O432 Cr43 132.3(15)
C441 O441 Cr42 137.7(17)
C441 O442 Cr43 137.3(16)
C451 O451 Cr43 134.8(15)
C451 O452 Cr44 130.2(14)
C461 O461 Cr43 131.7(16)
C461 O462 Cr44 134.9(15)
C471 O471 Cr44 132.4(15)
C471 O472 Cr45 123.3(14)
C481 O481 Cr44 124.4(14)
C481 O482 Cr45 130.6(16)
C491 O491 Cr45 120.2(14)
C491 O492 Cr46 126.7(14)
C501 O501 Cr45 137.2(17)
C501 O502 Cr46 126.2(17)
C511 O511 Cr46 132.9(16)
C511 O512 Cr47 133.9(16)
C521 O521 Cr46 130.9(13)
C521 O522 Cr47 133.4(16)
C531 O531 Cr47 133.7(14)
C531 O532 Cr48 127.6(13)
C541 O541 Cr47 130.2(15)
C541 O542 Cr48 137.6(16)
C551 O551 Cr48 135.2(15)
C551 O552 Cr41 127.7(15)
C561 O561 Cr48 131.2(14)
C561 O562 Cr41 130.6(13)
C611 O611 Cr61 131.7(19)
C611 O612 Cr62 135(2)
C621 O621 Cr61 131.2(14)
C621 O622 Cr62 135.7(14)
C631 O631 Cr62 138.7(16)
C631 O632 Cr63 130.3(15)
C641 O641 Cr62 130.6(14)
C641 O642 Cr63 146.0(16)
C651 O651 Cr63 127.9(13)
C651 O652 Cr64 133.6(16)
C661 O661 Cr63 135.0(14)
C661 O662 Cr64 128.3(13)
C671 O671 Cr64 131.2(15)
C671 O672 Cr65 125.5(16)
C681 O681 Cr64 131.4(17)
C681 O682 Cr65 133.3(16)
C691 O691 Cr65 132.4(15)
C691 O692 Cr66 130.8(19)
C701 O701 Cr65 139.2(18)
C701 O702 Cr66 139.7(19)
C711 O711 Cr66 129.6(16)
C711 O712 Cr67 131.7(16)
C721 O721 Cr66 134.4(18)
C721 O722 Cr67 132.5(17)
C731 O731 Cr67 131.9(13)
C731 O732 Cr68 130.2(14)
C741 O741 Cr67 129.2(14)
C741 O742 Cr68 136.0(14)
C751 O751 Cr68 132.9(17)
C751 O752 Cr61 129.8(14)
C761 O761 Cr68 131.1(17)
C761 O762 Cr61 127.7(14)
O412 C411 O411 126(3)
O412 C411 C412 118(3)
O411 C411 C412 116(3)
C416 C412 C413 125(3)
C416 C412 C411 116(3)
C413 C412 C411 119(3)
C412 C413 C414 128(3)
C412 C413 H413 116.1
C414 C413 H413 116.1
N41 C414 C413 106(3)
N41 C414 H414 126.8
C413 C414 H414 126.8
C416 C415 N41 118(3)
C416 C415 H415 120.9
N41 C415 H415 120.9
C412 C416 C415 114(3)
C412 C416 H416 122.8
C415 C416 H416 122.8
O421 C421 O422 131.9(19)
O421 C421 C422 115.2(19)
O422 C421 C422 112.9(19)
C423 C422 C425 110.3(14)
C423 C422 C424 113.5(14)
C425 C422 C424 110.0(14)
C423 C422 C421 108.4(14)
C425 C422 C421 105.7(14)
C424 C422 C421 108.6(14)
C422 C423 H42C 109.5
C422 C423 H42D 109.5
H42C C423 H42D 109.5
C422 C423 H42E 109.5
H42C C423 H42E 109.5
H42D C423 H42E 109.5
C422 C424 H42F 109.5
C422 C424 H42G 109.5
H42F C424 H42G 109.5
C422 C424 H42H 109.5
H42F C424 H42H 109.5
H42G C424 H42H 109.5
C422 C425 H42I 109.5
C422 C425 H42J 109.5
H42I C425 H42J 109.5
C422 C425 H42K 109.5
H42I C425 H42K 109.5
H42J C425 H42K 109.5
O431 C431 O432 123(2)
O431 C431 C432 122(2)
O432 C431 C432 111(2)
C437 C432 C438 117(3)
C437 C432 C435 135(4)
C438 C432 C435 48.1(19)
C437 C432 C433 53(2)
C438 C432 C433 147(2)
C435 C432 C433 113.0(17)
C437 C432 C434 55(2)
C438 C432 C434 67.2(18)
C435 C432 C434 110.0(16)
C433 C432 C434 107.5(15)
C437 C432 C431 115(3)
C438 C432 C431 105(2)
C435 C432 C431 110.0(16)
C433 C432 C431 107.3(15)
C434 C432 C431 108.9(15)
C437 C432 C436 109(3)
C438 C432 C436 105(2)
C435 C432 C436 57(2)
C433 C432 C436 60.5(17)
C434 C432 C436 146(2)
C431 C432 C436 105(2)
C432 C433 H43D 109.5
C432 C433 H43E 109.5
H43D C433 H43E 109.5
C432 C433 H43F 109.5
H43D C433 H43F 109.5
H43E C433 H43F 109.5
C432 C434 H43G 109.5
C432 C434 H43H 109.5
H43G C434 H43H 109.5
C432 C434 H43I 109.5
H43G C434 H43I 109.5
H43H C434 H43I 109.5
C432 C435 H43J 109.5
C432 C435 H43K 109.5
H43J C435 H43K 109.5
C432 C435 H43L 109.5
H43J C435 H43L 109.5
H43K C435 H43L 109.5
C432 C436 H43M 109.5
C432 C436 H43N 109.5
H43M C436 H43N 109.5
C432 C436 H43O 109.5
H43M C436 H43O 109.5
H43N C436 H43O 109.5
C432 C437 H43P 109.5
C432 C437 H43Q 109.5
H43P C437 H43Q 109.5
C432 C437 H43R 109.5
H43P C437 H43R 109.5
H43Q C437 H43R 109.5
C432 C438 H43S 109.5
C432 C438 H43T 109.5
H43S C438 H43T 109.5
C432 C438 H43U 109.5
H43S C438 H43U 109.5
H43T C438 H43U 109.5
O441 C441 O442 121(2)
O441 C441 C442 117(2)
O442 C441 C442 119(2)
C446 C442 C447 125(4)
C446 C442 C445 108(5)
C447 C442 C445 57(2)
C446 C442 C444 79(3)
C447 C442 C444 66(2)
C445 C442 C444 113.4(18)
C446 C442 C443 31(4)
C447 C442 C443 154(3)
C445 C442 C443 110.8(17)
C444 C442 C443 105.6(16)
C446 C442 C441 133(5)
C447 C442 C441 99(2)
C445 C442 C441 109.7(16)
C444 C442 C441 109.6(16)
C443 C442 C441 107.5(16)
C446 C442 C448 103(3)
C447 C442 C448 93(2)
C445 C442 C448 40(2)
C444 C442 C448 153(2)
C443 C442 C448 86(2)
C441 C442 C448 89(2)
C442 C443 H44D 109.5
C442 C443 H44E 109.5
H44D C443 H44E 109.5
C442 C443 H44F 109.5
H44D C443 H44F 109.5
H44E C443 H44F 109.5
C442 C444 H44G 109.5
C442 C444 H44H 109.5
H44G C444 H44H 109.5
C442 C444 H44I 109.5
H44G C444 H44I 109.5
H44H C444 H44I 109.5
C442 C445 H44J 109.5
C442 C445 H44K 109.5
H44J C445 H44K 109.5
C442 C445 H44L 109.5
H44J C445 H44L 109.5
H44K C445 H44L 109.5
C442 C446 H44M 109.5
C442 C446 H44N 109.5
H44M C446 H44N 109.5
C442 C446 H44O 109.5
H44M C446 H44O 109.5
H44N C446 H44O 109.5
C442 C447 H44P 109.5
C442 C447 H44Q 109.5
H44P C447 H44Q 109.5
C442 C447 H44R 109.5
H44P C447 H44R 109.5
H44Q C447 H44R 109.5
C442 C448 H44S 109.5
C442 C448 H44T 109.5
H44S C448 H44T 109.5
C442 C448 H44U 109.5
H44S C448 H44U 109.5
H44T C448 H44U 109.5
O451 C451 O452 130(2)
O451 C451 C452 114(2)
O452 C451 C452 115.9(19)
C453 C452 C455 112.1(15)
C453 C452 C454 110.6(14)
C455 C452 C454 108.9(14)
C453 C452 C451 108.8(14)
C455 C452 C451 110.2(14)
C454 C452 C451 106.0(14)
C452 C453 H45D 109.5
C452 C453 H45E 109.5
H45D C453 H45E 109.5
C452 C453 H45F 109.5
H45D C453 H45F 109.5
H45E C453 H45F 109.5
C452 C454 H45G 109.5
C452 C454 H45H 109.5
H45G C454 H45H 109.5
C452 C454 H45I 109.5
H45G C454 H45I 109.5
H45H C454 H45I 109.5
C452 C455 H45J 109.5
C452 C455 H45K 109.5
H45J C455 H45K 109.5
C452 C455 H45L 109.5
H45J C455 H45L 109.5
H45K C455 H45L 109.5
O461 C461 O462 128(2)
O461 C461 C462 121(2)
O462 C461 C462 110.4(19)
C465 C462 C464 110.8(16)
C465 C462 C463 111.5(16)
C464 C462 C463 109.4(15)
C465 C462 C461 110.0(15)
C464 C462 C461 107.2(14)
C463 C462 C461 107.8(15)
C462 C463 H46A 109.5
C462 C463 H46B 109.5
H46A C463 H46B 109.5
C462 C463 H46C 109.5
H46A C463 H46C 109.5
H46B C463 H46C 109.5
C462 C464 H46D 109.5
C462 C464 H46E 109.5
H46D C464 H46E 109.5
C462 C464 H46F 109.5
H46D C464 H46F 109.5
H46E C464 H46F 109.5
C462 C465 H46G 109.5
C462 C465 H46H 109.5
H46G C465 H46H 109.5
C462 C465 H46I 109.5
H46G C465 H46I 109.5
H46H C465 H46I 109.5
O472 C471 O471 130.3(18)
O472 C471 C472 114.6(18)
O471 C471 C472 115.1(19)
C475 C472 C474 113.1(15)
C475 C472 C473 110.3(15)
C474 C472 C473 110.2(15)
C475 C472 C471 109.0(14)
C474 C472 C471 107.4(14)
C473 C472 C471 106.7(14)
C472 C473 H47A 109.5
C472 C473 H47B 109.5
H47A C473 H47B 109.5
C472 C473 H47C 109.5
H47A C473 H47C 109.5
H47B C473 H47C 109.5
C472 C474 H47D 109.5
C472 C474 H47E 109.5
H47D C474 H47E 109.5
C472 C474 H47F 109.5
H47D C474 H47F 109.5
H47E C474 H47F 109.5
C472 C475 H47G 109.5
C472 C475 H47H 109.5
H47G C475 H47H 109.5
C472 C475 H47I 109.5
H47G C475 H47I 109.5
H47H C475 H47I 109.5
O482 C481 O481 132(2)
O482 C481 C482 118(2)
O481 C481 C482 109.0(17)
C483 C482 C484 112.8(15)
C483 C482 C485 112.2(15)
C484 C482 C485 108.0(15)
C483 C482 C481 106.5(14)
C484 C482 C481 108.6(15)
C485 C482 C481 108.6(14)
C482 C483 H48A 109.5
C482 C483 H48B 109.5
H48A C483 H48B 109.5
C482 C483 H48C 109.5
H48A C483 H48C 109.5
H48B C483 H48C 109.5
C482 C484 H48D 109.5
C482 C484 H48E 109.5
H48D C484 H48E 109.5
C482 C484 H48F 109.5
H48D C484 H48F 109.5
H48E C484 H48F 109.5
C482 C485 H48G 109.5
C482 C485 H48H 109.5
H48G C485 H48H 109.5
C482 C485 H48I 109.5
H48G C485 H48I 109.5
H48H C485 H48I 109.5
O491 C491 O492 136.6(19)
O491 C491 C492 111.9(19)
O492 C491 C492 108.7(18)
C493 C492 C495 112.2(15)
C493 C492 C494 109.5(16)
C495 C492 C494 110.4(15)
C493 C492 C491 107.2(15)
C495 C492 C491 111.4(15)
C494 C492 C491 105.8(14)
C492 C493 H49A 109.5
C492 C493 H49B 109.5
H49A C493 H49B 109.5
C492 C493 H49C 109.5
H49A C493 H49C 109.5
H49B C493 H49C 109.5
C492 C494 H49D 109.5
C492 C494 H49E 109.5
H49D C494 H49E 109.5
C492 C494 H49F 109.5
H49D C494 H49F 109.5
H49E C494 H49F 109.5
C492 C495 H49G 109.5
C492 C495 H49H 109.5
H49G C495 H49H 109.5
C492 C495 H49I 109.5
H49G C495 H49I 109.5
H49H C495 H49I 109.5
O501 C501 O502 127(2)
O501 C501 C502 118(2)
O502 C501 C502 114(2)
C505 C502 C504 112.9(17)
C505 C502 C503 110.3(17)
C504 C502 C503 106.9(16)
C505 C502 C501 109.9(16)
C504 C502 C501 109.0(15)
C503 C502 C501 107.8(15)
C502 C503 H50A 109.5
C502 C503 H50B 109.5
H50A C503 H50B 109.5
C502 C503 H50C 109.5
H50A C503 H50C 109.5
H50B C503 H50C 109.5
C502 C504 H50D 109.5
C502 C504 H50E 109.5
H50D C504 H50E 109.5
C502 C504 H50F 109.5
H50D C504 H50F 109.5
H50E C504 H50F 109.5
C502 C505 H50G 109.5
C502 C505 H50H 109.5
H50G C505 H50H 109.5
C502 C505 H50I 109.5
H50G C505 H50I 109.5
H50H C505 H50I 109.5
O511 C511 O512 123(2)
O511 C511 C512 118(2)
O512 C511 C512 118(2)
C514 C512 C513 105.6(15)
C514 C512 C515 112.4(16)
C513 C512 C515 111.6(16)
C514 C512 C511 110.7(16)
C513 C512 C511 110.2(15)
C515 C512 C511 106.5(14)
C512 C513 H51A 109.5
C512 C513 H51B 109.5
H51A C513 H51B 109.5
C512 C513 H51C 109.5
H51A C513 H51C 109.5
H51B C513 H51C 109.5
C512 C514 H51D 109.5
C512 C514 H51E 109.5
H51D C514 H51E 109.5
C512 C514 H51F 109.5
H51D C514 H51F 109.5
H51E C514 H51F 109.5
C512 C515 H51G 109.5
C512 C515 H51H 109.5
H51G C515 H51H 109.5
C512 C515 H51I 109.5
H51G C515 H51I 109.5
H51H C515 H51I 109.5
O522 C521 O521 126.9(19)
O522 C521 C522 125(2)
O521 C521 C522 107.1(17)
C524 C522 C525 112.5(14)
C524 C522 C523 107.9(14)
C525 C522 C523 110.0(14)
C524 C522 C521 109.8(14)
C525 C522 C521 109.7(14)
C523 C522 C521 106.8(13)
C522 C523 H52A 109.5
C522 C523 H52B 109.5
H52A C523 H52B 109.5
C522 C523 H52C 109.5
H52A C523 H52C 109.5
H52B C523 H52C 109.5
C522 C524 H52D 109.5
C522 C524 H52E 109.5
H52D C524 H52E 109.5
C522 C524 H52F 109.5
H52D C524 H52F 109.5
H52E C524 H52F 109.5
C522 C525 H52G 109.5
C522 C525 H52H 109.5
H52G C525 H52H 109.5
C522 C525 H52I 109.5
H52G C525 H52I 109.5
H52H C525 H52I 109.5
O532 C531 O531 129.0(19)
O532 C531 C532 118.7(18)
O531 C531 C532 111.9(18)
C534 C532 C533 107.0(16)
C534 C532 C535 114.8(16)
C533 C532 C535 106.5(16)
C534 C532 C531 110.1(15)
C533 C532 C531 110.5(17)
C535 C532 C531 107.8(15)
C532 C533 H53D 109.5
C532 C533 H53E 109.5
H53D C533 H53E 109.5
C532 C533 H53F 109.5
H53D C533 H53F 109.5
H53E C533 H53F 109.5
C532 C534 H53G 109.5
C532 C534 H53H 109.5
H53G C534 H53H 109.5
C532 C534 H53I 109.5
H53G C534 H53I 109.5
H53H C534 H53I 109.5
C532 C535 H53J 109.5
C532 C535 H53K 109.5
H53J C535 H53K 109.5
C532 C535 H53L 109.5
H53J C535 H53L 109.5
H53K C535 H53L 109.5
O542 C541 O541 123(2)
O542 C541 C542 127(2)
O541 C541 C542 109(2)
C545 C542 C544 108.8(16)
C545 C542 C543 110.1(16)
C544 C542 C543 110.3(16)
C545 C542 C541 110.1(16)
C544 C542 C541 111.4(16)
C543 C542 C541 106.1(15)
C542 C543 H54D 109.5
C542 C543 H54E 109.5
H54D C543 H54E 109.5
C542 C543 H54F 109.5
H54D C543 H54F 109.5
H54E C543 H54F 109.5
C542 C544 H54G 109.5
C542 C544 H54H 109.5
H54G C544 H54H 109.5
C542 C544 H54I 109.5
H54G C544 H54I 109.5
H54H C544 H54I 109.5
C542 C545 H54J 109.5
C542 C545 H54K 109.5
H54J C545 H54K 109.5
C542 C545 H54L 109.5
H54J C545 H54L 109.5
H54K C545 H54L 109.5
O551 C551 O552 129(2)
O551 C551 C552 114(2)
O552 C551 C552 117(2)
C555 C552 C553 110.0(16)
C555 C552 C554 109.9(15)
C553 C552 C554 108.9(15)
C555 C552 C551 110.0(15)
C553 C552 C551 109.4(15)
C554 C552 C551 108.7(14)
C552 C553 H55D 109.5
C552 C553 H55E 109.5
H55D C553 H55E 109.5
C552 C553 H55F 109.5
H55D C553 H55F 109.5
H55E C553 H55F 109.5
C552 C554 H55G 109.5
C552 C554 H55H 109.5
H55G C554 H55H 109.5
C552 C554 H55I 109.5
H55G C554 H55I 109.5
H55H C554 H55I 109.5
C552 C555 H55J 109.5
C552 C555 H55K 109.5
H55J C555 H55K 109.5
C552 C555 H55L 109.5
H55J C555 H55L 109.5
H55K C555 H55L 109.5
O561 C561 O562 129.9(18)
O561 C561 C562 114.6(18)
O562 C561 C562 115.5(18)
C563 C562 C565 109.0(14)
C563 C562 C564 111.1(15)
C565 C562 C564 108.0(14)
C563 C562 C561 109.4(14)
C565 C562 C561 112.5(15)
C564 C562 C561 106.9(14)
C562 C563 H56A 109.5
C562 C563 H56B 109.5
H56A C563 H56B 109.5
C562 C563 H56C 109.5
H56A C563 H56C 109.5
H56B C563 H56C 109.5
C562 C564 H56D 109.5
C562 C564 H56E 109.5
H56D C564 H56E 109.5
C562 C564 H56F 109.5
H56D C564 H56F 109.5
H56E C564 H56F 109.5
C562 C565 H56G 109.5
C562 C565 H56H 109.5
H56G C565 H56H 109.5
C562 C565 H56I 109.5
H56G C565 H56I 109.5
H56H C565 H56I 109.5
C572 C571 H57A 109.5
C572 C571 H57B 109.5
H57A C571 H57B 109.5
C572 C571 H57C 109.5
H57A C571 H57C 109.5
H57B C571 H57C 109.5
C573 C572 C571 143(5)
C573 C572 H57D 101.3
C571 C572 H57D 101.3
C573 C572 H57E 101.3
C571 C572 H57E 101.3
H57D C572 H57E 104.5
C572 C573 N42 133(4)
C572 C573 H57F 103.9
N42 C573 H57F 103.9
C572 C573 H57G 103.9
N42 C573 H57G 103.9
H57F C573 H57G 105.4
C575 C574 N42 131(3)
C575 C574 H57H 104.4
N42 C574 H57H 104.4
C575 C574 H57I 104.4
N42 C574 H57I 104.4
H57H C574 H57I 105.6
C574 C575 C576 141(3)
C574 C575 H57J 101.7
C576 C575 H57J 101.7
C574 C575 H57K 101.7
C576 C575 H57K 101.7
H57J C575 H57K 104.7
C575 C576 H57L 109.5
C575 C576 H57M 109.5
H57L C576 H57M 109.5
C575 C576 H57N 109.5
H57L C576 H57N 109.5
H57M C576 H57N 109.5
O612 C611 O611 123(3)
O612 C611 C612 121(3)
O611 C611 C612 115(3)
C613 C612 C616 117(4)
C613 C612 C611 123(4)
C616 C612 C611 119(4)
C612 C613 C614 124(4)
C612 C613 H613 117.9
C614 C613 H613 117.9
N61 C614 C613 110(3)
N61 C614 H614 125.2
C613 C614 H614 125.2
N61 C615 C616 115(4)
N61 C615 H615 122.5
C616 C615 H615 122.5
C612 C616 C615 122(4)
C612 C616 H616 118.8
C615 C616 H616 118.8
O622 C621 O621 124.8(18)
O622 C621 C622 122.7(19)
O621 C621 C622 112.4(18)
C625 C622 C624 111.8(14)
C625 C622 C623 111.2(14)
C624 C622 C623 109.2(14)
C625 C622 C621 110.3(14)
C624 C622 C621 107.2(13)
C623 C622 C621 107.0(13)
C622 C623 H62A 109.5
C622 C623 H62B 109.5
H62A C623 H62B 109.5
C622 C623 H62C 109.5
H62A C623 H62C 109.5
H62B C623 H62C 109.5
C622 C624 H62D 109.5
C622 C624 H62E 109.5
H62D C624 H62E 109.5
C622 C624 H62F 109.5
H62D C624 H62F 109.5
H62E C624 H62F 109.5
C622 C625 H62G 109.5
C622 C625 H62H 109.5
H62G C625 H62H 109.5
C622 C625 H62I 109.5
H62G C625 H62I 109.5
H62H C625 H62I 109.5
O631 C631 O632 126(2)
O631 C631 C632 121(2)
O632 C631 C632 112(2)
C635 C632 C634 115.5(16)
C635 C632 C633 107.8(14)
C634 C632 C633 109.1(15)
C635 C632 C631 108.4(14)
C634 C632 C631 106.4(14)
C633 C632 C631 109.6(15)
C632 C633 H63D 109.5
C632 C633 H63E 109.5
H63D C633 H63E 109.5
C632 C633 H63F 109.5
H63D C633 H63F 109.5
H63E C633 H63F 109.5
C632 C634 H63G 109.5
C632 C634 H63H 109.5
H63G C634 H63H 109.5
C632 C634 H63I 109.5
H63G C634 H63I 109.5
H63H C634 H63I 109.5
C632 C635 H63J 109.5
C632 C635 H63K 109.5
H63J C635 H63K 109.5
C632 C635 H63L 109.5
H63J C635 H63L 109.5
H63K C635 H63L 109.5
O642 C641 O641 118.8(18)
O642 C641 C642 120(2)
O641 C641 C642 122(2)
C645 C642 C643 108.1(15)
C645 C642 C644 113.7(16)
C643 C642 C644 108.4(15)
C645 C642 C641 109.6(15)
C643 C642 C641 107.7(15)
C644 C642 C641 109.1(14)
C642 C643 H64D 109.5
C642 C643 H64E 109.5
H64D C643 H64E 109.5
C642 C643 H64F 109.5
H64D C643 H64F 109.5
H64E C643 H64F 109.5
C642 C644 H64G 109.5
C642 C644 H64H 109.5
H64G C644 H64H 109.5
C642 C644 H64I 109.5
H64G C644 H64I 109.5
H64H C644 H64I 109.5
C642 C645 H64J 109.5
C642 C645 H64K 109.5
H64J C645 H64K 109.5
C642 C645 H64L 109.5
H64J C645 H64L 109.5
H64K C645 H64L 109.5
O652 C651 O651 127.2(19)
O652 C651 C652 124(2)
O651 C651 C652 109.0(18)
C654 C652 C653 111.2(14)
C654 C652 C655 107.8(14)
C653 C652 C655 110.2(15)
C654 C652 C651 110.9(15)
C653 C652 C651 107.6(13)
C655 C652 C651 109.2(14)
C652 C653 H65D 109.5
C652 C653 H65E 109.5
H65D C653 H65E 109.5
C652 C653 H65F 109.5
H65D C653 H65F 109.5
H65E C653 H65F 109.5
C652 C654 H65G 109.5
C652 C654 H65H 109.5
H65G C654 H65H 109.5
C652 C654 H65I 109.5
H65G C654 H65I 109.5
H65H C654 H65I 109.5
C652 C655 H65J 109.5
C652 C655 H65K 109.5
H65J C655 H65K 109.5
C652 C655 H65L 109.5
H65J C655 H65L 109.5
H65K C655 H65L 109.5
O661 C661 O662 125.8(17)
O661 C661 C662 117.2(18)
O662 C661 C662 117.0(16)
C665 C662 C663 113.1(14)
C665 C662 C664 113.8(14)
C663 C662 C664 104.1(13)
C665 C662 C661 110.0(13)
C663 C662 C661 106.6(13)
C664 C662 C661 108.9(13)
C662 C663 H66A 109.5
C662 C663 H66B 109.5
H66A C663 H66B 109.5
C662 C663 H66C 109.5
H66A C663 H66C 109.5
H66B C663 H66C 109.5
C662 C664 H66D 109.5
C662 C664 H66E 109.5
H66D C664 H66E 109.5
C662 C664 H66F 109.5
H66D C664 H66F 109.5
H66E C664 H66F 109.5
C662 C665 H66G 109.5
C662 C665 H66H 109.5
H66G C665 H66H 109.5
C662 C665 H66I 109.5
H66G C665 H66I 109.5
H66H C665 H66I 109.5
O672 C671 O671 132(2)
O672 C671 C672 116(2)
O671 C671 C672 111.1(19)
C675 C672 C673 110.3(16)
C675 C672 C674 107.8(16)
C673 C672 C674 112.3(16)
C675 C672 C671 114.7(16)
C673 C672 C671 106.3(15)
C674 C672 C671 105.4(15)
C672 C673 H67A 109.5
C672 C673 H67B 109.5
H67A C673 H67B 109.5
C672 C673 H67C 109.5
H67A C673 H67C 109.5
H67B C673 H67C 109.5
C672 C674 H67D 109.5
C672 C674 H67E 109.5
H67D C674 H67E 109.5
C672 C674 H67F 109.5
H67D C674 H67F 109.5
H67E C674 H67F 109.5
C672 C675 H67G 109.5
C672 C675 H67H 109.5
H67G C675 H67H 109.5
C672 C675 H67I 109.5
H67G C675 H67I 109.5
H67H C675 H67I 109.5
O681 C681 O682 124(2)
O681 C681 C682 121(2)
O682 C681 C682 115(2)
C683 C682 C685 109.0(16)
C683 C682 C684 109.5(15)
C685 C682 C684 110.4(16)
C683 C682 C681 110.8(15)
C685 C682 C681 108.3(15)
C684 C682 C681 108.8(15)
C682 C683 H68A 109.5
C682 C683 H68B 109.5
H68A C683 H68B 109.5
C682 C683 H68C 109.5
H68A C683 H68C 109.5
H68B C683 H68C 109.5
C682 C684 H68D 109.5
C682 C684 H68E 109.5
H68D C684 H68E 109.5
C682 C684 H68F 109.5
H68D C684 H68F 109.5
H68E C684 H68F 109.5
C682 C685 H68G 109.5
C682 C685 H68H 109.5
H68G C685 H68H 109.5
C682 C685 H68I 109.5
H68G C685 H68I 109.5
H68H C685 H68I 109.5
O692 C691 O691 130(2)
O692 C691 C692 120(2)
O691 C691 C692 106.6(19)
C693 C692 C694 110.9(14)
C693 C692 C695 107.7(14)
C694 C692 C695 110.5(15)
C693 C692 C691 109.0(14)
C694 C692 C691 105.4(14)
C695 C692 C691 113.3(15)
C692 C693 H69A 109.5
C692 C693 H69B 109.5
H69A C693 H69B 109.5
C692 C693 H69C 109.5
H69A C693 H69C 109.5
H69B C693 H69C 109.5
C692 C694 H69D 109.5
C692 C694 H69E 109.5
H69D C694 H69E 109.5
C692 C694 H69F 109.5
H69D C694 H69F 109.5
H69E C694 H69F 109.5
C692 C695 H69G 109.5
C692 C695 H69H 109.5
H69G C695 H69H 109.5
C692 C695 H69I 109.5
H69G C695 H69I 109.5
H69H C695 H69I 109.5
O702 C701 O701 116(2)
O702 C701 C702 123(3)
O701 C701 C702 121(3)
C705 C702 C704 108.3(17)
C705 C702 C703 113.2(17)
C704 C702 C703 109.5(17)
C705 C702 C701 111.7(17)
C704 C702 C701 108.9(16)
C703 C702 C701 105.2(15)
C702 C703 H70A 109.5
C702 C703 H70B 109.5
H70A C703 H70B 109.5
C702 C703 H70C 109.5
H70A C703 H70C 109.5
H70B C703 H70C 109.5
C702 C704 H70D 109.5
C702 C704 H70E 109.5
H70D C704 H70E 109.5
C702 C704 H70F 109.5
H70D C704 H70F 109.5
H70E C704 H70F 109.5
C702 C705 H70G 109.5
C702 C705 H70H 109.5
H70G C705 H70H 109.5
C702 C705 H70I 109.5
H70G C705 H70I 109.5
H70H C705 H70I 109.5
O711 C711 O712 128(2)
O711 C711 C712 115(2)
O712 C711 C712 116(2)
C715 C712 C713 113.5(16)
C715 C712 C714 110.1(16)
C713 C712 C714 106.1(15)
C715 C712 C711 111.4(16)
C713 C712 C711 109.4(15)
C714 C712 C711 106.0(15)
C712 C713 H71A 109.5
C712 C713 H71B 109.5
H71A C713 H71B 109.5
C712 C713 H71C 109.5
H71A C713 H71C 109.5
H71B C713 H71C 109.5
C712 C714 H71D 109.5
C712 C714 H71E 109.5
H71D C714 H71E 109.5
C712 C714 H71F 109.5
H71D C714 H71F 109.5
H71E C714 H71F 109.5
C712 C715 H71G 109.5
C712 C715 H71H 109.5
H71G C715 H71H 109.5
C712 C715 H71I 109.5
H71G C715 H71I 109.5
H71H C715 H71I 109.5
O721 C721 O722 124(2)
O721 C721 C722 120(2)
O722 C721 C722 115(2)
C723 C722 C724 106.7(15)
C723 C722 C725 111.4(16)
C724 C722 C725 113.0(16)
C723 C722 C721 110.5(16)
C724 C722 C721 111.0(16)
C725 C722 C721 104.4(14)
C722 C723 H72A 109.5
C722 C723 H72B 109.5
H72A C723 H72B 109.5
C722 C723 H72C 109.5
H72A C723 H72C 109.5
H72B C723 H72C 109.5
C722 C724 H72D 109.5
C722 C724 H72E 109.5
H72D C724 H72E 109.5
C722 C724 H72F 109.5
H72D C724 H72F 109.5
H72E C724 H72F 109.5
C722 C725 H72G 109.5
C722 C725 H72H 109.5
H72G C725 H72H 109.5
C722 C725 H72I 109.5
H72G C725 H72I 109.5
H72H C725 H72I 109.5
O732 C731 O731 132.8(19)
O732 C731 C732 111.0(19)
O731 C731 C732 115.7(18)
C733 C732 C735 108.9(14)
C733 C732 C734 110.1(14)
C735 C732 C734 110.2(14)
C733 C732 C731 110.4(14)
C735 C732 C731 110.3(14)
C734 C732 C731 107.0(14)
C732 C733 H73D 109.5
C732 C733 H73E 109.5
H73D C733 H73E 109.5
C732 C733 H73F 109.5
H73D C733 H73F 109.5
H73E C733 H73F 109.5
C732 C734 H73G 109.5
C732 C734 H73H 109.5
H73G C734 H73H 109.5
C732 C734 H73I 109.5
H73G C734 H73I 109.5
H73H C734 H73I 109.5
C732 C735 H73J 109.5
C732 C735 H73K 109.5
H73J C735 H73K 109.5
C732 C735 H73L 109.5
H73J C735 H73L 109.5
H73K C735 H73L 109.5
O742 C741 O741 130.4(19)
O742 C741 C742 115.2(17)
O741 C741 C742 114.4(18)
C743 C742 C744 110.5(15)
C743 C742 C745 112.1(15)
C744 C742 C745 109.6(14)
C743 C742 C741 105.5(14)
C744 C742 C741 108.3(14)
C745 C742 C741 110.8(14)
C742 C743 H74D 109.5
C742 C743 H74E 109.5
H74D C743 H74E 109.5
C742 C743 H74F 109.5
H74D C743 H74F 109.5
H74E C743 H74F 109.5
C742 C744 H74G 109.5
C742 C744 H74H 109.5
H74G C744 H74H 109.5
C742 C744 H74I 109.5
H74G C744 H74I 109.5
H74H C744 H74I 109.5
C742 C745 H74J 109.5
C742 C745 H74K 109.5
H74J C745 H74K 109.5
C742 C745 H74L 109.5
H74J C745 H74L 109.5
H74K C745 H74L 109.5
O751 C751 O752 127(2)
O751 C751 C752 119(2)
O752 C751 C752 114(2)
C758 C752 C753 48(2)
C758 C752 C755 65(2)
C753 C752 C755 112.2(16)
C758 C752 C754 132(3)
C753 C752 C754 108.0(16)
C755 C752 C754 109.3(16)
C758 C752 C756 119(3)
C753 C752 C756 141(3)
C755 C752 C756 64(2)
C754 C752 C756 48(2)
C758 C752 C751 117(3)
C753 C752 C751 107.9(15)
C755 C752 C751 109.6(15)
C754 C752 C751 109.9(15)
C756 C752 C751 109(3)
C758 C752 C757 109(3)
C753 C752 C757 63.5(19)
C755 C752 C757 150(3)
C754 C752 C757 52(2)
C756 C752 C757 100(2)
C751 C752 C757 99(2)
C752 C753 H75D 109.5
C752 C753 H75E 109.5
H75D C753 H75E 109.5
C752 C753 H75F 109.5
H75D C753 H75F 109.5
H75E C753 H75F 109.5
C752 C754 H75G 109.5
C752 C754 H75H 109.5
H75G C754 H75H 109.5
C752 C754 H75I 109.5
H75G C754 H75I 109.5
H75H C754 H75I 109.5
C752 C755 H75J 109.5
C752 C755 H75K 109.5
H75J C755 H75K 109.5
C752 C755 H75L 109.5
H75J C755 H75L 109.5
H75K C755 H75L 109.5
C752 C756 H75M 109.5
C752 C756 H75N 109.5
H75M C756 H75N 109.5
C752 C756 H75O 109.5
H75M C756 H75O 109.5
H75N C756 H75O 109.5
C752 C757 H75P 109.5
C752 C757 H75Q 109.5
H75P C757 H75Q 109.5
C752 C757 H75R 109.5
H75P C757 H75R 109.5
H75Q C757 H75R 109.5
C752 C758 H75S 109.5
C752 C758 H75T 109.5
H75S C758 H75T 109.5
C752 C758 H75U 109.5
H75S C758 H75U 109.5
H75T C758 H75U 109.5
O761 C761 O762 132(2)
O761 C761 C762 119(2)
O762 C761 C762 108.7(19)
C763 C762 C764 107.4(14)
C763 C762 C765 111.2(14)
C764 C762 C765 113.8(14)
C763 C762 C761 108.5(14)
C764 C762 C761 108.7(14)
C765 C762 C761 107.0(14)
C762 C763 H76A 109.5
C762 C763 H76B 109.5
H76A C763 H76B 109.5
C762 C763 H76C 109.5
H76A C763 H76C 109.5
H76B C763 H76C 109.5
C762 C764 H76D 109.5
C762 C764 H76E 109.5
H76D C764 H76E 109.5
C762 C764 H76F 109.5
H76D C764 H76F 109.5
H76E C764 H76F 109.5
C762 C765 H76G 109.5
C762 C765 H76H 109.5
H76G C765 H76H 109.5
C762 C765 H76I 109.5
H76G C765 H76I 109.5
H76H C765 H76I 109.5
C772 C771 H77A 109.5
C772 C771 H77B 109.5
H77A C771 H77B 109.5
C772 C771 H77C 109.5
H77A C771 H77C 109.5
H77B C771 H77C 109.5
C771 C772 C773 122(3)
C771 C772 H77D 106.7
C773 C772 H77D 106.7
C771 C772 H77E 106.7
C773 C772 H77E 106.7
H77D C772 H77E 106.6
N62 C773 C772 133(3)
N62 C773 H77F 103.9
C772 C773 H77F 103.9
N62 C773 H77G 103.9
C772 C773 H77G 103.9
H77F C773 H77G 105.4
C775 C774 N62 127(5)
C775 C774 H77H 105.6
N62 C774 H77H 105.6
C775 C774 H77I 105.6
N62 C774 H77I 105.6
H77H C774 H77I 106.1
C774 C775 C776 137(5)
C774 C775 H77J 103
C776 C775 H77J 103
C774 C775 H77K 103
C776 C775 H77K 103
H77J C775 H77K 105.1
C775 C776 H77L 109.5
C775 C776 H77M 109.5
H77L C776 H77M 109.5
C775 C776 H77N 109.5
H77L C776 H77N 109.5
H77M C776 H77N 109.5
C942 C941 O941 129(4)
C942 C941 C943 129(4)
O941 C941 C943 100(3)
C941 C942 H94D 109.5
C941 C942 H94E 109.5
H94D C942 H94E 109.5
C941 C942 H94F 109.5
H94D C942 H94F 109.5
H94E C942 H94F 109.5
C941 C943 H94G 109.5
C941 C943 H94H 109.5
H94G C943 H94H 109.5
C941 C943 H94I 109.5
H94G C943 H94I 109.5
H94H C943 H94I 109.5
C615 N61 C614 130(3)
C615 N61 Cu2 119(3)
C614 N61 Cu2 110(3)
C773 N62 C774 132(3)
C773 N62 H62J 104.3
C774 N62 H62J 104.3
C773 N62 H62K 104.3
C774 N62 H62K 104.3
H62J N62 H62K 105.6
O182 N181 O183 115(3)
O182 N181 O181 113(3)
O183 N181 O181 132(3)
O186 N182 O185 130(3)
O186 N182 O184 111(2)
O185 N182 O184 119(3)
O591 Cu2 O587 95.8(14)
O591 Cu2 N41 83(2)
O587 Cu2 N41 94.7(14)
O591 Cu2 N61 101(2)
O587 Cu2 N61 79.0(14)
N41 Cu2 N61 172.9(12)
O591 Cu2 O581 91.1(13)
O587 Cu2 O581 170.2(12)
N41 Cu2 O581 93.0(8)
N61 Cu2 O581 92.9(9)
O591 Cu2 O586 172(2)
O587 Cu2 O586 85.1(13)
N41 Cu2 O586 89.6(14)
N61 Cu2 O586 86.6(14)
O581 Cu2 O586 88.9(10)
O591 Cu2 O589 33.0(7)
O587 Cu2 O589 62.9(9)
N41 Cu2 O589 84.1(10)
N61 Cu2 O589 95.8(10)
O581 Cu2 O589 124.1(9)
O586 Cu2 O589 146.6(12)
O591 Cu2 O583 147.8(12)
O587 Cu2 O583 116.2(12)
N41 Cu2 O583 90.7(12)
N61 Cu2 O583 89.2(12)
O581 Cu2 O583 57.6(7)
O586 Cu2 O583 31.3(10)
O589 Cu2 O583 174.6(13)
O591 Cu2 N583 63.9(10)
O587 Cu2 N583 31.9(6)
N41 Cu2 N583 90.2(10)
N61 Cu2 N583 86.1(10)
O581 Cu2 N583 154.2(9)
O586 Cu2 N583 116.8(12)
O589 Cu2 N583 31.0(4)
O583 Cu2 N583 148.0(10)

loop_
_geom_bond_atom_site_label_1
_geom_bond_atom_site_label_2
_geom_bond_distance
Cr1 F1 1.923(11)
Cr1 O21 1.948(15)
Cr1 F8 1.976(11)
Cr1 O152 1.973(16)
Cr1 O162 2.022(16)
Cr1 O11 2.054(15)
Cr2 O22 1.949(14)
Cr2 O31 1.997(15)
Cr2 F2 2.004(11)
Cr2 F1 2.031(12)
Cr2 O12 2.040(14)
Cr2 O41 2.079(16)
Cr3 F2 1.819(12)
Cr3 O42 1.952(16)
Cr3 O61 1.987(16)
Cr3 F3 1.994(11)
Cr3 O32 2.004(17)
Cr3 O51 2.041(17)
Cr4 O52 1.873(17)
Cr4 F3 1.911(11)
Cr4 O71 1.910(16)
Cr4 O62 1.941(17)
Cr4 F4 1.967(12)
Cr4 O81 1.968(17)
Cr5 F5 1.878(12)
Cr5 O72 1.899(18)
Cr5 F4 1.934(11)
Cr5 O101 1.966(16)
Cr5 O82 1.999(16)
Cr5 O91 2.028(17)
Cr6 F6 1.892(10)
Cr6 O102 1.918(15)
Cr6 O121 1.947(17)
Cr6 O111 1.987(16)
Cr6 F5 1.995(12)
Cr6 O92 2.029(17)
Cr7 F7 1.931(11)
Cr7 O122 1.931(16)
Cr7 O131 1.942(15)
Cr7 F6 1.966(12)
Cr7 O112 1.982(15)
Cr7 O141 1.992(17)
Cr8 O151 1.879(14)
Cr8 F8 1.891(12)
Cr8 F7 1.907(11)
Cr8 O161 1.952(16)
Cr8 O132 1.975(15)
Cr8 O142 1.997(17)
Cr21 O221 1.951(16)
Cr21 F28 1.999(11)
Cr21 O352 2.006(14)
Cr21 F21 2.002(12)
Cr21 O211 2.078(17)
Cr21 O362 2.087(17)
Cr22 O222 1.951(14)
Cr22 F21 1.960(11)
Cr22 O241 1.989(17)
Cr22 F22 2.004(12)
Cr22 O212 2.055(18)
Cr22 O231 2.083(17)
Cr23 F22 1.862(13)
Cr23 O232 1.909(15)
Cr23 F23 1.964(11)
Cr23 O242 1.971(18)
Cr23 O261 1.983(17)
Cr23 O251 2.003(16)
Cr24 F23 1.881(11)
Cr24 F24 1.899(13)
Cr24 O281 1.917(19)
Cr24 O252 1.924(16)
Cr24 O262 1.93(2)
Cr24 O271 1.958(19)
Cr25 O291 1.875(16)
Cr25 F25 1.882(12)
Cr25 F24 1.902(12)
Cr25 O301 1.91(2)
Cr25 O272 1.92(2)
Cr25 O282 2.04(2)
Cr26 F26 1.907(12)
Cr26 F25 1.937(12)
Cr26 O302 1.95(2)
Cr26 O292 1.95(2)
Cr26 O321 1.98(2)
Cr26 O311 2.02(2)
Cr27 O322 1.90(2)
Cr27 F26 1.901(13)
Cr27 O312 1.93(2)
Cr27 O341 1.944(18)
Cr27 F27 1.954(12)
Cr27 O331 1.965(19)
Cr28 F28 1.859(12)
Cr28 O361 1.913(17)
Cr28 O351 1.920(16)
Cr28 F27 1.925(12)
Cr28 O332 2.017(17)
Cr28 O342 2.034(18)
O11 C11 1.26(3)
O12 C11 1.35(2)
O21 C21 1.25(2)
O22 C21 1.21(2)
O31 C31 1.18(2)
O32 C31 1.24(2)
O41 C41 1.18(2)
O42 C41 1.11(2)
O51 C51 1.23(2)
O52 C51 1.25(2)
O61 C61 1.17(2)
O62 C61 1.21(2)
O71 C71 1.37(2)
O72 C71 1.25(3)
O81 C81 1.25(2)
O82 C81 1.24(2)
O91 C91 1.16(2)
O92 C91 1.19(2)
O101 C101 1.20(2)
O102 C101 1.25(2)
O111 C111 1.20(2)
O112 C111 1.23(2)
O121 C121 1.29(2)
O122 C121 1.26(2)
O131 C131 1.25(2)
O132 C131 1.32(2)
O141 C141 1.18(2)
O142 C141 1.27(2)
O151 C151 1.26(2)
O152 C151 1.27(2)
O161 C161 1.22(2)
O162 C161 1.23(2)
O181 N181 1.26(3)
O182 N181 1.18(3)
O183 N181 1.25(3)
O183 Cu1 2.099(17)
O184 N182 1.54(3)
O184 Cu1 1.895(17)
O185 N182 1.35(3)
O186 N182 1.32(2)
O211 C211 1.30(3)
O212 C211 1.24(3)
O221 C221 1.21(3)
O222 C221 1.28(2)
O231 C231 1.18(2)
O232 C231 1.24(2)
O241 C241 1.26(2)
O242 C241 1.23(2)
O251 C251 1.24(2)
O252 C251 1.19(2)
O261 C261 1.27(2)
O262 C261 1.13(2)
O271 C271 1.14(3)
O272 C271 1.19(3)
O281 C281 1.19(3)
O282 C281 1.24(3)
O291 C291 1.17(3)
O292 C291 1.31(3)
N11 C14 1.41(3)
N11 C15 1.42(3)
N11 Cu1 2.04(2)
N12 C174 1.38(3)
N12 C173 1.37(3)
N12 H12W 0.92
N12 H12X 0.92
N582 O584 1.273(19)
N582 O585 1.284(19)
N582 O586 1.290(19)
O586 O583 1.24(4)
O586 Cu2 2.19(4)
N581 O581 1.292(19)
N581 O582 1.30(2)
N581 O583 1.31(2)
O581 Cu2 2.149(17)
O583 Cu2 2.37(3)
N583 O589 1.269(16)
N583 O587 1.283(18)
N583 O588 1.331(19)
N583 Cu2 2.42(2)
O587 Cu2 1.94(3)
O589 O591 1.300(19)
O589 O590 1.305(19)
O589 Cu2 2.33(3)
O591 Cu2 1.67(5)
N21 C215 1.24(3)
N21 C214 1.30(3)
N21 Cu1 2.09(2)
N22 C374 1.38(3)
N22 C373 1.49(3)
N22 H22A 0.92
N22 H22B 0.92
N41 C414 1.38(3)
N41 C415 1.45(3)
N41 Cu2 2.06(2)
N42 C573 1.31(3)
N42 C574 1.31(3)
N42 H42A 0.92
N42 H42B 0.92
C11 C12 1.43(3)
C12 C13 1.32(3)
C12 C16 1.37(3)
C13 C14 1.48(3)
C13 H13 0.95
C14 H14 0.95
C15 C16 1.37(3)
C15 H15 0.95
C16 H16 0.95
C21 C22 1.580(12)
C22 C25 1.514(11)
C22 C24 1.523(12)
C22 C23 1.525(12)
C23 H23A 0.98
C23 H23B 0.98
C23 H23C 0.98
C24 H24A 0.98
C24 H24B 0.98
C24 H24C 0.98
C25 H25A 0.98
C25 H25B 0.98
C25 H25C 0.98
C31 C32 1.579(12)
C32 C35 1.512(12)
C32 C34 1.514(12)
C32 C33 1.514(12)
C33 H33A 0.98
C33 H33B 0.98
C33 H33C 0.98
C34 H34A 0.98
C34 H34B 0.98
C34 H34C 0.98
C35 H35A 0.98
C35 H35B 0.98
C35 H35C 0.98
C41 C42 1.581(12)
C42 C45 1.498(12)
C42 C43 1.517(12)
C42 C44 1.525(12)
C43 H43A 0.98
C43 H43B 0.98
C43 H43C 0.98
C44 H44A 0.98
C44 H44B 0.98
C44 H44C 0.98
C45 H45A 0.98
C45 H45B 0.98
C45 H45C 0.98
C51 C52 1.574(12)
C52 C55 1.514(12)
C52 C53 1.516(12)
C52 C54 1.528(12)
C53 H53A 0.98
C53 H53B 0.98
C53 H53C 0.98
C54 H54A 0.98
C54 H54B 0.98
C54 H54C 0.98
C55 H55A 0.98
C55 H55B 0.98
C55 H55C 0.98
C61 C62 1.582(12)
C62 C65 1.518(12)
C62 C64 1.518(12)
C62 C63 1.523(12)
C63 H63A 0.98
C63 H63B 0.98
C63 H63C 0.98
C64 H64A 0.98
C64 H64B 0.98
C64 H64C 0.98
C65 H65A 0.98
C65 H65B 0.98
C65 H65C 0.98
C71 C72 1.592(13)
C72 C75 1.496(12)
C72 C74 1.514(12)
C72 C73 1.515(12)
C73 H73A 0.98
C73 H73B 0.98
C73 H73C 0.98
C74 H74A 0.98
C74 H74B 0.98
C74 H74C 0.98
C75 H75A 0.98
C75 H75B 0.98
C75 H75C 0.98
C81 C82 1.580(13)
C82 C83 1.512(12)
C82 C84 1.524(12)
C82 C85 1.525(12)
C83 H83A 0.98
C83 H83B 0.98
C83 H83C 0.98
C84 H84A 0.98
C84 H84B 0.98
C84 H84C 0.98
C85 H85A 0.98
C85 H85B 0.98
C85 H85C 0.98
C91 C92 1.585(12)
C92 C95 1.495(12)
C92 C94 1.514(12)
C92 C93 1.522(12)
C93 H93A 0.98
C93 H93B 0.98
C93 H93C 0.98
C94 H94A 0.98
C94 H94B 0.98
C94 H94C 0.98
C95 H95A 0.98
C95 H95B 0.98
C95 H95C 0.98
C101 C102 1.571(12)
C102 C105 1.506(12)
C102 C103 1.517(12)
C102 C104 1.528(12)
C103 H10A 0.98
C103 H10B 0.98
C103 H10C 0.98
C104 H10D 0.98
C104 H10E 0.98
C104 H10F 0.98
C105 H10G 0.98
C105 H10H 0.98
C105 H10I 0.98
C111 C112 1.573(12)
C112 C115 1.494(11)
C112 C113 1.516(11)
C112 C114 1.519(11)
C113 H11A 0.98
C113 H11B 0.98
C113 H11C 0.98
C114 H11D 0.98
C114 H11E 0.98
C114 H11F 0.98
C115 H11G 0.98
C115 H11H 0.98
C115 H11I 0.98
C121 C122 1.582(12)
C122 C124 1.500(12)
C122 C125 1.519(12)
C122 C123 1.524(12)
C123 H12A 0.98
C123 H12B 0.98
C123 H12C 0.98
C124 H12D 0.98
C124 H12E 0.98
C124 H12F 0.98
C125 H12G 0.98
C125 H12H 0.98
C125 H12I 0.98
C131 C132 1.585(12)
C132 C138 1.27(4)
C132 C135 1.514(12)
C132 C133 1.520(12)
C132 C134 1.519(12)
C132 C137 1.67(3)
C132 C136 1.74(3)
C133 H13A 0.98
C133 H13B 0.98
C133 H13C 0.98
C134 H13D 0.98
C134 H13E 0.98
C134 H13F 0.98
C135 H13G 0.98
C135 H13H 0.98
C135 H13I 0.98
C136 H13J 0.98
C136 H13K 0.98
C136 H13L 0.98
C137 H13M 0.98
C137 H13N 0.98
C137 H13O 0.98
C138 H13P 0.98
C138 H13Q 0.98
C138 H13R 0.98
C141 C142 1.582(12)
C142 C147 1.39(3)
C142 C146 1.48(4)
C142 C145 1.497(12)
C142 C144 1.524(12)
C142 C143 1.524(12)
C142 C148 1.66(4)
C143 H14A 0.98
C143 H14B 0.98
C143 H14C 0.98
C144 H14D 0.98
C144 H14E 0.98
C144 H14F 0.98
C145 H14G 0.98
C145 H14H 0.98
C145 H14I 0.98
C146 H14J 0.98
C146 H14K 0.98
C146 H14L 0.98
C147 H14M 0.98
C147 H14N 0.98
C147 H14O 0.98
C148 H14P 0.98
C148 H14Q 0.98
C148 H14R 0.98
C151 C152 1.560(12)
C152 C155 1.508(12)
C152 C153 1.522(12)
C152 C154 1.523(12)
C153 H15A 0.98
C153 H15B 0.98
C153 H15C 0.98
C154 H15D 0.98
C154 H15E 0.98
C154 H15F 0.98
C155 H15G 0.98
C155 H15H 0.98
C155 H15I 0.98
C161 C162 1.582(12)
C162 C166 1.42(5)
C162 C168 1.46(5)
C162 C165 1.516(12)
C162 C164 1.519(12)
C162 C163 1.537(12)
C162 C167 1.72(4)
C163 H16A 0.98
C163 H16B 0.98
C163 H16C 0.98
C164 H16D 0.98
C164 H16E 0.98
C164 H16F 0.98
C165 H16G 0.98
C165 H16H 0.98
C165 H16I 0.98
C166 H16J 0.98
C166 H16K 0.98
C166 H16L 0.98
C167 H16M 0.98
C167 H16N 0.98
C167 H16O 0.98
C168 H16P 0.98
C168 H16Q 0.98
C168 H16R 0.98
C171 C172 1.37(5)
C171 H17A 0.98
C171 H17B 0.98
C171 H17C 0.98
C172 C173 1.12(5)
C172 H17D 0.99
C172 H17E 0.99
C173 H17F 0.99
C173 H17G 0.99
C174 C175 1.14(4)
C174 H17H 0.99
C174 H17I 0.99
C175 C176 1.40(4)
C175 H17L 0.99
C175 H17M 0.99
C176 H17P 0.98
C176 H17Q 0.98
C176 H17R 0.98
C211 C212 1.48(3)
C212 C216 1.39(3)
C212 C213 1.46(3)
C213 C214 1.41(3)
C213 H213 0.95
C214 H214 0.95
C215 C216 1.54(3)
C215 H215 0.95
C216 H216 0.95
C221 C222 1.601(13)
C222 C223 1.509(12)
C222 C224 1.524(12)
C222 C225 1.527(12)
C223 H22A 0.98
C223 H22B 0.98
C223 H22C 0.98
C224 H22D 0.98
C224 H22E 0.98
C224 H22F 0.98
C225 H22G 0.98
C225 H22H 0.98
C225 H22I 0.98
C231 C232 1.564(12)
C232 C234 1.515(12)
C232 C233 1.527(12)
C232 C235 1.529(12)
C233 H23D 0.98
C233 H23E 0.98
C233 H23F 0.98
C234 H23G 0.98
C234 H23H 0.98
C234 H23I 0.98
C235 H23J 0.98
C235 H23K 0.98
C235 H23L 0.98
C241 C242 1.569(12)
C242 C243 1.500(12)
C242 C245 1.513(12)
C242 C244 1.522(12)
C243 H24D 0.98
C243 H24E 0.98
C243 H24F 0.98
C244 H24G 0.98
C244 H24H 0.98
C244 H24I 0.98
C245 H24J 0.98
C245 H24K 0.98
C245 H24L 0.98
C251 C252 1.568(12)
C252 C255 1.518(12)
C252 C254 1.517(12)
C252 C253 1.544(12)
C253 H25D 0.98
C253 H25E 0.98
C253 H25F 0.98
C254 H25G 0.98
C254 H25H 0.98
C254 H25I 0.98
C255 H25J 0.98
C255 H25K 0.98
C255 H25L 0.98
C261 C262 1.580(13)
C262 C263 1.514(12)
C262 C264 1.515(12)
C262 C265 1.523(12)
C263 H26A 0.98
C263 H26B 0.98
C263 H26C 0.98
C264 H26D 0.98
C264 H26E 0.98
C264 H26F 0.98
C265 H26G 0.98
C265 H26H 0.98
C265 H26I 0.98
C271 C272 1.588(13)
C272 C273 1.507(12)
C272 C274 1.508(12)
C272 C275 1.524(12)
C273 H27A 0.98
C273 H27B 0.98
C273 H27C 0.98
C274 H27D 0.98
C274 H27E 0.98
C274 H27F 0.98
C275 H27G 0.98
C275 H27H 0.98
C275 H27I 0.98
C281 C282 1.605(13)
C282 C283 1.495(12)
C282 C285 1.503(12)
C282 C284 1.531(12)
C283 H28A 0.98
C283 H28B 0.98
C283 H28C 0.98
C284 H28D 0.98
C284 H28E 0.98
C284 H28F 0.98
C285 H28G 0.98
C285 H28H 0.98
C285 H28I 0.98
C291 C292 1.564(12)
C292 C295 1.503(12)
C292 C293 1.506(12)
C292 C294 1.514(12)
C293 H29A 0.98
C293 H29B 0.98
C293 H29C 0.98
C294 H29D 0.98
C294 H29E 0.98
C294 H29F 0.98
C295 H29G 0.98
C295 H29H 0.98
C295 H29I 0.98
C301 O301 1.20(3)
C301 O302 1.27(3)
C301 C302 1.597(13)
C302 C304 1.515(13)
C302 C305 1.521(12)
C302 C303 1.531(12)
C303 H30A 0.98
C303 H30B 0.98
C303 H30C 0.98
C304 H30D 0.98
C304 H30E 0.98
C304 H30F 0.98
C305 H30G 0.98
C305 H30H 0.98
C305 H30I 0.98
C311 O312 1.14(3)
C311 O311 1.25(3)
C311 C312 1.583(13)
C312 C315 1.512(12)
C312 C314 1.522(12)
C312 C313 1.526(13)
C313 H31A 0.98
C313 H31B 0.98
C313 H31C 0.98
C314 H31D 0.98
C314 H31E 0.98
C314 H31F 0.98
C315 H31G 0.98
C315 H31H 0.98
C315 H31I 0.98
C321 O322 1.12(3)
C321 O321 1.37(3)
C321 C322 1.585(13)
C322 C324 1.510(12)
C322 C325 1.514(12)
C322 C323 1.518(12)
C323 H32A 0.98
C323 H32B 0.98
C323 H32C 0.98
C324 H32D 0.98
C324 H32E 0.98
C324 H32F 0.98
C325 H32G 0.98
C325 H32H 0.98
C325 H32I 0.98
C331 O332 1.19(2)
C331 O331 1.24(2)
C331 C332 1.586(12)
C332 C334 1.508(12)
C332 C333 1.515(12)
C332 C335 1.535(12)
C333 H33D 0.98
C333 H33E 0.98
C333 H33F 0.98
C334 H33G 0.98
C334 H33H 0.98
C334 H33I 0.98
C335 H33J 0.98
C335 H33K 0.98
C335 H33L 0.98
C341 O342 1.20(2)
C341 O341 1.20(2)
C341 C342 1.592(12)
C342 C343 1.503(11)
C342 C345 1.510(12)
C342 C344 1.524(12)
C343 H34D 0.98
C343 H34E 0.98
C343 H34F 0.98
C344 H34G 0.98
C344 H34H 0.98
C344 H34I 0.98
C345 H34J 0.98
C345 H34K 0.98
C345 H34L 0.98
C351 O352 1.22(3)
C351 O351 1.29(3)
C351 C352 1.574(13)
C352 C353 1.511(12)
C352 C354 1.524(12)
C352 C355 1.524(12)
C353 H35D 0.98
C353 H35E 0.98
C353 H35F 0.98
C354 H35G 0.98
C354 H35H 0.98
C354 H35I 0.98
C355 H35J 0.98
C355 H35K 0.98
C355 H35L 0.98
C361 O362 1.15(2)
C361 O361 1.19(2)
C361 C362 1.583(12)
C362 C365 1.506(12)
C362 C363 1.527(12)
C362 C364 1.538(12)
C363 H36A 0.98
C363 H36B 0.98
C363 H36C 0.98
C364 H36D 0.98
C364 H36E 0.98
C364 H36F 0.98
C365 H36G 0.98
C365 H36H 0.98
C365 H36I 0.98
C371 C372 1.53(3)
C371 H37A 0.98
C371 H37B 0.98
C371 H37C 0.98
C372 C373 1.43(3)
C372 H37D 0.99
C372 H37E 0.99
C373 H37F 0.99
C373 H37G 0.99
C374 C375 1.43(3)
C374 H37H 0.99
C374 H37I 0.99
C375 C376 1.57(3)
C375 H37J 0.99
C375 H37K 0.99
C376 H37L 0.98
C376 H37M 0.98
C376 H37N 0.98
Cr41 O421 1.966(16)
Cr41 O552 1.983(16)
Cr41 F48 1.995(11)
Cr41 O562 2.000(16)
Cr41 F41 2.011(12)
Cr41 O411 2.029(16)
Cr42 F41 1.950(11)
Cr42 O422 1.981(16)
Cr42 F42 1.985(12)
Cr42 O441 2.020(16)
Cr42 O431 2.045(16)
Cr42 O412 2.046(16)
Cr43 F42 1.913(12)
Cr43 O461 1.953(18)
Cr43 F43 1.971(11)
Cr43 O432 1.986(17)
Cr43 O442 1.986(15)
Cr43 O451 1.994(17)
Cr44 F43 1.891(12)
Cr44 F44 1.928(11)
Cr44 O471 1.933(17)
Cr44 O462 1.952(16)
Cr44 O481 1.963(16)
Cr44 O452 2.006(16)
Cr45 F44 1.917(10)
Cr45 F45 1.929(13)
Cr45 O491 1.946(14)
Cr45 O501 1.957(17)
Cr45 O472 1.960(16)
Cr45 O482 1.998(19)
Cr46 F46 1.897(11)
Cr46 O492 1.906(16)
Cr46 F45 1.915(12)
Cr46 O511 1.934(16)
Cr46 O502 1.999(18)
Cr46 O521 2.041(17)
Cr47 O512 1.875(17)
Cr47 F47 1.939(11)
Cr47 O522 1.964(16)
Cr47 O541 1.968(18)
Cr47 O531 1.978(17)
Cr47 F46 1.982(13)
Cr48 F48 1.898(12)
Cr48 O542 1.912(16)
Cr48 F47 1.931(12)
Cr48 O561 1.945(15)
Cr48 O551 1.954(16)
Cr48 O532 1.960(15)
Cr61 F61 1.960(12)
Cr61 O621 1.970(15)
Cr61 F68 1.971(11)
Cr61 O752 2.001(16)
Cr61 O762 2.020(16)
Cr61 O611 2.071(17)
Cr62 O622 1.933(16)
Cr62 O641 1.938(16)
Cr62 F61 1.974(11)
Cr62 O631 1.976(15)
Cr62 F62 1.985(12)
Cr62 O612 2.020(16)
Cr63 O642 1.869(16)
Cr63 F63 1.899(11)
Cr63 F62 1.913(13)
Cr63 O651 1.973(16)
Cr63 O661 2.002(18)
Cr63 O632 2.021(17)
Cr64 O652 1.888(17)
Cr64 F64 1.921(13)
Cr64 O662 1.922(15)
Cr64 F63 1.946(12)
Cr64 O681 1.956(16)
Cr64 O671 1.966(17)
Cr65 F64 1.898(12)
Cr65 O691 1.927(16)
Cr65 F65 1.938(14)
Cr65 O672 1.956(18)
Cr65 O682 1.98(2)
Cr65 O701 2.001(18)
Cr66 F66 1.903(12)
Cr66 F65 1.912(13)
Cr66 O721 1.956(19)
Cr66 O702 1.993(19)
Cr66 O711 2.019(19)
Cr66 O692 2.04(2)
Cr67 O731 1.917(15)
Cr67 O741 1.934(17)
Cr67 F66 1.935(14)
Cr67 O712 1.949(16)
Cr67 F67 1.967(11)
Cr67 O722 2.034(17)
Cr68 F68 1.897(12)
Cr68 O742 1.904(17)
Cr68 O761 1.948(18)
Cr68 F67 1.958(12)
Cr68 O751 1.971(16)
Cr68 O732 2.034(17)
O411 C411 1.23(3)
O412 C411 1.22(3)
O421 C421 1.22(2)
O422 C421 1.27(2)
O431 C431 1.16(3)
O432 C431 1.29(3)
O441 C441 1.14(3)
O442 C441 1.28(2)
O451 C451 1.20(2)
O452 C451 1.25(2)
O461 C461 1.21(2)
O462 C461 1.25(2)
O471 C471 1.31(2)
O472 C471 1.30(2)
O481 C481 1.33(2)
O482 C481 1.20(2)
O491 C491 1.25(2)
O492 C491 1.26(2)
O501 C501 1.20(3)
O502 C501 1.23(3)
O511 C511 1.26(3)
O512 C511 1.35(3)
O521 C521 1.30(2)
O522 C521 1.15(2)
O531 C531 1.27(2)
O532 C531 1.26(2)
O541 C541 1.30(3)
O542 C541 1.23(2)
O551 C551 1.21(2)
O552 C551 1.24(2)
O561 C561 1.180(19)
O562 C561 1.21(2)
O611 C611 1.30(3)
O612 C611 1.20(3)
O621 C621 1.27(2)
O622 C621 1.25(2)
O631 C631 1.17(2)
O632 C631 1.26(3)
O641 C641 1.32(3)
O642 C641 1.26(2)
O651 C651 1.33(2)
O652 C651 1.20(2)
O661 C661 1.20(2)
O662 C661 1.307(19)
O671 C671 1.28(2)
O672 C671 1.18(2)
O681 C681 1.21(3)
O682 C681 1.31(3)
O691 C691 1.35(3)
O692 C691 1.10(3)
O701 C701 1.31(3)
O702 C701 1.21(3)
O711 C711 1.19(3)
O712 C711 1.26(2)
O721 C721 1.23(3)
O722 C721 1.26(3)
O731 C731 1.24(2)
O732 C731 1.20(2)
O741 C741 1.24(2)
O742 C741 1.234(19)
O751 C751 1.17(2)
O752 C751 1.30(2)
O761 C761 1.17(2)
O762 C761 1.28(2)
O941 C941 1.36(3)
C411 C412 1.57(3)
C412 C416 1.31(3)
C412 C413 1.36(3)
C413 C414 1.40(3)
C413 H413 0.95
C414 H414 0.95
C415 C416 1.40(3)
C415 H415 0.95
C416 H416 0.95
C421 C422 1.577(12)
C422 C423 1.499(12)
C422 C425 1.532(12)
C422 C424 1.535(12)
C423 H42C 0.98
C423 H42D 0.98
C423 H42E 0.98
C424 H42F 0.98
C424 H42G 0.98
C424 H42H 0.98
C425 H42I 0.98
C425 H42J 0.98
C425 H42K 0.98
C431 C432 1.573(12)
C432 C437 1.43(4)
C432 C438 1.49(4)
C432 C435 1.507(12)
C432 C433 1.515(12)
C432 C434 1.521(12)
C432 C436 1.61(3)
C433 H43D 0.98
C433 H43E 0.98
C433 H43F 0.98
C434 H43G 0.98
C434 H43H 0.98
C434 H43I 0.98
C435 H43J 0.98
C435 H43K 0.98
C435 H43L 0.98
C436 H43M 0.98
C436 H43N 0.98
C436 H43O 0.98
C437 H43P 0.98
C437 H43Q 0.98
C437 H43R 0.98
C438 H43S 0.98
C438 H43T 0.98
C438 H43U 0.98
C441 C442 1.577(13)
C442 C446 1.31(5)
C442 C447 1.46(4)
C442 C445 1.508(12)
C442 C444 1.515(12)
C442 C443 1.526(13)
C442 C448 1.91(5)
C443 H44D 0.98
C443 H44E 0.98
C443 H44F 0.98
C444 H44G 0.98
C444 H44H 0.98
C444 H44I 0.98
C445 H44J 0.98
C445 H44K 0.98
C445 H44L 0.98
C446 H44M 0.98
C446 H44N 0.98
C446 H44O 0.98
C447 H44P 0.98
C447 H44Q 0.98
C447 H44R 0.98
C448 H44S 0.98
C448 H44T 0.98
C448 H44U 0.98
C451 C452 1.580(12)
C452 C453 1.508(12)
C452 C455 1.515(12)
C452 C454 1.517(12)
C453 H45D 0.98
C453 H45E 0.98
C453 H45F 0.98
C454 H45G 0.98
C454 H45H 0.98
C454 H45I 0.98
C455 H45J 0.98
C455 H45K 0.98
C455 H45L 0.98
C461 C462 1.581(13)
C462 C465 1.511(12)
C462 C464 1.512(12)
C462 C463 1.526(12)
C463 H46A 0.98
C463 H46B 0.98
C463 H46C 0.98
C464 H46D 0.98
C464 H46E 0.98
C464 H46F 0.98
C465 H46G 0.98
C465 H46H 0.98
C465 H46I 0.98
C471 C472 1.593(12)
C472 C475 1.502(12)
C472 C474 1.510(12)
C472 C473 1.521(12)
C473 H47A 0.98
C473 H47B 0.98
C473 H47C 0.98
C474 H47D 0.98
C474 H47E 0.98
C474 H47F 0.98
C475 H47G 0.98
C475 H47H 0.98
C475 H47I 0.98
C481 C482 1.583(12)
C482 C483 1.506(12)
C482 C484 1.515(12)
C482 C485 1.518(12)
C483 H48A 0.98
C483 H48B 0.98
C483 H48C 0.98
C484 H48D 0.98
C484 H48E 0.98
C484 H48F 0.98
C485 H48G 0.98
C485 H48H 0.98
C485 H48I 0.98
C491 C492 1.593(13)
C492 C493 1.484(12)
C492 C495 1.507(12)
C492 C494 1.523(12)
C493 H49A 0.98
C493 H49B 0.98
C493 H49C 0.98
C494 H49D 0.98
C494 H49E 0.98
C494 H49F 0.98
C495 H49G 0.98
C495 H49H 0.98
C495 H49I 0.98
C501 C502 1.587(13)
C502 C505 1.507(12)
C502 C504 1.510(12)
C502 C503 1.526(12)
C503 H50A 0.98
C503 H50B 0.98
C503 H50C 0.98
C504 H50D 0.98
C504 H50E 0.98
C504 H50F 0.98
C505 H50G 0.98
C505 H50H 0.98
C505 H50I 0.98
C511 C512 1.595(13)
C512 C514 1.510(12)
C512 C513 1.516(12)
C512 C515 1.517(12)
C513 H51A 0.98
C513 H51B 0.98
C513 H51C 0.98
C514 H51D 0.98
C514 H51E 0.98
C514 H51F 0.98
C515 H51G 0.98
C515 H51H 0.98
C515 H51I 0.98
C521 C522 1.584(12)
C522 C524 1.521(11)
C522 C525 1.528(12)
C522 C523 1.529(12)
C523 H52A 0.98
C523 H52B 0.98
C523 H52C 0.98
C524 H52D 0.98
C524 H52E 0.98
C524 H52F 0.98
C525 H52G 0.98
C525 H52H 0.98
C525 H52I 0.98
C531 C532 1.586(13)
C532 C534 1.504(12)
C532 C533 1.520(13)
C532 C535 1.524(12)
C533 H53D 0.98
C533 H53E 0.98
C533 H53F 0.98
C534 H53G 0.98
C534 H53H 0.98
C534 H53I 0.98
C535 H53J 0.98
C535 H53K 0.98
C535 H53L 0.98
C541 C542 1.580(13)
C542 C545 1.506(12)
C542 C544 1.511(12)
C542 C543 1.513(12)
C543 H54D 0.98
C543 H54E 0.98
C543 H54F 0.98
C544 H54G 0.98
C544 H54H 0.98
C544 H54I 0.98
C545 H54J 0.98
C545 H54K 0.98
C545 H54L 0.98
C551 C552 1.572(12)
C552 C555 1.516(12)
C552 C553 1.518(12)
C552 C554 1.524(12)
C553 H55D 0.98
C553 H55E 0.98
C553 H55F 0.98
C554 H55G 0.98
C554 H55H 0.98
C554 H55I 0.98
C555 H55J 0.98
C555 H55K 0.98
C555 H55L 0.98
C561 C562 1.566(12)
C562 C563 1.500(12)
C562 C565 1.509(12)
C562 C564 1.531(12)
C563 H56A 0.98
C563 H56B 0.98
C563 H56C 0.98
C564 H56D 0.98
C564 H56E 0.98
C564 H56F 0.98
C565 H56G 0.98
C565 H56H 0.98
C565 H56I 0.98
C571 C572 1.62(5)
C571 H57A 0.98
C571 H57B 0.98
C571 H57C 0.98
C572 C573 1.16(5)
C572 H57D 0.99
C572 H57E 0.99
C573 H57F 0.99
C573 H57G 0.99
C574 C575 1.27(3)
C574 H57H 0.99
C574 H57I 0.99
C575 C576 1.57(3)
C575 H57J 0.99
C575 H57K 0.99
C576 H57L 0.98
C576 H57M 0.98
C576 H57N 0.98
C611 C612 1.44(3)
C612 C613 1.29(4)
C612 C616 1.30(4)
C613 C614 1.50(4)
C613 H613 0.95
C614 N61 1.32(4)
C614 H614 0.95
C615 N61 1.25(3)
C615 C616 1.45(4)
C615 H615 0.95
C616 H616 0.95
C621 C622 1.592(12)
C622 C625 1.510(12)
C622 C624 1.514(12)
C622 C623 1.519(12)
C623 H62A 0.98
C623 H62B 0.98
C623 H62C 0.98
C624 H62D 0.98
C624 H62E 0.98
C624 H62F 0.98
C625 H62G 0.98
C625 H62H 0.98
C625 H62I 0.98
C631 C632 1.595(13)
C632 C635 1.516(12)
C632 C634 1.521(12)
C632 C633 1.522(12)
C633 H63D 0.98
C633 H63E 0.98
C633 H63F 0.98
C634 H63G 0.98
C634 H63H 0.98
C634 H63I 0.98
C635 H63J 0.98
C635 H63K 0.98
C635 H63L 0.98
C641 C642 1.587(12)
C642 C645 1.509(12)
C642 C643 1.521(12)
C642 C644 1.524(12)
C643 H64D 0.98
C643 H64E 0.98
C643 H64F 0.98
C644 H64G 0.98
C644 H64H 0.98
C644 H64I 0.98
C645 H64J 0.98
C645 H64K 0.98
C645 H64L 0.98
C651 C652 1.587(12)
C652 C654 1.509(12)
C652 C653 1.520(12)
C652 C655 1.523(12)
C653 H65D 0.98
C653 H65E 0.98
C653 H65F 0.98
C654 H65G 0.98
C654 H65H 0.98
C654 H65I 0.98
C655 H65J 0.98
C655 H65K 0.98
C655 H65L 0.98
C661 C662 1.588(12)
C662 C665 1.508(11)
C662 C663 1.519(12)
C662 C664 1.525(12)
C663 H66A 0.98
C663 H66B 0.98
C663 H66C 0.98
C664 H66D 0.98
C664 H66E 0.98
C664 H66F 0.98
C665 H66G 0.98
C665 H66H 0.98
C665 H66I 0.98
C671 C672 1.576(13)
C672 C675 1.486(12)
C672 C673 1.523(12)
C672 C674 1.529(12)
C673 H67A 0.98
C673 H67B 0.98
C673 H67C 0.98
C674 H67D 0.98
C674 H67E 0.98
C674 H67F 0.98
C675 H67G 0.98
C675 H67H 0.98
C675 H67I 0.98
C681 C682 1.594(13)
C682 C683 1.505(12)
C682 C685 1.519(12)
C682 C684 1.525(12)
C683 H68A 0.98
C683 H68B 0.98
C683 H68C 0.98
C684 H68D 0.98
C684 H68E 0.98
C684 H68F 0.98
C685 H68G 0.98
C685 H68H 0.98
C685 H68I 0.98
C691 C692 1.562(12)
C692 C693 1.498(12)
C692 C694 1.507(12)
C692 C695 1.518(12)
C693 H69A 0.98
C693 H69B 0.98
C693 H69C 0.98
C694 H69D 0.98
C694 H69E 0.98
C694 H69F 0.98
C695 H69G 0.98
C695 H69H 0.98
C695 H69I 0.98
C701 C702 1.586(13)
C702 C705 1.507(13)
C702 C704 1.515(13)
C702 C703 1.516(12)
C703 H70A 0.98
C703 H70B 0.98
C703 H70C 0.98
C704 H70D 0.98
C704 H70E 0.98
C704 H70F 0.98
C705 H70G 0.98
C705 H70H 0.98
C705 H70I 0.98
C711 C712 1.577(13)
C712 C715 1.502(12)
C712 C713 1.515(12)
C712 C714 1.528(12)
C713 H71A 0.98
C713 H71B 0.98
C713 H71C 0.98
C714 H71D 0.98
C714 H71E 0.98
C714 H71F 0.98
C715 H71G 0.98
C715 H71H 0.98
C715 H71I 0.98
C721 C722 1.603(13)
C722 C723 1.515(12)
C722 C724 1.517(12)
C722 C725 1.523(12)
C723 H72A 0.98
C723 H72B 0.98
C723 H72C 0.98
C724 H72D 0.98
C724 H72E 0.98
C724 H72F 0.98
C725 H72G 0.98
C725 H72H 0.98
C725 H72I 0.98
C731 C732 1.577(12)
C732 C733 1.512(12)
C732 C735 1.521(12)
C732 C734 1.535(12)
C733 H73D 0.98
C733 H73E 0.98
C733 H73F 0.98
C734 H73G 0.98
C734 H73H 0.98
C734 H73I 0.98
C735 H73J 0.98
C735 H73K 0.98
C735 H73L 0.98
C741 C742 1.580(12)
C742 C743 1.502(12)
C742 C744 1.519(12)
C742 C745 1.521(12)
C743 H74D 0.98
C743 H74E 0.98
C743 H74F 0.98
C744 H74G 0.98
C744 H74H 0.98
C744 H74I 0.98
C745 H74J 0.98
C745 H74K 0.98
C745 H74L 0.98
C751 C752 1.588(12)
C752 C758 1.33(4)
C752 C753 1.508(12)
C752 C755 1.513(12)
C752 C754 1.518(12)
C752 C756 1.56(4)
C752 C757 1.68(4)
C753 H75D 0.98
C753 H75E 0.98
C753 H75F 0.98
C754 H75G 0.98
C754 H75H 0.98
C754 H75I 0.98
C755 H75J 0.98
C755 H75K 0.98
C755 H75L 0.98
C756 H75M 0.98
C756 H75N 0.98
C756 H75O 0.98
C757 H75P 0.98
C757 H75Q 0.98
C757 H75R 0.98
C758 H75S 0.98
C758 H75T 0.98
C758 H75U 0.98
C761 C762 1.579(12)
C762 C763 1.508(12)
C762 C764 1.508(12)
C762 C765 1.514(12)
C763 H76A 0.98
C763 H76B 0.98
C763 H76C 0.98
C764 H76D 0.98
C764 H76E 0.98
C764 H76F 0.98
C765 H76G 0.98
C765 H76H 0.98
C765 H76I 0.98
C771 C772 1.31(4)
C771 H77A 0.98
C771 H77B 0.98
C771 H77C 0.98
C772 C773 1.57(4)
C772 H77D 0.99
C772 H77E 0.99
C773 N62 1.39(3)
C773 H77F 0.99
C773 H77G 0.99
C774 C775 1.01(5)
C774 N62 1.40(4)
C774 H77H 0.99
C774 H77I 0.99
C775 C776 1.58(4)
C775 H77J 0.99
C775 H77K 0.99
C776 H77L 0.98
C776 H77M 0.98
C776 H77N 0.98
C941 C942 1.34(4)
C941 C943 1.56(4)
C942 H94D 0.98
C942 H94E 0.98
C942 H94F 0.98
C943 H94G 0.98
C943 H94H 0.98
C943 H94I 0.98
N61 Cu2 2.11(2)
N62 H62J 0.92
N62 H62K 0.92
